data_7123466
loop_
_publ_author_name
'Brueckner, Tobias'
'Arrowsmith, Merle'
'He\&s, Merlin'
'Hammond, Kai'
'M\"uller, Marcel'
'Braunschweig, Holger'

_publ_section_title
;
 Synthesis of fused B,N-heterocycles by alkyne cleavage, NHC
 ring-expansion and C-H activation at a diboryne
;
_journal_name_full 'Chemical Communications'
_journal_paper_doi 10.1039/C9CC02657F
_journal_year 2019
_chemical_formula_moiety 'C62 H72 B2 N4'
_chemical_formula_sum 'C62 H72 B2 N4'
_chemical_formula_weight 894.85
_chemical_properties_physical Air-sensitive,Moisture-sensitive
_space_group_crystal_system triclinic
_space_group_IT_number 2
_space_group_name_Hall '-P 1'
_space_group_name_H-M_alt 'P -1'
_symmetry_space_group_name_Hall '-P 1'
_symmetry_space_group_name_H-M 'P -1'
_atom_sites_solution_hydrogens geom
_atom_sites_solution_primary dual
_atom_sites_solution_secondary difmap
_audit_creation_method SHELXL-2018/3
_audit_update_record
;
2019-04-01 deposited with the CCDC.    2019-05-14 downloaded from the CCDC.
;
_cell_angle_alpha 97.712(4)
_cell_angle_beta 97.821(4)
_cell_angle_gamma 90.381(4)
_cell_formula_units_Z 4
_cell_length_a 10.9015(13)
_cell_length_b 23.701(3)
_cell_length_c 24.120(3)
_cell_measurement_reflns_used 9936
_cell_measurement_temperature 101(2)
_cell_measurement_theta_max 26.34
_cell_measurement_theta_min 2.41
_cell_volume 6116.3(13)
_computing_cell_refinement 'Saint+ ver. V8.37A (Bruker AXS)'
_computing_data_collection 'APEX2 ver. 2014.9 (Bruker AXS)'
_computing_data_reduction 'Saint+ ver. V8.37A (Bruker AXS)'
_computing_molecular_graphics 'ShelXLe (Huebschle et all, 2011)'
_computing_publication_material 'SHELXL-2018/3 (Sheldrick, 2018)'
_computing_structure_refinement 'SHELXL-2018/3 (Sheldrick, 2018)'
_computing_structure_solution 'SHELXT (Sheldrick, 2014)'
_diffrn_ambient_temperature 101(2)
_diffrn_detector 'CMOS area detector (Photon II)'
_diffrn_detector_area_resol_mean 7.5
_diffrn_measured_fraction_theta_full 0.999
_diffrn_measured_fraction_theta_max 0.999
_diffrn_measurement_device_type 'Bruker D8 Quest'
_diffrn_measurement_method '\f and \w scans'
_diffrn_radiation_monochromator 'multi-layer mirror'
_diffrn_radiation_type MoK\a
_diffrn_radiation_wavelength 0.71073
_diffrn_reflns_av_R_equivalents 0.1010
_diffrn_reflns_av_unetI/netI 0.0450
_diffrn_reflns_Laue_measured_fraction_full 0.999
_diffrn_reflns_Laue_measured_fraction_max 0.999
_diffrn_reflns_limit_h_max 13
_diffrn_reflns_limit_h_min -13
_diffrn_reflns_limit_k_max 29
_diffrn_reflns_limit_k_min -29
_diffrn_reflns_limit_l_max 29
_diffrn_reflns_limit_l_min -29
_diffrn_reflns_number 182601
_diffrn_reflns_point_group_measured_fraction_full 0.999
_diffrn_reflns_point_group_measured_fraction_max 0.999
_diffrn_reflns_theta_full 25.242
_diffrn_reflns_theta_max 26.022
_diffrn_reflns_theta_min 2.030
_diffrn_source 'microfocus sealed tube (Incoatec ImS)'
_exptl_absorpt_coefficient_mu 0.056
_exptl_absorpt_correction_T_max 0.7454
_exptl_absorpt_correction_T_min 0.6999
_exptl_absorpt_correction_type multi-scan
_exptl_absorpt_process_details 'SadAbs 2016/2 (Bruker AXS)'
_exptl_crystal_colour yellow
_exptl_crystal_density_diffrn 0.972
_exptl_crystal_description block
_exptl_crystal_F_000 1928
_exptl_crystal_size_max 0.297
_exptl_crystal_size_mid 0.246
_exptl_crystal_size_min 0.231
_refine_diff_density_max 0.279
_refine_diff_density_min -0.342
_refine_diff_density_rms 0.039
_refine_ls_extinction_method none
_refine_ls_goodness_of_fit_ref 1.047
_refine_ls_hydrogen_treatment constr
_refine_ls_matrix_type full
_refine_ls_number_parameters 1386
_refine_ls_number_reflns 24104
_refine_ls_number_restraints 311
_refine_ls_restrained_S_all 1.123
_refine_ls_R_factor_all 0.1017
_refine_ls_R_factor_gt 0.0632
_refine_ls_shift/su_max 0.000
_refine_ls_shift/su_mean 0.000
_refine_ls_structure_factor_coef Fsqd
_refine_ls_weighting_details 'w=1/[\s^2^(Fo^2^)+(0.0947P)^2^+1.1603P] where P=(Fo^2^+2Fc^2^)/3'
_refine_ls_weighting_scheme calc
_refine_ls_wR_factor_gt 0.1719
_refine_ls_wR_factor_ref 0.1967
_reflns_Friedel_coverage 0.000
_reflns_number_gt 14757
_reflns_number_total 24104
_reflns_threshold_expression 'I > 2\s(I)'
_cod_data_source_file c9cc02657f2.cif
_cod_data_source_block tobr048_a_sq
_cod_original_cell_volume 6116.5(13)
_cod_database_code 7123466
_shelx_shelxl_version_number 2018/3
_shelx_space_group_comment
;
The symmetry employed for this shelxl refinement is uniquely defined
by the following loop, which should always be used as a source of
symmetry information in preference to the above space-group names.
They are only intended as comments.
;
_shelx_estimated_absorpt_t_min 0.984
_shelx_estimated_absorpt_t_max 0.987

loop_
_space_group_symop_operation_xyz
'x, y, z'
'-x, -y, -z'

loop_
_atom_site_label
_atom_site_type_symbol
_atom_site_fract_x
_atom_site_fract_y
_atom_site_fract_z
_atom_site_U_iso_or_equiv
_atom_site_adp_type
_atom_site_occupancy
_atom_site_site_symmetry_order
_atom_site_calc_flag
_atom_site_refinement_flags_posn
_atom_site_refinement_flags_adp
_atom_site_refinement_flags_occupancy
_atom_site_disorder_assembly
_atom_site_disorder_group
B1_1 B 0.32090(19) 0.04288(9) 0.31077(10) 0.0355(5) Uani 1 1 d . . . . .
C1_1 C 0.46102(18) 0.03711(9) 0.34170(9) 0.0407(5) Uani 1 1 d . . . . .
H1A_1 H 0.498939 0.074822 0.357930 0.049 Uiso 1 1 calc R U . . .
H1AB_1 H 0.463458 0.012465 0.371859 0.049 Uiso 1 1 calc R U . . .
N1_1 N 0.25819(15) 0.09950(7) 0.32468(7) 0.0402(4) Uani 1 1 d . . . . .
B2_1 B 0.52725(19) 0.00870(9) 0.29093(10) 0.0376(5) Uani 1 1 d . . . . .
C2_1 C 0.45367(17) 0.00854(8) 0.23420(8) 0.0382(4) Uani 1 1 d . . . . .
N2_1 N 0.24411(14) 0.04987(7) 0.20729(7) 0.0412(4) Uani 1 1 d . . . . .
C3_1 C 0.33842(17) 0.03332(8) 0.24464(8) 0.0370(4) Uani 1 1 d . . . . .
N3_1 N 0.69149(15) -0.07100(7) 0.29340(8) 0.0454(4) Uani 1 1 d . . . . .
C4_1 C 0.13743(19) 0.07545(11) 0.23219(9) 0.0529(6) Uani 1 1 d . . . . .
H4A_1 H 0.089685 0.045142 0.244966 0.064 Uiso 1 1 calc R U . . .
H4AB_1 H 0.082406 0.091931 0.202691 0.064 Uiso 1 1 calc R U . . .
N4_1 N 0.75886(15) 0.01217(8) 0.33655(8) 0.0500(5) Uani 1 1 d . . . . .
C5_1 C 0.1747(2) 0.12082(10) 0.28094(10) 0.0521(6) Uani 1 1 d . . . . .
H5A_1 H 0.215581 0.152926 0.267656 0.063 Uiso 1 1 calc R U . . .
H5AB_1 H 0.099884 0.135332 0.296659 0.063 Uiso 1 1 calc R U . . .
C6_1 C 0.66207(17) -0.01682(8) 0.30556(9) 0.0401(5) Uani 1 1 d . . . . .
C7_1 C 0.8167(2) -0.08280(11) 0.32096(12) 0.0641(7) Uani 1 1 d . . . . .
H7A_1 H 0.867533 -0.101666 0.293185 0.077 Uiso 1 1 calc R U . . .
H7AB_1 H 0.812245 -0.107042 0.351048 0.077 Uiso 1 1 calc R U . . .
C8_1 C 0.8681(2) -0.02394(10) 0.34530(13) 0.0658(7) Uani 1 1 d . . . . .
H8A_1 H 0.900311 -0.022046 0.385934 0.079 Uiso 1 1 calc R U . . .
H8AB_1 H 0.935116 -0.012490 0.324901 0.079 Uiso 1 1 calc R U . . .
C9_1 C 0.24067(19) -0.01151(9) 0.31922(9) 0.0447(5) Uani 1 1 d . . . . .
C10_1 C 0.1894(2) -0.05498(10) 0.32465(10) 0.0524(6) Uani 1 1 d . . . . .
C11_1 C 0.14188(19) -0.10952(10) 0.33353(11) 0.0545(6) Uani 1 1 d . . . . .
C12_1 C 0.1273(2) -0.15529(12) 0.29018(13) 0.0698(7) Uani 1 1 d . . . . .
H12_1 H 0.142221 -0.149980 0.253306 0.084 Uiso 1 1 calc R U . . .
C13_1 C 0.0911(3) -0.20835(13) 0.30073(17) 0.0865(9) Uani 1 1 d . . . . .
H13_1 H 0.082748 -0.239525 0.271178 0.104 Uiso 1 1 calc R U . . .
C14_1 C 0.0672(3) -0.21634(14) 0.35315(19) 0.0967(11) Uani 1 1 d . . . . .
H14_1 H 0.043747 -0.253168 0.360026 0.116 Uiso 1 1 calc R U . . .
C15_1 C 0.0769(3) -0.17161(15) 0.39611(16) 0.0922(10) Uani 1 1 d . . . . .
H15_1 H 0.058086 -0.177180 0.432341 0.111 Uiso 1 1 calc R U . . .
C16_1 C 0.1142(3) -0.11827(12) 0.38628(13) 0.0720(8) Uani 1 1 d . . . . .
H16_1 H 0.120886 -0.087290 0.416018 0.086 Uiso 1 1 calc R U . . .
C17_1 C 0.4837(2) -0.01268(11) 0.17660(10) 0.0524(5) Uani 1 1 d . U . . .
C18_1 C 0.5729(3) 0.01274(14) 0.15172(12) 0.0722(6) Uani 1 1 d . U . . .
H18_1 H 0.622241 0.043608 0.172735 0.087 Uiso 1 1 calc R U . . .
C19_1 C 0.5915(3) -0.00639(15) 0.09596(13) 0.0851(7) Uani 1 1 d . U . . .
H19_1 H 0.652621 0.011842 0.079493 0.102 Uiso 1 1 calc R U . . .
C20_1 C 0.5239(3) -0.05009(16) 0.06582(13) 0.0874(7) Uani 1 1 d . U . . .
H20_1 H 0.536004 -0.062016 0.027798 0.105 Uiso 1 1 calc R U . . .
C21_1 C 0.4379(3) -0.07768(14) 0.08895(12) 0.0809(7) Uani 1 1 d . U . . .
H21_1 H 0.391298 -0.109188 0.067544 0.097 Uiso 1 1 calc R U . . .
C22_1 C 0.4189(2) -0.05920(12) 0.14455(10) 0.0627(5) Uani 1 1 d . U . . .
H22_1 H 0.359939 -0.079023 0.160851 0.075 Uiso 1 1 calc R U . . .
C23_1 C 0.29767(18) 0.13849(8) 0.37399(9) 0.0401(5) Uani 1 1 d . . . . .
C24_1 C 0.3941(2) 0.17814(9) 0.37562(9) 0.0464(5) Uani 1 1 d . . . . .
C25_1 C 0.4300(2) 0.21521(10) 0.42531(11) 0.0615(6) Uani 1 1 d . . . . .
H25_1 H 0.495531 0.242208 0.426692 0.074 Uiso 1 1 calc R U . . .
C26_1 C 0.3723(3) 0.21337(11) 0.47230(11) 0.0682(7) Uani 1 1 d . . . . .
H26_1 H 0.397903 0.238891 0.505823 0.082 Uiso 1 1 calc R U . . .
C27_1 C 0.2775(3) 0.17449(11) 0.47057(11) 0.0653(7) Uani 1 1 d . . . . .
H27_1 H 0.238239 0.173301 0.503240 0.078 Uiso 1 1 calc R U . . .
C28_1 C 0.2378(2) 0.13686(9) 0.42210(10) 0.0500(5) Uani 1 1 d . . . . .
C29_1 C 0.4611(2) 0.18153(11) 0.32535(11) 0.0582(6) Uani 1 1 d . . . . .
H29A_1 H 0.434004 0.148764 0.296151 0.070 Uiso 1 1 calc R U . . .
H29B_1 H 0.551098 0.178241 0.337176 0.070 Uiso 1 1 calc R U . . .
C30_1 C 0.4394(3) 0.23607(12) 0.29948(14) 0.0848(9) Uani 1 1 d . . . . .
H30A_1 H 0.488283 0.236229 0.268291 0.127 Uiso 1 1 calc R U . . .
H30B_1 H 0.464479 0.268830 0.328253 0.127 Uiso 1 1 calc R U . . .
H30C_1 H 0.351254 0.238404 0.285179 0.127 Uiso 1 1 calc R U . . .
C31_1 C 0.1328(3) 0.09464(12) 0.42102(12) 0.0714(7) Uani 1 1 d D U . . .
H31A_1 H 0.059179 0.115978 0.430744 0.086 Uiso 0.430(6) 1 calc R U P A 1
H31B_1 H 0.111988 0.074904 0.381962 0.086 Uiso 0.430(6) 1 calc R U P A 1
H31C_1 H 0.059131 0.107448 0.397698 0.086 Uiso 0.570(6) 1 calc R U P A -1
H31D_1 H 0.155895 0.057527 0.401642 0.086 Uiso 0.570(6) 1 calc R U P A -1
C32A_1 C 0.1567(8) 0.0521(3) 0.4586(3) 0.0819(17) Uani 0.430(6) 1 d D U P A 1
H32A_1 H 0.078604 0.032972 0.462035 0.123 Uiso 0.430(6) 1 calc R U P A 1
H32B_1 H 0.194430 0.070434 0.495955 0.123 Uiso 0.430(6) 1 calc R U P A 1
H32C_1 H 0.213281 0.023967 0.443404 0.123 Uiso 0.430(6) 1 calc R U P A 1
C32B_1 C 0.0965(6) 0.0852(3) 0.4758(2) 0.0854(15) Uani 0.570(6) 1 d D U P A -1
H32D_1 H 0.027783 0.057212 0.469574 0.128 Uiso 0.570(6) 1 calc R U P A -1
H32E_1 H 0.070511 0.121200 0.495277 0.128 Uiso 0.570(6) 1 calc R U P A -1
H32F_1 H 0.167245 0.070911 0.499114 0.128 Uiso 0.570(6) 1 calc R U P A -1
C33_1 C 0.23528(19) 0.04526(10) 0.14681(9) 0.0462(5) Uani 1 1 d . . . . .
C34_1 C 0.1566(2) 0.00301(11) 0.11386(10) 0.0595(6) Uani 1 1 d . . . . .
C35_1 C 0.1453(3) 0.00101(15) 0.05520(12) 0.0788(9) Uani 1 1 d . . . . .
H35_1 H 0.091417 -0.026753 0.031745 0.095 Uiso 1 1 calc R U . . .
C36_1 C 0.2104(3) 0.03832(17) 0.03097(12) 0.0886(10) Uani 1 1 d . . . . .
H36_1 H 0.202593 0.035884 -0.008998 0.106 Uiso 1 1 calc R U . . .
C37_1 C 0.2870(3) 0.07923(15) 0.06428(12) 0.0769(8) Uani 1 1 d . . . . .
H37_1 H 0.331585 0.104909 0.046882 0.092 Uiso 1 1 calc R U . . .
C38_1 C 0.3011(2) 0.08402(11) 0.12277(10) 0.0550(6) Uani 1 1 d . . . . .
C39_1 C 0.0872(3) -0.03903(14) 0.13963(14) 0.0868(9) Uani 1 1 d . U . . .
H39A_1 H 0.123699 -0.038817 0.179557 0.104 Uiso 0.695(6) 1 calc R U P B 1
H39B_1 H 0.095670 -0.077699 0.119404 0.104 Uiso 0.695(6) 1 calc R U P B 1
H39C_1 H 0.006687 -0.023143 0.147615 0.104 Uiso 0.305(6) 1 calc R U P B -1
H39D_1 H 0.135082 -0.046016 0.175879 0.104 Uiso 0.305(6) 1 calc R U P B -1
C40A_1 C -0.0516(5) -0.0251(3) 0.1369(3) 0.122(2) Uani 0.695(6) 1 d . U P B 1
H40A_1 H -0.095003 -0.054463 0.152344 0.182 Uiso 0.695(6) 1 calc R U P B 1
H40B_1 H -0.087365 -0.024049 0.097509 0.182 Uiso 0.695(6) 1 calc R U P B 1
H40C_1 H -0.060531 0.012070 0.159078 0.182 Uiso 0.695(6) 1 calc R U P B 1
C40B_1 C 0.0648(14) -0.0956(5) 0.0999(6) 0.125(4) Uani 0.305(6) 1 d . U P B -1
H40D_1 H 0.083780 -0.127382 0.121442 0.187 Uiso 0.305(6) 1 calc R U P B -1
H40E_1 H 0.118324 -0.096641 0.070259 0.187 Uiso 0.305(6) 1 calc R U P B -1
H40F_1 H -0.022130 -0.098733 0.082542 0.187 Uiso 0.305(6) 1 calc R U P B -1
C41_1 C 0.3824(3) 0.12995(12) 0.16028(12) 0.0692(7) Uani 1 1 d . . . . .
H41A_1 H 0.328241 0.156399 0.180472 0.083 Uiso 1 1 calc R U . . .
H41B_1 H 0.435603 0.111725 0.189088 0.083 Uiso 1 1 calc R U . . .
C42_1 C 0.4646(4) 0.16454(16) 0.13153(16) 0.1096(12) Uani 1 1 d . . . . .
H42A_1 H 0.514685 0.191854 0.159891 0.164 Uiso 1 1 calc R U . . .
H42B_1 H 0.413304 0.185137 0.104669 0.164 Uiso 1 1 calc R U . . .
H42C_1 H 0.519215 0.139129 0.111303 0.164 Uiso 1 1 calc R U . . .
C43_1 C 0.60691(19) -0.11696(8) 0.26647(10) 0.0447(5) Uani 1 1 d . . . . .
C44_1 C 0.5172(2) -0.13574(10) 0.29649(11) 0.0545(6) Uani 1 1 d . . . . .
C45_1 C 0.4375(2) -0.17959(12) 0.26788(16) 0.0756(8) Uani 1 1 d . . . . .
H45_1 H 0.374459 -0.193381 0.286550 0.091 Uiso 1 1 calc R U . . .
C46_1 C 0.4471(3) -0.20347(12) 0.21368(17) 0.0843(10) Uani 1 1 d . . . . .
H46_1 H 0.390418 -0.232899 0.195196 0.101 Uiso 1 1 calc R U . . .
C47_1 C 0.5377(3) -0.18503(11) 0.18642(13) 0.0744(8) Uani 1 1 d . . . . .
H47_1 H 0.544071 -0.202145 0.149020 0.089 Uiso 1 1 calc R U . . .
C48_1 C 0.6210(2) -0.14170(10) 0.21208(10) 0.0555(6) Uani 1 1 d . . . . .
C49_1 C 0.5075(3) -0.11288(12) 0.35654(12) 0.0725(7) Uani 1 1 d . U . . .
H49A_1 H 0.418555 -0.109257 0.360374 0.087 Uiso 0.474(8) 1 calc R U P C 1
H49B_1 H 0.545173 -0.074010 0.364301 0.087 Uiso 0.474(8) 1 calc R U P C 1
H49C_1 H 0.440615 -0.084890 0.357723 0.087 Uiso 0.526(8) 1 calc R U P C -1
H49D_1 H 0.586222 -0.093050 0.374222 0.087 Uiso 0.526(8) 1 calc R U P C -1
C50A_1 C 0.5667(9) -0.1468(3) 0.4022(3) 0.0894(17) Uani 0.474(8) 1 d . U P C 1
H50A_1 H 0.520259 -0.141422 0.434442 0.134 Uiso 0.474(8) 1 calc R U P C 1
H50B_1 H 0.652606 -0.133358 0.414451 0.134 Uiso 0.474(8) 1 calc R U P C 1
H50C_1 H 0.565379 -0.187258 0.386945 0.134 Uiso 0.474(8) 1 calc R U P C 1
C50B_1 C 0.4802(8) -0.1607(3) 0.3896(3) 0.0872(16) Uani 0.526(8) 1 d . U P C -1
H50D_1 H 0.451588 -0.144596 0.425035 0.131 Uiso 0.526(8) 1 calc R U P C -1
H50E_1 H 0.555639 -0.182046 0.397942 0.131 Uiso 0.526(8) 1 calc R U P C -1
H50F_1 H 0.415655 -0.186378 0.367105 0.131 Uiso 0.526(8) 1 calc R U P C -1
C51_1 C 0.7222(3) -0.12442(12) 0.18107(12) 0.0727(7) Uani 1 1 d . . . . .
H51A_1 H 0.761602 -0.088215 0.201013 0.087 Uiso 1 1 calc R U . . .
H51B_1 H 0.686081 -0.117772 0.142634 0.087 Uiso 1 1 calc R U . . .
C52_1 C 0.8206(3) -0.16973(15) 0.17663(15) 0.0947(10) Uani 1 1 d . . . . .
H52A_1 H 0.882965 -0.157752 0.154636 0.142 Uiso 1 1 calc R U . . .
H52B_1 H 0.781558 -0.205916 0.157822 0.142 Uiso 1 1 calc R U . . .
H52C_1 H 0.860394 -0.174626 0.214570 0.142 Uiso 1 1 calc R U . . .
C53_3 C 0.7674(6) 0.07268(15) 0.3573(2) 0.0534(12) Uani 0.688(12) 1 d G U P D 1
C54_3 C 0.8008(6) 0.1102(2) 0.3219(2) 0.0570(11) Uani 0.688(12) 1 d G U P D 1
C55_3 C 0.8237(5) 0.16740(19) 0.3426(3) 0.0744(14) Uani 0.688(12) 1 d G U P D 1
H55_3 H 0.846539 0.193015 0.318445 0.089 Uiso 0.688(12) 1 calc R U P D 1
C56_3 C 0.8133(5) 0.18717(15) 0.3987(3) 0.0835(16) Uani 0.688(12) 1 d G U P D 1
H56_3 H 0.829007 0.226292 0.412788 0.100 Uiso 0.688(12) 1 calc R U P D 1
C57_3 C 0.7800(5) 0.1497(2) 0.4340(2) 0.0786(16) Uani 0.688(12) 1 d G U P D 1
H57_3 H 0.772843 0.163203 0.472314 0.094 Uiso 0.688(12) 1 calc R U P D 1
C58_3 C 0.7570(6) 0.0924(2) 0.4133(2) 0.0655(13) Uani 0.688(12) 1 d G U P D 1
C59_3 C 0.7223(7) 0.0517(3) 0.4516(3) 0.0766(16) Uani 0.688(12) 1 d . U P D 1
H59A_3 H 0.798661 0.041999 0.475259 0.092 Uiso 0.688(12) 1 calc R U P D 1
H59B_3 H 0.688714 0.016180 0.427896 0.092 Uiso 0.688(12) 1 calc R U P D 1
C60_3 C 0.6279(6) 0.0728(4) 0.4906(2) 0.0914(18) Uani 0.688(12) 1 d . U P D 1
H60A_3 H 0.662859 0.070664 0.529879 0.137 Uiso 0.688(12) 1 calc R U P D 1
H60B_3 H 0.552365 0.048896 0.480739 0.137 Uiso 0.688(12) 1 calc R U P D 1
H60C_3 H 0.608060 0.112350 0.486161 0.137 Uiso 0.688(12) 1 calc R U P D 1
C61_3 C 0.8140(7) 0.0897(3) 0.2603(3) 0.0744(15) Uani 0.688(12) 1 d . U P D 1
H61A_3 H 0.890791 0.067686 0.259519 0.089 Uiso 0.688(12) 1 calc R U P D 1
H61B_3 H 0.743753 0.063051 0.244320 0.089 Uiso 0.688(12) 1 calc R U P D 1
C62_3 C 0.8180(6) 0.1336(3) 0.2229(3) 0.0927(17) Uani 0.688(12) 1 d . U P D 1
H62A_3 H 0.736556 0.135636 0.200518 0.139 Uiso 0.688(12) 1 calc R U P D 1
H62B_3 H 0.880114 0.123933 0.197645 0.139 Uiso 0.688(12) 1 calc R U P D 1
H62C_3 H 0.840069 0.170575 0.245790 0.139 Uiso 0.688(12) 1 calc R U P D 1
C53_31 C 0.7676(17) 0.0688(4) 0.3626(7) 0.072(3) Uani 0.312(12) 1 d G U P D -1
C54_31 C 0.7998(16) 0.1141(6) 0.3359(5) 0.077(3) Uani 0.312(12) 1 d G U P D -1
C55_31 C 0.8100(12) 0.1690(5) 0.3652(6) 0.072(3) Uani 0.312(12) 1 d G U P D -1
H55_31 H 0.832040 0.199917 0.346915 0.087 Uiso 0.312(12) 1 calc R U P D -1
C56_31 C 0.7881(10) 0.1786(4) 0.4210(5) 0.074(3) Uani 0.312(12) 1 d G U P D -1
H56_31 H 0.795094 0.216072 0.440992 0.089 Uiso 0.312(12) 1 calc R U P D -1
C57_31 C 0.7559(11) 0.1333(5) 0.4477(5) 0.077(3) Uani 0.312(12) 1 d G U P D -1
H57_31 H 0.740870 0.139816 0.485910 0.092 Uiso 0.312(12) 1 calc R U P D -1
C58_31 C 0.7456(14) 0.0784(4) 0.4185(6) 0.071(2) Uani 0.312(12) 1 d G U P D -1
C59_31 C 0.7144(17) 0.0296(6) 0.4528(8) 0.081(3) Uani 0.312(12) 1 d . U P D -1
H59A_31 H 0.794145 0.016307 0.470715 0.098 Uiso 0.312(12) 1 calc R U P D -1
H59B_31 H 0.676664 -0.002463 0.425086 0.098 Uiso 0.312(12) 1 calc R U P D -1
C60_31 C 0.6277(12) 0.0406(7) 0.5002(6) 0.091(3) Uani 0.312(12) 1 d . U P D -1
H60A_31 H 0.673382 0.033766 0.536484 0.137 Uiso 0.312(12) 1 calc R U P D -1
H60B_31 H 0.555123 0.014810 0.490558 0.137 Uiso 0.312(12) 1 calc R U P D -1
H60C_31 H 0.600770 0.080158 0.503067 0.137 Uiso 0.312(12) 1 calc R U P D -1
C61_31 C 0.814(2) 0.0996(8) 0.2776(9) 0.089(3) Uani 0.312(12) 1 d . U P D -1
H61A_31 H 0.765930 0.063877 0.262978 0.107 Uiso 0.312(12) 1 calc R U P D -1
H61B_31 H 0.902220 0.091501 0.275459 0.107 Uiso 0.312(12) 1 calc R U P D -1
C62_31 C 0.7720(18) 0.1464(6) 0.2350(7) 0.100(3) Uani 0.312(12) 1 d . U P D -1
H62A_31 H 0.681963 0.143798 0.224154 0.151 Uiso 0.312(12) 1 calc R U P D -1
H62B_31 H 0.812957 0.138626 0.201174 0.151 Uiso 0.312(12) 1 calc R U P D -1
H62C_31 H 0.795894 0.184739 0.254268 0.151 Uiso 0.312(12) 1 calc R U P D -1
B1_2 B 0.8557(2) 0.54375(9) 0.31175(10) 0.0371(5) Uani 1 1 d . . . . .
C1_2 C 0.73291(18) 0.53980(9) 0.34226(9) 0.0428(5) Uani 1 1 d . . . . .
H1A_2 H 0.746009 0.515911 0.373115 0.051 Uiso 1 1 calc R U . . .
H1AB_2 H 0.706213 0.577988 0.357342 0.051 Uiso 1 1 calc R U . . .
N1_2 N 0.93162(15) 0.59900(7) 0.32588(7) 0.0399(4) Uani 1 1 d . . . . .
B2_2 B 0.6372(2) 0.51080(10) 0.29115(11) 0.0404(5) Uani 1 1 d . . . . .
C2_2 C 0.67796(17) 0.50876(9) 0.23499(9) 0.0422(5) Uani 1 1 d . . . . .
N2_2 N 0.87636(15) 0.54786(7) 0.20892(7) 0.0419(4) Uani 1 1 d . . . . .
C3_2 C 0.80170(17) 0.53317(8) 0.24598(9) 0.0395(4) Uani 1 1 d . . . . .
N3_2 N 0.42752(16) 0.51559(8) 0.33394(8) 0.0497(5) Uani 1 1 d . . . . .
C4_2 C 0.99862(19) 0.57269(11) 0.23404(9) 0.0529(6) Uani 1 1 d . . . . .
H4A_2 H 1.037674 0.588609 0.204593 0.063 Uiso 1 1 calc R U . . .
H4AB_2 H 1.051892 0.542144 0.247246 0.063 Uiso 1 1 calc R U . . .
N4_2 N 0.47715(15) 0.43068(7) 0.29749(8) 0.0449(4) Uani 1 1 d . . . . .
C5_2 C 0.9925(2) 0.61849(10) 0.28240(10) 0.0532(6) Uani 1 1 d . . . . .
H5A_2 H 1.077578 0.632072 0.298598 0.064 Uiso 1 1 calc R U . . .
H5AB_2 H 0.947269 0.651028 0.268484 0.064 Uiso 1 1 calc R U . . .
C6_2 C 0.50968(18) 0.48579(9) 0.30602(9) 0.0423(5) Uani 1 1 d . . . . .
C7_2 C 0.3223(2) 0.47893(10) 0.34207(12) 0.0603(6) Uani 1 1 d . . . . .
H7A_2 H 0.245246 0.487354 0.318110 0.072 Uiso 1 1 calc R U . . .
H7AB_2 H 0.307942 0.483778 0.382075 0.072 Uiso 1 1 calc R U . . .
C8_2 C 0.3657(2) 0.41956(10) 0.32387(12) 0.0625(7) Uani 1 1 d . . . . .
H8A_2 H 0.386931 0.398769 0.356708 0.075 Uiso 1 1 calc R U . . .
H8AB_2 H 0.301735 0.397333 0.296344 0.075 Uiso 1 1 calc R U . . .
C9_2 C 0.93735(19) 0.48831(9) 0.32135(9) 0.0461(5) Uani 1 1 d . . . . .
C10_2 C 0.9896(2) 0.44395(10) 0.32585(10) 0.0515(5) Uani 1 1 d . . . . .
C11_2 C 1.04415(19) 0.38963(9) 0.33357(11) 0.0502(5) Uani 1 1 d . . . . .
C12_2 C 1.0927(3) 0.37867(12) 0.38706(12) 0.0681(7) Uani 1 1 d . . . . .
H12_2 H 1.094175 0.407795 0.418327 0.082 Uiso 1 1 calc R U . . .
C13_2 C 1.1390(3) 0.32601(14) 0.39554(15) 0.0863(9) Uani 1 1 d . . . . .
H13_2 H 1.172363 0.319117 0.432434 0.104 Uiso 1 1 calc R U . . .
C14_2 C 1.1370(3) 0.28350(13) 0.35060(17) 0.0887(10) Uani 1 1 d . . . . .
H14_2 H 1.167585 0.247059 0.356567 0.106 Uiso 1 1 calc R U . . .
C15_2 C 1.0910(3) 0.29359(12) 0.29757(16) 0.0798(9) Uani 1 1 d . . . . .
H15_2 H 1.090095 0.264247 0.266524 0.096 Uiso 1 1 calc R U . . .
C16_2 C 1.0457(2) 0.34667(12) 0.28885(12) 0.0644(7) Uani 1 1 d . . . . .
H16_2 H 1.015215 0.353611 0.251626 0.077 Uiso 1 1 calc R U . . .
C17_2 C 0.6174(2) 0.48563(11) 0.17769(10) 0.0573(5) Uani 1 1 d . U . . .
C18_2 C 0.5142(3) 0.50993(14) 0.15003(12) 0.0755(6) Uani 1 1 d . U . . .
H18_2 H 0.476167 0.541091 0.169523 0.091 Uiso 1 1 calc R U . . .
C19_2 C 0.4661(3) 0.48953(16) 0.09474(13) 0.0911(7) Uani 1 1 d . U . . .
H19_2 H 0.395810 0.506678 0.076673 0.109 Uiso 1 1 calc R U . . .
C20_2 C 0.5200(3) 0.44462(16) 0.06623(14) 0.0921(7) Uani 1 1 d . U . . .
H20_2 H 0.488120 0.431439 0.028006 0.110 Uiso 1 1 calc R U . . .
C21_2 C 0.6181(3) 0.41877(15) 0.09175(12) 0.0849(7) Uani 1 1 d . U . . .
H21_2 H 0.653762 0.387128 0.071829 0.102 Uiso 1 1 calc R U . . .
C22_2 C 0.6667(3) 0.43890(12) 0.14767(11) 0.0679(6) Uani 1 1 d . U . . .
H22_2 H 0.734843 0.420244 0.165573 0.081 Uiso 1 1 calc R U . . .
C23_2 C 0.92550(18) 0.63976(8) 0.37439(8) 0.0396(4) Uani 1 1 d . . . . .
C24_2 C 1.0161(2) 0.63970(10) 0.42191(9) 0.0504(5) Uani 1 1 d . . . . .
C25_2 C 1.0118(3) 0.68070(11) 0.46846(11) 0.0659(7) Uani 1 1 d . . . . .
H25_2 H 1.073252 0.681201 0.500486 0.079 Uiso 1 1 calc R U . . .
C26_2 C 0.9213(3) 0.72037(12) 0.46938(11) 0.0693(7) Uani 1 1 d . . . . .
H26_2 H 0.919759 0.747877 0.501765 0.083 Uiso 1 1 calc R U . . .
C27_2 C 0.8326(3) 0.72009(10) 0.42314(11) 0.0607(6) Uani 1 1 d . . . . .
H27_2 H 0.769577 0.747535 0.423975 0.073 Uiso 1 1 calc R U . . .
C28_2 C 0.83311(19) 0.68036(9) 0.37487(9) 0.0454(5) Uani 1 1 d . . . . .
C29_2 C 1.1137(2) 0.59503(12) 0.42389(11) 0.0653(7) Uani 1 1 d . . . . .
H29A_2 H 1.195411 0.613603 0.438662 0.078 Uiso 1 1 calc R U . . .
H29B_2 H 1.117878 0.575900 0.385122 0.078 Uiso 1 1 calc R U . . .
C30_2 C 1.0867(3) 0.55109(13) 0.46077(14) 0.0895(9) Uani 1 1 d . . . . .
H30A_2 H 1.152368 0.523043 0.461352 0.134 Uiso 1 1 calc R U . . .
H30B_2 H 1.006993 0.531846 0.445625 0.134 Uiso 1 1 calc R U . . .
H30C_2 H 1.083256 0.569850 0.499266 0.134 Uiso 1 1 calc R U . . .
C31_2 C 0.7339(2) 0.68349(11) 0.32518(11) 0.0585(6) Uani 1 1 d . . . . .
H31A_2 H 0.740448 0.650052 0.296449 0.070 Uiso 1 1 calc R U . . .
H31B_2 H 0.651831 0.680929 0.338055 0.070 Uiso 1 1 calc R U . . .
C32_2 C 0.7400(3) 0.73684(12) 0.29764(14) 0.0846(9) Uani 1 1 d . . . . .
H32A_2 H 0.670686 0.736379 0.267104 0.127 Uiso 1 1 calc R U . . .
H32B_2 H 0.818366 0.738418 0.282134 0.127 Uiso 1 1 calc R U . . .
H32C_2 H 0.735092 0.770330 0.325800 0.127 Uiso 1 1 calc R U . . .
C33_2 C 0.85212(19) 0.54170(10) 0.14802(9) 0.0466(5) Uani 1 1 d . . . . .
C34_2 C 0.7748(2) 0.58017(10) 0.12204(10) 0.0553(6) Uani 1 1 d D . . . .
C35_2 C 0.7577(3) 0.57438(14) 0.06345(12) 0.0754(8) Uani 1 1 d . . . . .
H35_2 H 0.704281 0.599513 0.044773 0.090 Uiso 1 1 calc R U . . .
C36_2 C 0.8163(3) 0.53323(16) 0.03193(12) 0.0844(10) Uani 1 1 d . . . . .
H36_2 H 0.804309 0.530402 -0.008113 0.101 Uiso 1 1 calc R U . . .
C37_2 C 0.8920(3) 0.49623(15) 0.05830(12) 0.0784(9) Uani 1 1 d . . . . .
H37_2 H 0.932036 0.467842 0.036034 0.094 Uiso 1 1 calc R U . . .
C38_2 C 0.9119(2) 0.49902(11) 0.11663(10) 0.0591(6) Uani 1 1 d . . . . .
C39_2 C 0.9933(3) 0.45705(14) 0.14453(14) 0.0878(9) Uani 1 1 d . U . . .
H39A_2 H 0.967393 0.418062 0.126320 0.105 Uiso 0.694(6) 1 calc R U P E 1
H39B_2 H 0.980834 0.459941 0.184699 0.105 Uiso 0.694(6) 1 calc R U P E 1
H39C_2 H 1.077403 0.474280 0.156018 0.105 Uiso 0.306(6) 1 calc R U P E -1
H39D_2 H 0.960383 0.449552 0.179196 0.105 Uiso 0.306(6) 1 calc R U P E -1
C40A_2 C 1.1301(5) 0.4660(3) 0.1414(2) 0.1110(17) Uani 0.694(6) 1 d . U P E 1
H40A_2 H 1.178524 0.440206 0.163815 0.166 Uiso 0.694(6) 1 calc R U P E 1
H40B_2 H 1.155024 0.505531 0.156455 0.166 Uiso 0.694(6) 1 calc R U P E 1
H40C_2 H 1.145056 0.458159 0.102006 0.166 Uiso 0.694(6) 1 calc R U P E 1
C40B_2 C 1.0022(12) 0.4038(5) 0.1091(5) 0.105(3) Uani 0.306(6) 1 d . U P E -1
H40D_2 H 1.010461 0.372832 0.132462 0.157 Uiso 0.306(6) 1 calc R U P E -1
H40E_2 H 1.074902 0.405146 0.089446 0.157 Uiso 0.306(6) 1 calc R U P E -1
H40F_2 H 0.927402 0.397030 0.081358 0.157 Uiso 0.306(6) 1 calc R U P E -1
C41_4 C 0.7164(6) 0.62708(17) 0.1577(2) 0.0705(15) Uani 0.883(7) 1 d D U P F 1
H41A_4 H 0.676043 0.609626 0.185818 0.085 Uiso 0.883(7) 1 calc R U P F 1
H41B_4 H 0.783563 0.652925 0.178773 0.085 Uiso 0.883(7) 1 calc R U P F 1
C42_4 C 0.6224(4) 0.66260(18) 0.12745(17) 0.0993(15) Uani 0.883(7) 1 d D U P F 1
H42A_4 H 0.585963 0.688966 0.155210 0.149 Uiso 0.883(7) 1 calc R U P F 1
H42B_4 H 0.557136 0.637684 0.104550 0.149 Uiso 0.883(7) 1 calc R U P F 1
H42C_4 H 0.662981 0.684300 0.102903 0.149 Uiso 0.883(7) 1 calc R U P F 1
C41_41 C 0.707(5) 0.6238(9) 0.157(2) 0.074(10) Uani 0.117(7) 1 d D U P F -1
H41A_41 H 0.616399 0.616461 0.147223 0.089 Uiso 0.117(7) 1 calc R U P F -1
H41B_41 H 0.729498 0.620245 0.197608 0.089 Uiso 0.117(7) 1 calc R U P F -1
C42_41 C 0.738(3) 0.6834(11) 0.1471(12) 0.078(9) Uani 0.117(7) 1 d D U P F -1
H42A_41 H 0.677382 0.709756 0.161729 0.118 Uiso 0.117(7) 1 calc R U P F -1
H42B_41 H 0.735951 0.684439 0.106552 0.118 Uiso 0.117(7) 1 calc R U P F -1
H42C_41 H 0.821037 0.694754 0.166709 0.118 Uiso 0.117(7) 1 calc R U P F -1
C43_2 C 0.42891(19) 0.57615(9) 0.35448(11) 0.0509(6) Uani 1 1 d . . . . .
C44_2 C 0.4706(2) 0.59396(10) 0.41160(11) 0.0589(6) Uani 1 1 d . . . . .
C45_2 C 0.4584(3) 0.65081(12) 0.43220(14) 0.0761(8) Uani 1 1 d . . . . .
H45_2 H 0.486097 0.663973 0.470867 0.091 Uiso 1 1 calc R U . . .
C46_2 C 0.4072(3) 0.68814(13) 0.39783(16) 0.0854(9) Uani 1 1 d . . . . .
H46_2 H 0.397905 0.726727 0.413053 0.102 Uiso 1 1 calc R U . . .
C47_2 C 0.3684(3) 0.67043(12) 0.34082(15) 0.0750(8) Uani 1 1 d . . . . .
H47_2 H 0.334473 0.697072 0.317199 0.090 Uiso 1 1 calc R U . . .
C48_2 C 0.3792(2) 0.61356(11) 0.31810(12) 0.0616(6) Uani 1 1 d . U . . .
C49_2 C 0.5260(3) 0.55391(13) 0.45124(12) 0.0768(8) Uani 1 1 d . . . . .
H49A_2 H 0.548822 0.518620 0.428476 0.092 Uiso 1 1 calc R U . . .
H49B_2 H 0.461753 0.543433 0.473640 0.092 Uiso 1 1 calc R U . . .
C50_2 C 0.6389(4) 0.57732(17) 0.49151(15) 0.1067(12) Uani 1 1 d . . . . .
H50A_2 H 0.666899 0.549122 0.516388 0.160 Uiso 1 1 calc R U . . .
H50B_2 H 0.617691 0.612371 0.514313 0.160 Uiso 1 1 calc R U . . .
H50C_2 H 0.705191 0.585632 0.469937 0.160 Uiso 1 1 calc R U . . .
C51_2 C 0.3380(3) 0.59253(13) 0.25659(13) 0.0773(6) Uani 1 1 d . U . . .
H51A_2 H 0.402463 0.567129 0.242977 0.093 Uiso 0.745(7) 1 calc R U P G 1
H51B_2 H 0.261772 0.568835 0.254071 0.093 Uiso 0.745(7) 1 calc R U P G 1
H51C_2 H 0.246521 0.588617 0.249301 0.093 Uiso 0.255(7) 1 calc R U P G -1
H51D_2 H 0.373024 0.554762 0.246267 0.093 Uiso 0.255(7) 1 calc R U P G -1
C52A_2 C 0.3127(5) 0.6345(2) 0.2172(2) 0.0842(9) Uani 0.745(7) 1 d . U P G 1
H52A_2 H 0.296641 0.614735 0.178403 0.126 Uiso 0.745(7) 1 calc R U P G 1
H52B_2 H 0.384487 0.660469 0.220829 0.126 Uiso 0.745(7) 1 calc R U P G 1
H52C_2 H 0.239968 0.656240 0.225917 0.126 Uiso 0.745(7) 1 calc R U P G 1
C52B_2 C 0.3865(14) 0.6388(6) 0.2185(6) 0.0821(10) Uani 0.255(7) 1 d . U P G -1
H52D_2 H 0.354988 0.627112 0.178574 0.123 Uiso 0.255(7) 1 calc R U P G -1
H52E_2 H 0.477254 0.640051 0.223594 0.123 Uiso 0.255(7) 1 calc R U P G -1
H52F_2 H 0.356111 0.676574 0.230808 0.123 Uiso 0.255(7) 1 calc R U P G -1
C53_2 C 0.5527(2) 0.38530(9) 0.27664(10) 0.0483(5) Uani 1 1 d . . . . .
C54_2 C 0.5185(2) 0.35782(10) 0.22163(11) 0.0557(6) Uani 1 1 d . . . . .
C55_2 C 0.5962(3) 0.31540(11) 0.20170(13) 0.0718(8) Uani 1 1 d . . . . .
H55_2 H 0.576075 0.296072 0.164374 0.086 Uiso 1 1 calc R U . . .
C56_2 C 0.7007(3) 0.30098(12) 0.23468(16) 0.0789(9) Uani 1 1 d . . . . .
H56_2 H 0.753701 0.273025 0.219628 0.095 Uiso 1 1 calc R U . . .
C57_2 C 0.7289(2) 0.32690(12) 0.28949(15) 0.0729(8) Uani 1 1 d . . . . .
H57_2 H 0.799600 0.315406 0.312438 0.088 Uiso 1 1 calc R U . . .
C58_2 C 0.6559(2) 0.36966(9) 0.31208(11) 0.0539(6) Uani 1 1 d . . . . .
C59_2 C 0.6886(3) 0.39525(12) 0.37301(12) 0.0692(7) Uani 1 1 d . U . . .
H59A_2 H 0.643335 0.431104 0.379406 0.083 Uiso 0.726(12) 1 calc R U P H 1
H59B_2 H 0.778261 0.405033 0.380253 0.083 Uiso 0.726(12) 1 calc R U P H 1
H59C_2 H 0.757657 0.423409 0.376644 0.083 Uiso 0.274(12) 1 calc R U P H -1
H59D_2 H 0.616337 0.415184 0.386366 0.083 Uiso 0.274(12) 1 calc R U P H -1
C60A_2 C 0.6583(7) 0.3561(2) 0.4160(2) 0.0781(14) Uani 0.726(12) 1 d . U P H 1
H60A_2 H 0.683360 0.375390 0.454440 0.117 Uiso 0.726(12) 1 calc R U P H 1
H60B_2 H 0.703420 0.320597 0.410365 0.117 Uiso 0.726(12) 1 calc R U P H 1
H60C_2 H 0.569121 0.347462 0.410315 0.117 Uiso 0.726(12) 1 calc R U P H 1
C60B_2 C 0.7243(18) 0.3509(6) 0.4069(6) 0.078(2) Uani 0.274(12) 1 d . U P H -1
H60D_2 H 0.686971 0.314524 0.387830 0.117 Uiso 0.274(12) 1 calc R U P H -1
H60E_2 H 0.695482 0.359873 0.443792 0.117 Uiso 0.274(12) 1 calc R U P H -1
H60F_2 H 0.814684 0.348288 0.412240 0.117 Uiso 0.274(12) 1 calc R U P H -1
C61_2 C 0.4025(3) 0.37097(12) 0.18500(12) 0.0692(7) Uani 1 1 d . . . . .
H61A_2 H 0.422305 0.375184 0.146891 0.083 Uiso 1 1 calc R U . . .
H61B_2 H 0.370400 0.407644 0.201162 0.083 Uiso 1 1 calc R U . . .
C62_2 C 0.3027(3) 0.32454(14) 0.17990(14) 0.0873(9) Uani 1 1 d . . . . .
H62A_2 H 0.228063 0.335115 0.156413 0.131 Uiso 1 1 calc R U . . .
H62B_2 H 0.282892 0.320168 0.217558 0.131 Uiso 1 1 calc R U . . .
H62C_2 H 0.332793 0.288482 0.162451 0.131 Uiso 1 1 calc R U . . .

loop_
_atom_site_aniso_label
_atom_site_aniso_U_11
_atom_site_aniso_U_22
_atom_site_aniso_U_33
_atom_site_aniso_U_23
_atom_site_aniso_U_13
_atom_site_aniso_U_12
B1_1 0.0332(10) 0.0308(11) 0.0423(12) 0.0026(9) 0.0067(9) 0.0041(9)
C1_1 0.0400(10) 0.0365(11) 0.0440(11) 0.0028(9) 0.0018(9) 0.0053(8)
N1_1 0.0410(9) 0.0362(9) 0.0409(9) 0.0007(7) 0.0006(7) 0.0080(7)
B2_1 0.0326(11) 0.0291(11) 0.0512(14) 0.0051(10) 0.0060(9) 0.0013(9)
C2_1 0.0357(10) 0.0359(10) 0.0437(11) 0.0055(9) 0.0078(8) 0.0040(8)
N2_1 0.0322(8) 0.0504(10) 0.0405(9) 0.0062(8) 0.0027(7) 0.0062(7)
C3_1 0.0352(10) 0.0316(10) 0.0443(11) 0.0059(8) 0.0052(8) 0.0016(8)
N3_1 0.0342(8) 0.0378(9) 0.0617(12) 0.0058(8) -0.0012(8) 0.0066(7)
C4_1 0.0363(11) 0.0707(16) 0.0500(13) 0.0030(11) 0.0043(9) 0.0137(10)
N4_1 0.0323(8) 0.0418(10) 0.0710(13) -0.0009(9) -0.0022(8) 0.0052(7)
C5_1 0.0437(11) 0.0543(14) 0.0562(14) 0.0026(11) 0.0035(10) 0.0170(10)
C6_1 0.0352(10) 0.0383(11) 0.0461(12) 0.0047(9) 0.0044(8) 0.0038(8)
C7_1 0.0413(12) 0.0538(15) 0.0901(19) 0.0049(13) -0.0120(12) 0.0145(11)
C8_1 0.0362(11) 0.0554(15) 0.099(2) 0.0027(14) -0.0083(12) 0.0124(10)
C9_1 0.0424(11) 0.0440(12) 0.0485(13) 0.0071(10) 0.0081(9) 0.0094(9)
C10_1 0.0436(12) 0.0481(13) 0.0673(15) 0.0138(11) 0.0081(10) 0.0036(10)
C11_1 0.0360(11) 0.0485(13) 0.0795(17) 0.0185(12) 0.0011(11) -0.0017(9)
C12_1 0.0579(15) 0.0603(17) 0.091(2) 0.0061(15) 0.0137(14) -0.0033(12)
C13_1 0.0743(19) 0.0569(18) 0.124(3) 0.0002(18) 0.0127(19) -0.0146(14)
C14_1 0.089(2) 0.063(2) 0.138(3) 0.035(2) -0.003(2) -0.0250(17)
C15_1 0.089(2) 0.090(2) 0.101(2) 0.048(2) -0.0046(18) -0.0264(19)
C16_1 0.0711(17) 0.0661(17) 0.0778(19) 0.0226(14) -0.0057(14) -0.0165(14)
C17_1 0.0488(10) 0.0627(11) 0.0497(11) 0.0141(9) 0.0139(8) 0.0216(9)
C18_1 0.0657(12) 0.0924(14) 0.0664(12) 0.0194(11) 0.0282(10) 0.0171(11)
C19_1 0.0840(14) 0.1096(16) 0.0722(13) 0.0238(12) 0.0362(11) 0.0241(12)
C20_1 0.0927(14) 0.1093(16) 0.0638(13) 0.0100(12) 0.0237(11) 0.0346(13)
C21_1 0.0859(13) 0.0918(14) 0.0612(12) -0.0029(11) 0.0080(11) 0.0298(12)
C22_1 0.0642(11) 0.0711(12) 0.0514(11) 0.0014(10) 0.0093(9) 0.0220(10)
C23_1 0.0385(10) 0.0336(10) 0.0479(12) 0.0040(9) 0.0056(9) 0.0079(8)
C24_1 0.0472(12) 0.0380(11) 0.0545(13) 0.0078(10) 0.0076(10) 0.0027(9)
C25_1 0.0652(15) 0.0443(13) 0.0708(17) 0.0007(12) 0.0024(13) -0.0135(11)
C26_1 0.0915(19) 0.0522(15) 0.0544(15) -0.0114(12) 0.0065(14) -0.0101(14)
C27_1 0.0860(18) 0.0557(15) 0.0536(15) -0.0071(12) 0.0227(13) -0.0035(13)
C28_1 0.0552(13) 0.0426(12) 0.0523(13) -0.0004(10) 0.0146(10) 0.0011(10)
C29_1 0.0482(13) 0.0618(15) 0.0668(16) 0.0140(12) 0.0111(11) -0.0052(11)
C30_1 0.106(2) 0.0669(19) 0.090(2) 0.0287(16) 0.0273(18) -0.0165(17)
C31_1 0.0737(16) 0.0763(18) 0.0671(16) 0.0008(13) 0.0296(13) -0.0182(14)
C32A_1 0.093(3) 0.077(3) 0.077(3) 0.014(3) 0.012(3) -0.018(3)
C32B_1 0.087(3) 0.091(3) 0.082(3) 0.015(2) 0.025(2) -0.023(3)
C33_1 0.0394(11) 0.0573(14) 0.0403(12) 0.0044(10) 0.0019(9) 0.0117(10)
C34_1 0.0491(13) 0.0718(17) 0.0522(14) -0.0037(12) -0.0006(11) 0.0049(12)
C35_1 0.0626(16) 0.112(3) 0.0515(16) -0.0129(16) -0.0063(13) 0.0123(17)
C36_1 0.084(2) 0.139(3) 0.0417(15) 0.0073(18) 0.0055(15) 0.024(2)
C37_1 0.0781(19) 0.105(2) 0.0547(17) 0.0288(16) 0.0174(14) 0.0174(17)
C38_1 0.0546(13) 0.0630(15) 0.0508(14) 0.0161(11) 0.0111(11) 0.0132(11)
C39_1 0.0812(19) 0.085(2) 0.086(2) -0.0101(17) 0.0060(16) -0.0292(17)
C40A_1 0.075(3) 0.154(5) 0.125(4) -0.006(4) 0.004(3) -0.037(3)
C40B_1 0.146(8) 0.091(7) 0.127(8) -0.017(6) 0.014(7) -0.048(6)
C41_1 0.0747(17) 0.0621(17) 0.0757(18) 0.0193(14) 0.0179(14) -0.0039(13)
C42_1 0.137(3) 0.091(3) 0.111(3) 0.035(2) 0.035(2) -0.023(2)
C43_1 0.0408(11) 0.0319(10) 0.0600(14) 0.0084(10) -0.0005(10) 0.0060(8)
C44_1 0.0444(12) 0.0435(13) 0.0787(17) 0.0190(12) 0.0083(11) 0.0107(10)
C45_1 0.0510(14) 0.0525(16) 0.126(3) 0.0280(17) 0.0074(16) -0.0041(12)
C46_1 0.0720(19) 0.0480(16) 0.122(3) 0.0105(17) -0.0249(19) -0.0058(14)
C47_1 0.088(2) 0.0482(15) 0.0761(19) -0.0019(13) -0.0174(16) 0.0087(14)
C48_1 0.0628(14) 0.0417(13) 0.0595(15) 0.0081(11) -0.0026(12) 0.0134(11)
C49_1 0.0774(17) 0.0637(16) 0.0874(19) 0.0292(14) 0.0314(15) 0.0201(13)
C50A_1 0.101(4) 0.080(3) 0.095(3) 0.030(3) 0.020(3) 0.026(3)
C50B_1 0.100(3) 0.078(3) 0.094(3) 0.031(3) 0.028(3) 0.017(3)
C51_1 0.0832(19) 0.0698(18) 0.0682(18) 0.0114(14) 0.0191(15) 0.0202(15)
C52_1 0.088(2) 0.101(3) 0.099(2) 0.011(2) 0.0289(19) 0.0332(19)
C53_3 0.0281(19) 0.043(2) 0.081(3) -0.0071(19) -0.0058(18) 0.0048(17)
C54_3 0.0324(18) 0.044(2) 0.091(3) 0.0032(19) 0.0021(19) 0.0009(15)
C55_3 0.058(2) 0.051(2) 0.109(3) 0.003(3) 0.000(3) 0.0006(18)
C56_3 0.077(3) 0.056(2) 0.109(4) -0.009(2) -0.001(3) -0.002(2)
C57_3 0.076(3) 0.056(3) 0.093(3) -0.014(2) -0.006(2) 0.000(2)
C58_3 0.053(2) 0.056(2) 0.078(2) -0.011(2) -0.0071(18) 0.005(2)
C59_3 0.075(3) 0.076(3) 0.068(2) -0.012(3) -0.004(2) 0.004(3)
C60_3 0.095(3) 0.097(4) 0.077(3) -0.006(3) 0.012(2) 0.006(3)
C61_3 0.058(2) 0.069(3) 0.103(4) 0.023(3) 0.027(2) 0.001(2)
C62_3 0.068(3) 0.090(4) 0.133(4) 0.045(3) 0.033(3) 0.020(2)
C53_31 0.052(5) 0.055(4) 0.097(5) -0.009(4) -0.009(4) -0.001(4)
C54_31 0.059(4) 0.056(4) 0.107(5) -0.008(4) -0.003(4) 0.000(4)
C55_31 0.063(4) 0.047(4) 0.100(6) -0.007(4) -0.002(4) -0.004(3)
C56_31 0.070(4) 0.046(4) 0.098(6) -0.002(4) -0.005(4) -0.010(3)
C57_31 0.067(4) 0.053(5) 0.099(5) -0.008(4) -0.009(4) -0.012(4)
C58_31 0.058(4) 0.053(4) 0.092(5) -0.009(4) -0.011(4) -0.011(3)
C59_31 0.074(4) 0.068(5) 0.089(5) -0.013(5) -0.011(4) -0.009(5)
C60_31 0.082(5) 0.079(6) 0.097(6) -0.017(5) -0.015(4) -0.009(5)
C61_31 0.079(5) 0.065(5) 0.119(6) 0.001(5) 0.008(5) -0.002(4)
C62_31 0.097(6) 0.078(6) 0.125(7) 0.004(5) 0.020(6) 0.005(5)
B1_2 0.0343(11) 0.0328(11) 0.0443(13) 0.0030(10) 0.0082(9) -0.0024(9)
C1_2 0.0417(11) 0.0375(11) 0.0511(12) 0.0083(9) 0.0118(9) -0.0052(9)
N1_2 0.0412(9) 0.0367(9) 0.0427(9) 0.0031(7) 0.0116(7) -0.0063(7)
B2_2 0.0341(11) 0.0341(12) 0.0561(15) 0.0143(10) 0.0092(10) -0.0003(9)
C2_2 0.0344(10) 0.0408(11) 0.0509(12) 0.0118(9) -0.0012(9) -0.0045(8)
N2_2 0.0385(9) 0.0468(10) 0.0406(10) 0.0063(8) 0.0060(7) -0.0043(7)
C3_2 0.0367(10) 0.0343(10) 0.0487(12) 0.0092(9) 0.0067(9) -0.0023(8)
N3_2 0.0384(9) 0.0428(10) 0.0702(13) 0.0070(9) 0.0163(9) -0.0062(8)
C4_2 0.0384(11) 0.0712(16) 0.0488(13) 0.0014(11) 0.0127(9) -0.0117(10)
N4_2 0.0369(9) 0.0367(9) 0.0630(12) 0.0091(8) 0.0123(8) -0.0064(7)
C5_2 0.0473(12) 0.0571(14) 0.0552(14) -0.0008(11) 0.0155(10) -0.0183(10)
C6_2 0.0362(10) 0.0417(11) 0.0499(12) 0.0117(9) 0.0038(9) -0.0039(9)
C7_2 0.0438(12) 0.0521(14) 0.0890(18) 0.0087(13) 0.0242(12) -0.0100(10)
C8_2 0.0507(13) 0.0491(14) 0.0938(19) 0.0107(13) 0.0308(13) -0.0108(11)
C9_2 0.0414(11) 0.0443(12) 0.0524(13) 0.0081(10) 0.0046(9) -0.0057(10)
C10_2 0.0420(11) 0.0459(13) 0.0684(15) 0.0138(11) 0.0079(10) -0.0012(10)
C11_2 0.0393(11) 0.0427(12) 0.0724(16) 0.0163(11) 0.0133(10) 0.0024(9)
C12_2 0.0749(17) 0.0587(16) 0.0745(18) 0.0176(14) 0.0144(14) 0.0115(13)
C13_2 0.099(2) 0.077(2) 0.091(2) 0.0378(18) 0.0134(18) 0.0203(18)
C14_2 0.089(2) 0.0575(18) 0.130(3) 0.035(2) 0.031(2) 0.0245(16)
C15_2 0.0752(19) 0.0547(17) 0.110(3) 0.0000(17) 0.0245(18) 0.0119(14)
C16_2 0.0533(14) 0.0661(17) 0.0751(18) 0.0134(14) 0.0101(12) 0.0048(12)
C17_2 0.0492(10) 0.0737(13) 0.0493(11) 0.0149(10) 0.0025(9) -0.0200(10)
C18_2 0.0613(12) 0.0970(14) 0.0650(12) 0.0184(11) -0.0095(10) -0.0126(11)
C19_2 0.0780(13) 0.1153(16) 0.0739(14) 0.0199(13) -0.0173(12) -0.0201(13)
C20_2 0.0879(14) 0.1152(16) 0.0664(14) 0.0092(13) -0.0087(12) -0.0337(13)
C21_2 0.0846(13) 0.0995(15) 0.0655(13) -0.0024(12) 0.0071(11) -0.0324(12)
C22_2 0.0658(12) 0.0804(13) 0.0547(11) 0.0027(10) 0.0068(10) -0.0250(11)
C23_2 0.0390(10) 0.0363(11) 0.0440(12) 0.0037(9) 0.0090(9) -0.0045(8)
C24_2 0.0502(12) 0.0521(13) 0.0481(13) 0.0066(10) 0.0039(10) 0.0000(10)
C25_2 0.0781(17) 0.0660(17) 0.0476(14) -0.0006(12) -0.0042(12) 0.0039(14)
C26_2 0.096(2) 0.0576(16) 0.0508(15) -0.0065(12) 0.0101(14) 0.0097(15)
C27_2 0.0754(16) 0.0463(14) 0.0620(16) 0.0044(12) 0.0173(13) 0.0144(12)
C28_2 0.0472(12) 0.0391(11) 0.0507(13) 0.0065(10) 0.0093(10) 0.0008(9)
C29_2 0.0538(14) 0.0751(18) 0.0632(16) 0.0064(14) -0.0033(12) 0.0124(13)
C30_2 0.107(2) 0.069(2) 0.090(2) 0.0148(17) 0.0006(19) 0.0203(18)
C31_2 0.0508(13) 0.0583(15) 0.0660(16) 0.0092(12) 0.0051(11) 0.0094(11)
C32_2 0.093(2) 0.0644(18) 0.094(2) 0.0271(16) -0.0117(17) 0.0168(16)
C33_2 0.0442(11) 0.0534(13) 0.0418(12) 0.0043(10) 0.0072(9) -0.0072(10)
C34_2 0.0537(13) 0.0616(15) 0.0518(14) 0.0161(11) 0.0043(11) -0.0064(11)
C35_2 0.0696(17) 0.103(2) 0.0569(17) 0.0313(16) 0.0006(14) -0.0050(16)
C36_2 0.078(2) 0.131(3) 0.0432(15) 0.0083(18) 0.0087(14) -0.015(2)
C37_2 0.0686(17) 0.109(2) 0.0529(16) -0.0149(16) 0.0194(14) -0.0087(17)
C38_2 0.0530(13) 0.0681(16) 0.0537(15) -0.0049(12) 0.0117(11) -0.0025(12)
C39_2 0.0814(18) 0.087(2) 0.089(2) -0.0126(16) 0.0132(16) 0.0241(16)
C40A_2 0.081(3) 0.132(4) 0.115(3) -0.005(3) 0.016(3) 0.030(3)
C40B_2 0.106(5) 0.092(5) 0.106(5) -0.014(4) 0.005(4) 0.033(4)
C41_4 0.077(3) 0.066(3) 0.071(3) 0.022(2) 0.008(2) 0.016(2)
C42_4 0.113(3) 0.087(3) 0.100(3) 0.032(2) 0.003(2) 0.032(2)
C41_41 0.068(17) 0.071(17) 0.091(19) 0.019(14) 0.029(13) 0.002(12)
C42_41 0.074(16) 0.074(17) 0.094(18) 0.020(13) 0.027(13) 0.005(11)
C43_2 0.0392(11) 0.0415(12) 0.0747(16) 0.0092(11) 0.0160(11) -0.0018(9)
C44_2 0.0586(14) 0.0497(14) 0.0686(17) 0.0029(12) 0.0147(12) -0.0054(11)
C45_2 0.087(2) 0.0561(17) 0.081(2) -0.0036(15) 0.0120(16) -0.0073(15)
C46_2 0.092(2) 0.0510(17) 0.112(3) -0.0014(17) 0.019(2) -0.0012(15)
C47_2 0.0640(16) 0.0495(15) 0.116(3) 0.0276(16) 0.0139(16) 0.0059(12)
C48_2 0.0419(11) 0.0634(14) 0.0835(15) 0.0226(12) 0.0102(11) -0.0008(10)
C49_2 0.086(2) 0.0749(19) 0.0706(18) 0.0137(15) 0.0105(15) 0.0014(16)
C50_2 0.107(3) 0.122(3) 0.082(2) 0.009(2) -0.016(2) -0.007(2)
C51_2 0.0579(12) 0.0854(15) 0.0921(15) 0.0303(12) 0.0048(11) 0.0035(11)
C52A_2 0.0658(18) 0.0928(18) 0.0977(18) 0.0344(15) 0.0034(16) 0.0033(16)
C52B_2 0.0638(19) 0.090(2) 0.096(2) 0.0322(18) 0.0049(19) 0.0028(19)
C53_2 0.0461(12) 0.0377(11) 0.0642(15) 0.0078(10) 0.0179(10) -0.0074(9)
C54_2 0.0614(14) 0.0449(13) 0.0637(15) 0.0080(11) 0.0193(12) -0.0107(11)
C55_2 0.092(2) 0.0528(15) 0.0753(19) 0.0016(13) 0.0371(16) -0.0082(15)
C56_2 0.079(2) 0.0545(17) 0.113(3) 0.0156(17) 0.0440(19) 0.0112(14)
C57_2 0.0530(15) 0.0584(16) 0.114(3) 0.0250(17) 0.0226(15) 0.0046(12)
C58_2 0.0437(12) 0.0408(12) 0.0809(17) 0.0207(11) 0.0102(11) -0.0041(10)
C59_2 0.0643(15) 0.0619(16) 0.0804(18) 0.0215(13) -0.0045(13) -0.0113(12)
C60A_2 0.085(3) 0.076(2) 0.074(2) 0.0235(18) 0.002(2) -0.009(2)
C60B_2 0.077(4) 0.074(3) 0.082(4) 0.026(3) -0.006(4) -0.010(4)
C61_2 0.0739(17) 0.0683(17) 0.0643(17) 0.0090(13) 0.0063(13) -0.0149(14)
C62_2 0.0780(19) 0.088(2) 0.092(2) 0.0074(18) 0.0059(17) -0.0251(17)

loop_
_atom_type_symbol
_atom_type_description
_atom_type_scat_dispersion_real
_atom_type_scat_dispersion_imag
_atom_type_scat_source
C C 0.0033 0.0016 'International Tables Vol C Tables 4.2.6.8 and 6.1.1.4'
H H 0.0000 0.0000 'International Tables Vol C Tables 4.2.6.8 and 6.1.1.4'
B B 0.0013 0.0007 'International Tables Vol C Tables 4.2.6.8 and 6.1.1.4'
N N 0.0061 0.0033 'International Tables Vol C Tables 4.2.6.8 and 6.1.1.4'

loop_
_exptl_crystal_face_index_h
_exptl_crystal_face_index_k
_exptl_crystal_face_index_l
_exptl_crystal_face_perp_dist
1.00 1.00 1.00 0.1260
0.00 1.00 -1.00 0.0890
0.00 -1.00 1.00 0.1400
-1.00 1.00 -1.00 0.1060
1.00 -1.00 1.00 0.0990
-1.00 0.00 0.00 0.1280
1.00 1.00 -1.00 0.0810
-1.00 -1.00 1.00 0.1670
-1.00 1.00 0.00 0.1150
1.00 -1.00 0.00 0.0790
-1.00 0.00 1.00 0.1670
1.00 -1.00 -1.00 0.0580
0.00 1.00 0.00 0.1520
0.00 -1.00 0.00 0.0970
0.00 1.00 1.00 0.1700
0.00 0.00 -1.00 0.0250
0.00 0.00 1.00 0.1150

loop_
_geom_angle_atom_site_label_1
_geom_angle_atom_site_label_2
_geom_angle_atom_site_label_3
_geom_angle
N1_1 B1_1 C9_1 113.62(16)
N1_1 B1_1 C3_1 109.67(16)
C9_1 B1_1 C3_1 104.83(16)
N1_1 B1_1 C1_1 116.89(16)
C9_1 B1_1 C1_1 108.30(16)
C3_1 B1_1 C1_1 102.30(15)
B2_1 C1_1 B1_1 101.59(16)
B2_1 C1_1 H1A_1 111.5
B1_1 C1_1 H1A_1 111.5
B2_1 C1_1 H1AB_1 111.5
B1_1 C1_1 H1AB_1 111.5
H1A_1 C1_1 H1AB_1 109.3
C23_1 N1_1 C5_1 116.55(16)
C23_1 N1_1 B1_1 122.98(16)
C5_1 N1_1 B1_1 118.94(16)
C2_1 B2_1 C1_1 114.39(17)
C2_1 B2_1 C6_1 127.69(18)
C1_1 B2_1 C6_1 117.92(18)
C3_1 C2_1 B2_1 105.42(17)
C3_1 C2_1 C17_1 123.71(18)
B2_1 C2_1 C17_1 130.86(18)
C3_1 N2_1 C33_1 128.24(16)
C3_1 N2_1 C4_1 115.91(16)
C33_1 N2_1 C4_1 115.85(16)
N2_1 C3_1 C2_1 129.42(18)
N2_1 C3_1 B1_1 117.05(16)
C2_1 C3_1 B1_1 113.53(16)
C6_1 N3_1 C43_1 125.79(16)
C6_1 N3_1 C7_1 112.19(17)
C43_1 N3_1 C7_1 120.92(17)
N2_1 C4_1 C5_1 113.03(17)
N2_1 C4_1 H4A_1 109.0
C5_1 C4_1 H4A_1 109.0
N2_1 C4_1 H4AB_1 109.0
C5_1 C4_1 H4AB_1 109.0
H4A_1 C4_1 H4AB_1 107.8
C6_1 N4_1 C53_31 129.5(8)
C6_1 N4_1 C53_3 127.4(3)
C53_31 N4_1 C53_3 6.4(9)
C6_1 N4_1 C8_1 112.05(17)
C53_31 N4_1 C8_1 118.3(8)
C53_3 N4_1 C8_1 120.4(3)
N1_1 C5_1 C4_1 111.37(18)
N1_1 C5_1 H5A_1 109.4
C4_1 C5_1 H5A_1 109.4
N1_1 C5_1 H5AB_1 109.4
C4_1 C5_1 H5AB_1 109.4
H5A_1 C5_1 H5AB_1 108.0
N3_1 C6_1 N4_1 109.43(17)
N3_1 C6_1 B2_1 125.47(17)
N4_1 C6_1 B2_1 124.83(18)
N3_1 C7_1 C8_1 102.69(18)
N3_1 C7_1 H7A_1 111.2
C8_1 C7_1 H7A_1 111.2
N3_1 C7_1 H7AB_1 111.2
C8_1 C7_1 H7AB_1 111.2
H7A_1 C7_1 H7AB_1 109.1
N4_1 C8_1 C7_1 102.74(17)
N4_1 C8_1 H8A_1 111.2
C7_1 C8_1 H8A_1 111.2
N4_1 C8_1 H8AB_1 111.2
C7_1 C8_1 H8AB_1 111.2
H8A_1 C8_1 H8AB_1 109.1
C10_1 C9_1 B1_1 174.3(2)
C9_1 C10_1 C11_1 173.3(2)
C16_1 C11_1 C12_1 118.4(2)
C16_1 C11_1 C10_1 120.6(2)
C12_1 C11_1 C10_1 121.0(2)
C13_1 C12_1 C11_1 120.1(3)
C13_1 C12_1 H12_1 119.9
C11_1 C12_1 H12_1 119.9
C14_1 C13_1 C12_1 120.6(3)
C14_1 C13_1 H13_1 119.7
C12_1 C13_1 H13_1 119.7
C13_1 C14_1 C15_1 120.5(3)
C13_1 C14_1 H14_1 119.7
C15_1 C14_1 H14_1 119.7
C14_1 C15_1 C16_1 119.6(3)
C14_1 C15_1 H15_1 120.2
C16_1 C15_1 H15_1 120.2
C15_1 C16_1 C11_1 120.8(3)
C15_1 C16_1 H16_1 119.6
C11_1 C16_1 H16_1 119.6
C18_1 C17_1 C22_1 116.6(2)
C18_1 C17_1 C2_1 123.3(2)
C22_1 C17_1 C2_1 120.2(2)
C17_1 C18_1 C19_1 121.0(3)
C17_1 C18_1 H18_1 119.5
C19_1 C18_1 H18_1 119.5
C20_1 C19_1 C18_1 120.5(3)
C20_1 C19_1 H19_1 119.8
C18_1 C19_1 H19_1 119.8
C19_1 C20_1 C21_1 120.8(3)
C19_1 C20_1 H20_1 119.6
C21_1 C20_1 H20_1 119.6
C20_1 C21_1 C22_1 119.3(3)
C20_1 C21_1 H21_1 120.4
C22_1 C21_1 H21_1 120.4
C17_1 C22_1 C21_1 121.8(3)
C17_1 C22_1 H22_1 119.1
C21_1 C22_1 H22_1 119.1
C24_1 C23_1 C28_1 119.82(19)
C24_1 C23_1 N1_1 121.31(18)
C28_1 C23_1 N1_1 118.87(18)
C25_1 C24_1 C23_1 119.0(2)
C25_1 C24_1 C29_1 119.2(2)
C23_1 C24_1 C29_1 121.8(2)
C26_1 C25_1 C24_1 121.2(2)
C26_1 C25_1 H25_1 119.4
C24_1 C25_1 H25_1 119.4
C27_1 C26_1 C25_1 119.7(2)
C27_1 C26_1 H26_1 120.2
C25_1 C26_1 H26_1 120.2
C26_1 C27_1 C28_1 121.4(2)
C26_1 C27_1 H27_1 119.3
C28_1 C27_1 H27_1 119.3
C27_1 C28_1 C23_1 118.9(2)
C27_1 C28_1 C31_1 120.5(2)
C23_1 C28_1 C31_1 120.6(2)
C24_1 C29_1 C30_1 113.7(2)
C24_1 C29_1 H29A_1 108.8
C30_1 C29_1 H29A_1 108.8
C24_1 C29_1 H29B_1 108.8
C30_1 C29_1 H29B_1 108.8
H29A_1 C29_1 H29B_1 107.7
C29_1 C30_1 H30A_1 109.5
C29_1 C30_1 H30B_1 109.5
H30A_1 C30_1 H30B_1 109.5
C29_1 C30_1 H30C_1 109.5
H30A_1 C30_1 H30C_1 109.5
H30B_1 C30_1 H30C_1 109.5
C32A_1 C31_1 C32B_1 44.3(4)
C32A_1 C31_1 C28_1 115.6(4)
C32B_1 C31_1 C28_1 117.2(3)
C32A_1 C31_1 H31A_1 108.4
C32B_1 C31_1 H31A_1 66.2
C28_1 C31_1 H31A_1 108.4
C32A_1 C31_1 H31B_1 108.4
C32B_1 C31_1 H31B_1 133.7
C28_1 C31_1 H31B_1 108.4
H31A_1 C31_1 H31B_1 107.5
C32A_1 C31_1 H31C_1 135.7
C32B_1 C31_1 H31C_1 108.0
C28_1 C31_1 H31C_1 108.0
H31A_1 C31_1 H31C_1 47.4
H31B_1 C31_1 H31C_1 62.6
C32A_1 C31_1 H31D_1 66.9
C32B_1 C31_1 H31D_1 108.0
C28_1 C31_1 H31D_1 108.0
H31A_1 C31_1 H31D_1 141.0
H31B_1 C31_1 H31D_1 46.8
H31C_1 C31_1 H31D_1 107.2
C32B_1 C32A_1 C31_1 69.2(3)
C32B_1 C32A_1 H32A_1 73.2
C31_1 C32A_1 H32A_1 109.5
C32B_1 C32A_1 H32B_1 69.2
C31_1 C32A_1 H32B_1 109.5
H32A_1 C32A_1 H32B_1 109.5
C32B_1 C32A_1 H32C_1 177.3
C31_1 C32A_1 H32C_1 109.5
H32A_1 C32A_1 H32C_1 109.5
H32B_1 C32A_1 H32C_1 109.5
C32A_1 C32B_1 C31_1 66.5(3)
C32A_1 C32B_1 H32D_1 89.5
C31_1 C32B_1 H32D_1 109.5
C32A_1 C32B_1 H32E_1 160.4
C31_1 C32B_1 H32E_1 109.5
H32D_1 C32B_1 H32E_1 109.5
C32A_1 C32B_1 H32F_1 57.6
C31_1 C32B_1 H32F_1 109.5
H32D_1 C32B_1 H32F_1 109.5
H32E_1 C32B_1 H32F_1 109.5
C38_1 C33_1 C34_1 122.0(2)
C38_1 C33_1 N2_1 119.40(19)
C34_1 C33_1 N2_1 118.5(2)
C35_1 C34_1 C33_1 117.5(3)
C35_1 C34_1 C39_1 120.5(3)
C33_1 C34_1 C39_1 122.0(2)
C36_1 C35_1 C34_1 121.2(3)
C36_1 C35_1 H35_1 119.4
C34_1 C35_1 H35_1 119.4
C35_1 C36_1 C37_1 120.1(3)
C35_1 C36_1 H36_1 120.0
C37_1 C36_1 H36_1 120.0
C36_1 C37_1 C38_1 121.6(3)
C36_1 C37_1 H37_1 119.2
C38_1 C37_1 H37_1 119.2
C37_1 C38_1 C33_1 117.6(2)
C37_1 C38_1 C41_1 122.4(2)
C33_1 C38_1 C41_1 120.0(2)
C34_1 C39_1 C40B_1 110.9(6)
C34_1 C39_1 C40A_1 111.6(4)
C40B_1 C39_1 C40A_1 94.6(6)
C34_1 C39_1 H39A_1 109.3
C40B_1 C39_1 H39A_1 120.2
C40A_1 C39_1 H39A_1 109.3
C34_1 C39_1 H39B_1 109.3
C40B_1 C39_1 H39B_1 15.9
C40A_1 C39_1 H39B_1 109.3
H39A_1 C39_1 H39B_1 108.0
C34_1 C39_1 H39C_1 109.5
C40B_1 C39_1 H39C_1 109.5
C40A_1 C39_1 H39C_1 15.8
H39A_1 C39_1 H39C_1 96.3
H39B_1 C39_1 H39C_1 123.3
C34_1 C39_1 H39D_1 109.5
C40B_1 C39_1 H39D_1 109.5
C40A_1 C39_1 H39D_1 119.8
H39A_1 C39_1 H39D_1 13.2
H39B_1 C39_1 H39D_1 96.0
H39C_1 C39_1 H39D_1 108.0
C39_1 C40A_1 H40A_1 109.5
C39_1 C40A_1 H40B_1 109.5
H40A_1 C40A_1 H40B_1 109.5
C39_1 C40A_1 H40C_1 109.5
H40A_1 C40A_1 H40C_1 109.5
H40B_1 C40A_1 H40C_1 109.5
C39_1 C40B_1 H40D_1 109.5
C39_1 C40B_1 H40E_1 109.5
H40D_1 C40B_1 H40E_1 109.5
C39_1 C40B_1 H40F_1 109.5
H40D_1 C40B_1 H40F_1 109.5
H40E_1 C40B_1 H40F_1 109.5
C42_1 C41_1 C38_1 116.6(3)
C42_1 C41_1 H41A_1 108.1
C38_1 C41_1 H41A_1 108.1
C42_1 C41_1 H41B_1 108.1
C38_1 C41_1 H41B_1 108.1
H41A_1 C41_1 H41B_1 107.3
C41_1 C42_1 H42A_1 109.5
C41_1 C42_1 H42B_1 109.5
H42A_1 C42_1 H42B_1 109.5
C41_1 C42_1 H42C_1 109.5
H42A_1 C42_1 H42C_1 109.5
H42B_1 C42_1 H42C_1 109.5
C48_1 C43_1 C44_1 122.8(2)
C48_1 C43_1 N3_1 118.2(2)
C44_1 C43_1 N3_1 118.9(2)
C45_1 C44_1 C43_1 116.1(2)
C45_1 C44_1 C49_1 120.4(2)
C43_1 C44_1 C49_1 123.4(2)
C46_1 C45_1 C44_1 122.2(3)
C46_1 C45_1 H45_1 118.9
C44_1 C45_1 H45_1 118.9
C47_1 C46_1 C45_1 120.0(3)
C47_1 C46_1 H46_1 120.0
C45_1 C46_1 H46_1 120.0
C46_1 C47_1 C48_1 121.4(3)
C46_1 C47_1 H47_1 119.3
C48_1 C47_1 H47_1 119.3
C47_1 C48_1 C43_1 117.5(3)
C47_1 C48_1 C51_1 119.3(3)
C43_1 C48_1 C51_1 123.1(2)
C44_1 C49_1 C50B_1 110.7(3)
C44_1 C49_1 C50A_1 117.5(3)
C50B_1 C49_1 C50A_1 38.0(3)
C44_1 C49_1 H49A_1 107.9
C50B_1 C49_1 H49A_1 75.7
C50A_1 C49_1 H49A_1 107.9
C44_1 C49_1 H49B_1 107.9
C50B_1 C49_1 H49B_1 138.1
C50A_1 C49_1 H49B_1 107.9
H49A_1 C49_1 H49B_1 107.2
C44_1 C49_1 H49C_1 109.5
C50B_1 C49_1 H49C_1 109.5
C50A_1 C49_1 H49C_1 129.9
H49A_1 C49_1 H49C_1 37.6
H49B_1 C49_1 H49C_1 71.1
C44_1 C49_1 H49D_1 109.5
C50B_1 C49_1 H49D_1 109.5
C50A_1 C49_1 H49D_1 72.3
H49A_1 C49_1 H49D_1 136.8
H49B_1 C49_1 H49D_1 40.2
H49C_1 C49_1 H49D_1 108.1
C50B_1 C50A_1 C49_1 70.8(6)
C50B_1 C50A_1 H50A_1 70.9
C49_1 C50A_1 H50A_1 109.5
C50B_1 C50A_1 H50B_1 179.4
C49_1 C50A_1 H50B_1 109.5
H50A_1 C50A_1 H50B_1 109.5
C50B_1 C50A_1 H50C_1 69.9
C49_1 C50A_1 H50C_1 109.5
H50A_1 C50A_1 H50C_1 109.5
H50B_1 C50A_1 H50C_1 109.5
C50A_1 C50B_1 C49_1 71.2(6)
C50A_1 C50B_1 H50D_1 93.6
C49_1 C50B_1 H50D_1 109.5
C50A_1 C50B_1 H50E_1 50.1
C49_1 C50B_1 H50E_1 109.5
H50D_1 C50B_1 H50E_1 109.5
C50A_1 C50B_1 H50F_1 154.4
C49_1 C50B_1 H50F_1 109.5
H50D_1 C50B_1 H50F_1 109.5
H50E_1 C50B_1 H50F_1 109.5
C48_1 C51_1 C52_1 111.9(2)
C48_1 C51_1 H51A_1 109.2
C52_1 C51_1 H51A_1 109.2
C48_1 C51_1 H51B_1 109.2
C52_1 C51_1 H51B_1 109.2
H51A_1 C51_1 H51B_1 107.9
C51_1 C52_1 H52A_1 109.5
C51_1 C52_1 H52B_1 109.5
H52A_1 C52_1 H52B_1 109.5
C51_1 C52_1 H52C_1 109.5
H52A_1 C52_1 H52C_1 109.5
H52B_1 C52_1 H52C_1 109.5
C54_31 C53_3 C54_3 13.3(5)
C54_31 C53_3 C58_3 106.7(5)
C54_3 C53_3 C58_3 120.0
C54_31 C53_3 N4_1 131.6(7)
C54_3 C53_3 N4_1 118.7(4)
C58_3 C53_3 N4_1 120.9(4)
C54_31 C53_3 C58_31 121.6(7)
C54_3 C53_3 C58_31 134.9(4)
C58_3 C53_3 C58_31 14.9(4)
N4_1 C53_3 C58_31 106.2(5)
C61_31 C54_3 C53_3 126.8(12)
C61_31 C54_3 C55_3 113.2(12)
C53_3 C54_3 C55_3 120.0
C61_31 C54_3 C61_3 5.6(13)
C53_3 C54_3 C61_3 121.2(4)
C55_3 C54_3 C61_3 118.8(4)
C61_31 C54_3 C53_31 127.6(12)
C53_3 C54_3 C53_31 1.8(9)
C55_3 C54_3 C53_31 119.1(4)
C61_3 C54_3 C53_31 122.1(5)
C61_31 C54_3 C55_31 133.5(14)
C53_3 C54_3 C55_31 99.6(4)
C55_3 C54_3 C55_31 20.5(4)
C61_3 C54_3 C55_31 139.1(7)
C53_31 C54_3 C55_31 98.8(7)
C55_31 C55_3 C54_31 89.0(18)
C55_31 C55_3 C54_3 102.6(14)
C54_31 C55_3 C54_3 13.8(7)
C55_31 C55_3 C56_3 18.4(14)
C54_31 C55_3 C56_3 106.2(6)
C54_3 C55_3 C56_3 120.0
C55_31 C55_3 C56_31 5.2(13)
C54_31 C55_3 C56_31 93.5(7)
C54_3 C55_3 C56_31 107.2(3)
C56_3 C55_3 C56_31 13.3(3)
C55_31 C55_3 H55_3 137.0
C54_31 C55_3 H55_3 133.8
C54_3 C55_3 H55_3 120.0
C56_3 C55_3 H55_3 120.0
C56_31 C55_3 H55_3 132.7
C56_31 C56_3 C55_31 127.0(14)
C56_31 C56_3 C57_3 22.8(9)
C55_31 C56_3 C57_3 108.4(9)
C56_31 C56_3 C55_3 139.2(8)
C55_31 C56_3 C55_3 12.3(9)
C57_3 C56_3 C55_3 120.0
C56_31 C56_3 C57_31 22.2(7)
C55_31 C56_3 C57_31 107.5(8)
C57_3 C56_3 C57_31 3.0(5)
C55_3 C56_3 C57_31 119.3(4)
C56_31 C56_3 H56_3 99.5
C55_31 C56_3 H56_3 131.4
C57_3 C56_3 H56_3 120.0
C55_3 C56_3 H56_3 120.0
C57_31 C56_3 H56_3 120.6
C57_31 C57_3 C56_31 156(2)
C57_31 C57_3 C56_3 170.2(16)
C56_31 C57_3 C56_3 19.6(8)
C57_31 C57_3 C58_3 58.3(13)
C56_31 C57_3 C58_3 136.7(8)
C56_3 C57_3 C58_3 120.0
C57_31 C57_3 C58_31 49.6(8)
C56_31 C57_3 C58_31 145.0(12)
C56_3 C57_3 C58_31 128.7(7)
C58_3 C57_3 C58_31 8.8(7)
C57_31 C57_3 C55_31 149.6(13)
C56_31 C57_3 C55_31 43.9(6)
C56_3 C57_3 C55_31 26.2(4)
C58_3 C57_3 C55_31 93.9(4)
C58_31 C57_3 C55_31 102.6(6)
C57_31 C57_3 H57_3 62.6
C56_31 C57_3 H57_3 102.4
C56_3 C57_3 H57_3 120.0
C58_3 C57_3 H57_3 120.0
C58_31 C57_3 H57_3 111.3
C55_31 C57_3 H57_3 146.0
C57_31 C58_3 C53_31 151.6(12)
C57_31 C58_3 C57_3 26.5(5)
C53_31 C58_3 C57_3 125.6(8)
C57_31 C58_3 C53_3 145.7(5)
C53_31 C58_3 C53_3 6.0(8)
C57_3 C58_3 C53_3 120.0
C57_31 C58_3 C59_3 94.2(7)
C53_31 C58_3 C59_3 114.2(7)
C57_3 C58_3 C59_3 120.1(3)
C53_3 C58_3 C59_3 119.9(3)
C57_31 C58_3 C59_31 103.6(9)
C53_31 C58_3 C59_31 104.8(8)
C57_3 C58_3 C59_31 129.5(6)
C53_3 C58_3 C59_31 110.5(6)
C59_3 C58_3 C59_31 9.4(6)
C59_31 C59_3 C58_31 137(3)
C59_31 C59_3 C58_3 143(3)
C58_31 C59_3 C58_3 6.6(7)
C59_31 C59_3 C60_3 95(3)
C58_31 C59_3 C60_3 119.8(10)
C58_3 C59_3 C60_3 116.0(5)
C59_31 C59_3 C60_31 67(3)
C58_31 C59_3 C60_31 147.7(12)
C58_3 C59_3 C60_31 144.7(7)
C60_3 C59_3 C60_31 28.9(5)
C59_31 C59_3 C57_31 179(3)
C58_31 C59_3 C57_31 43.1(5)
C58_3 C59_3 C57_31 36.7(5)
C60_3 C59_3 C57_31 85.9(5)
C60_31 C59_3 C57_31 113.7(6)
C59_31 C59_3 H59A_3 77.7
C58_31 C59_3 H59A_3 110.6
C58_3 C59_3 H59A_3 108.3
C60_3 C59_3 H59A_3 108.3
C60_31 C59_3 H59A_3 94.2
C57_31 C59_3 H59A_3 101.0
C59_31 C59_3 H59B_3 39.0
C58_31 C59_3 H59B_3 101.7
C58_3 C59_3 H59B_3 108.3
C60_3 C59_3 H59B_3 108.3
C60_31 C59_3 H59B_3 89.6
C57_31 C59_3 H59B_3 141.7
H59A_3 C59_3 H59B_3 107.4
C60_31 C60_3 C59_3 87.6(13)
C60_31 C60_3 C59_31 69.6(13)
C59_3 C60_3 C59_31 18.7(6)
C60_31 C60_3 H60A_3 64.7
C59_3 C60_3 H60A_3 109.5
C59_31 C60_3 H60A_3 104.2
C60_31 C60_3 H60B_3 60.9
C59_3 C60_3 H60B_3 109.5
C59_31 C60_3 H60B_3 95.5
H60A_3 C60_3 H60B_3 109.5
C60_31 C60_3 H60C_3 162.8
C59_3 C60_3 H60C_3 109.5
C59_31 C60_3 H60C_3 127.3
H60A_3 C60_3 H60C_3 109.5
H60B_3 C60_3 H60C_3 109.5
C62_3 C61_3 C54_3 116.8(5)
C62_3 C61_3 C62_31 24.8(6)
C54_3 C61_3 C62_31 97.8(7)
C62_3 C61_3 C54_31 117.4(7)
C54_3 C61_3 C54_31 0.8(8)
C62_31 C61_3 C54_31 98.5(9)
C62_3 C61_3 H61A_3 108.1
C54_3 C61_3 H61A_3 108.1
C62_31 C61_3 H61A_3 131.8
C54_31 C61_3 H61A_3 107.3
C62_3 C61_3 H61B_3 108.1
C54_3 C61_3 H61B_3 108.1
C62_31 C61_3 H61B_3 102.0
C54_31 C61_3 H61B_3 108.3
H61A_3 C61_3 H61B_3 107.3
C62_31 C62_3 C61_3 88.1(18)
C62_31 C62_3 C61_31 78(2)
C61_3 C62_3 C61_31 15.5(7)
C62_31 C62_3 H62A_3 60.5
C61_3 C62_3 H62A_3 109.5
C61_31 C62_3 H62A_3 113.0
C62_31 C62_3 H62B_3 162.3
C61_3 C62_3 H62B_3 109.5
C61_31 C62_3 H62B_3 119.7
H62A_3 C62_3 H62B_3 109.5
C62_31 C62_3 H62C_3 64.8
C61_3 C62_3 H62C_3 109.5
C61_31 C62_3 H62C_3 94.4
H62A_3 C62_3 H62C_3 109.5
H62B_3 C62_3 H62C_3 109.5
C58_3 C53_31 C54_31 103.5(5)
C58_3 C53_31 C58_31 16.5(5)
C54_31 C53_31 C58_31 120.0
C58_3 C53_31 N4_1 133.1(14)
C54_31 C53_31 N4_1 123.3(10)
C58_31 C53_31 N4_1 116.7(10)
C58_3 C53_31 C54_3 115.2(8)
C54_31 C53_31 C54_3 11.7(5)
C58_31 C53_31 C54_3 131.6(5)
N4_1 C53_31 C54_3 111.7(9)
C53_3 C54_31 C55_3 147.0(10)
C53_3 C54_31 C55_31 122.4(6)
C55_3 C54_31 C55_31 24.6(5)
C53_3 C54_31 C53_31 3.1(9)
C55_3 C54_31 C53_31 144.5(5)
C55_31 C54_31 C53_31 120.0
C53_3 C54_31 C61_31 112.7(11)
C55_3 C54_31 C61_31 100.3(12)
C55_31 C54_31 C61_31 124.8(12)
C53_31 C54_31 C61_31 115.2(12)
C53_3 C54_31 C61_3 108.3(8)
C55_3 C54_31 C61_3 104.6(10)
C55_31 C54_31 C61_3 129.1(9)
C53_31 C54_31 C61_3 110.8(8)
C61_31 C54_31 C61_3 4.4(10)
C55_3 C55_31 C56_3 149(2)
C55_3 C55_31 C54_31 66.4(18)
C56_3 C55_31 C54_31 141.6(7)
C55_3 C55_31 C56_31 172.6(18)
C56_3 C55_31 C56_31 23.4(6)
C54_31 C55_31 C56_31 120.0
C55_3 C55_31 C54_3 57.0(12)
C56_3 C55_31 C54_3 151.2(13)
C54_31 C55_31 C54_3 9.6(7)
C56_31 C55_31 C54_3 129.5(7)
C55_3 C55_31 C57_3 162(2)
C56_3 C55_31 C57_3 45.5(6)
C54_31 C55_31 C57_3 96.7(3)
C56_31 C55_31 C57_3 23.5(3)
C54_3 C55_31 C57_3 106.3(7)
C55_3 C55_31 H55_31 53.8
C56_3 C55_31 H55_31 97.7
C54_31 C55_31 H55_31 120.0
C56_31 C55_31 H55_31 120.0
C54_3 C55_31 H55_31 110.4
C57_3 C55_31 H55_31 143.1
C56_3 C56_31 C57_3 137.6(17)
C56_3 C56_31 C57_31 147.0(10)
C57_3 C56_31 C57_31 10.5(9)
C56_3 C56_31 C55_31 29.6(10)
C57_3 C56_31 C55_31 112.6(9)
C57_31 C56_31 C55_31 120.0
C56_3 C56_31 C55_3 27.5(6)
C57_3 C56_31 C55_3 114.3(9)
C57_31 C56_31 C55_3 121.8(5)
C55_31 C56_31 C55_3 2.2(5)
C56_3 C56_31 H56_31 91.8
C57_3 C56_31 H56_31 126.8
C57_31 C56_31 H56_31 120.0
C55_31 C56_31 H56_31 120.0
C55_3 C56_31 H56_31 118.1
C57_3 C57_31 C58_3 95.2(15)
C57_3 C57_31 C56_31 13.5(13)
C58_3 C57_31 C56_31 104.8(7)
C57_3 C57_31 C58_31 110.4(11)
C58_3 C57_31 C58_31 15.3(7)
C56_31 C57_31 C58_31 120.0
C57_3 C57_31 C59_3 143.1(16)
C58_3 C57_31 C59_3 49.1(4)
C56_31 C57_31 C59_3 153.9(6)
C58_31 C57_31 C59_3 33.9(6)
C57_3 C57_31 C56_3 6.8(11)
C58_3 C57_31 C56_3 94.4(7)
C56_31 C57_31 C56_3 10.8(4)
C58_31 C57_31 C56_3 109.6(3)
C59_3 C57_31 C56_3 143.3(7)
C57_3 C57_31 H57_31 128.6
C58_3 C57_31 H57_31 135.2
C56_31 C57_31 H57_31 120.0
C58_31 C57_31 H57_31 120.0
C59_3 C57_31 H57_31 86.1
C56_3 C57_31 H57_31 130.3
C59_3 C58_31 C57_31 102.9(10)
C59_3 C58_31 C53_31 137.0(10)
C57_31 C58_31 C53_31 120.0
C59_3 C58_31 C53_3 141.2(9)
C57_31 C58_31 C53_3 115.9(5)
C53_31 C58_31 C53_3 4.4(6)
C59_3 C58_31 C59_31 13.5(8)
C57_31 C58_31 C59_31 116.4(9)
C53_31 C58_31 C59_31 123.6(9)
C53_3 C58_31 C59_31 127.7(9)
C59_3 C58_31 C57_3 122.3(12)
C57_31 C58_31 C57_3 19.9(4)
C53_31 C58_31 C57_3 100.4(4)
C53_3 C58_31 C57_3 96.4(7)
C59_31 C58_31 C57_3 135.7(11)
C59_3 C59_31 C58_31 30(2)
C59_3 C59_31 C60_31 95(3)
C58_31 C59_31 C60_31 120.8(11)
C59_3 C59_31 C60_3 66(3)
C58_31 C59_31 C60_3 91.4(9)
C60_31 C59_31 C60_3 29.4(6)
C59_3 C59_31 C58_3 27(2)
C58_31 C59_31 C58_3 2.7(6)
C60_31 C59_31 C58_3 119.5(10)
C60_3 C59_31 C58_3 90.1(7)
C59_3 C59_31 H59A_31 105.2
C58_31 C59_31 H59A_31 107.1
C60_31 C59_31 H59A_31 107.1
C60_3 C59_31 H59A_31 120.3
C58_3 C59_31 H59A_31 105.8
C59_3 C59_31 H59B_31 133.1
C58_31 C59_31 H59B_31 107.1
C60_31 C59_31 H59B_31 107.1
C60_3 C59_31 H59B_31 121.2
C58_3 C59_31 H59B_31 109.8
H59A_31 C59_31 H59B_31 106.8
C60_3 C60_31 C59_31 81.0(15)
C60_3 C60_31 C59_3 63.5(12)
C59_31 C60_31 C59_3 18.2(5)
C60_3 C60_31 H60A_31 120.2
C59_31 C60_31 H60A_31 109.5
C59_3 C60_31 H60A_31 113.0
C60_3 C60_31 H60B_31 122.1
C59_31 C60_31 H60B_31 109.5
C59_3 C60_31 H60B_31 121.7
H60A_31 C60_31 H60B_31 109.5
C60_3 C60_31 H60C_31 28.5
C59_31 C60_31 H60C_31 109.5
C59_3 C60_31 H60C_31 91.9
H60A_31 C60_31 H60C_31 109.5
H60B_31 C60_31 H60C_31 109.5
C54_3 C61_31 C54_31 1.4(10)
C54_3 C61_31 C62_31 117.7(16)
C54_31 C61_31 C62_31 117.7(14)
C54_3 C61_31 C62_3 137.3(17)
C54_31 C61_31 C62_3 136.9(14)
C62_31 C61_31 C62_3 23.6(6)
C54_3 C61_31 H61A_31 106.6
C54_31 C61_31 H61A_31 107.9
C62_31 C61_31 H61A_31 107.9
C62_3 C61_31 H61A_31 105.8
C54_3 C61_31 H61B_31 109.1
C54_31 C61_31 H61B_31 107.9
C62_31 C61_31 H61B_31 107.9
C62_3 C61_31 H61B_31 86.7
H61A_31 C61_31 H61B_31 107.2
C62_3 C62_31 C61_3 67.2(16)
C62_3 C62_31 C61_31 78.6(19)
C61_3 C62_31 C61_31 16.0(7)
C62_3 C62_31 H62A_31 131.4
C61_3 C62_31 H62A_31 107.9
C61_31 C62_31 H62A_31 109.5
C62_3 C62_31 H62B_31 32.5
C61_3 C62_31 H62B_31 95.9
C61_31 C62_31 H62B_31 109.5
H62A_31 C62_31 H62B_31 109.5
C62_3 C62_31 H62C_31 112.3
C61_3 C62_31 H62C_31 123.5
C61_31 C62_31 H62C_31 109.5
H62A_31 C62_31 H62C_31 109.5
H62B_31 C62_31 H62C_31 109.5
N1_2 B1_2 C3_2 110.56(16)
N1_2 B1_2 C9_2 112.85(16)
C3_2 B1_2 C9_2 104.02(16)
N1_2 B1_2 C1_2 116.89(17)
C3_2 B1_2 C1_2 103.01(16)
C9_2 B1_2 C1_2 108.32(17)
B2_2 C1_2 B1_2 100.77(16)
B2_2 C1_2 H1A_2 111.6
B1_2 C1_2 H1A_2 111.6
B2_2 C1_2 H1AB_2 111.6
B1_2 C1_2 H1AB_2 111.6
H1A_2 C1_2 H1AB_2 109.4
C23_2 N1_2 C5_2 115.49(16)
C23_2 N1_2 B1_2 124.55(15)
C5_2 N1_2 B1_2 118.40(16)
C2_2 B2_2 C1_2 115.16(17)
C2_2 B2_2 C6_2 127.76(19)
C1_2 B2_2 C6_2 117.06(18)
C3_2 C2_2 B2_2 104.99(17)
C3_2 C2_2 C17_2 123.02(19)
B2_2 C2_2 C17_2 131.93(18)
C3_2 N2_2 C33_2 128.65(16)
C3_2 N2_2 C4_2 115.99(17)
C33_2 N2_2 C4_2 115.36(16)
N2_2 C3_2 C2_2 129.43(19)
N2_2 C3_2 B1_2 117.33(16)
C2_2 C3_2 B1_2 113.24(17)
C6_2 N3_2 C43_2 128.90(17)
C6_2 N3_2 C7_2 111.67(17)
C43_2 N3_2 C7_2 119.40(17)
N2_2 C4_2 C5_2 113.09(18)
N2_2 C4_2 H4A_2 109.0
C5_2 C4_2 H4A_2 109.0
N2_2 C4_2 H4AB_2 109.0
C5_2 C4_2 H4AB_2 109.0
H4A_2 C4_2 H4AB_2 107.8
C6_2 N4_2 C53_2 125.09(17)
C6_2 N4_2 C8_2 111.79(18)
C53_2 N4_2 C8_2 121.83(17)
N1_2 C5_2 C4_2 112.04(18)
N1_2 C5_2 H5A_2 109.2
C4_2 C5_2 H5A_2 109.2
N1_2 C5_2 H5AB_2 109.2
C4_2 C5_2 H5AB_2 109.2
H5A_2 C5_2 H5AB_2 107.9
N4_2 C6_2 N3_2 109.76(17)
N4_2 C6_2 B2_2 124.14(19)
N3_2 C6_2 B2_2 125.74(18)
N3_2 C7_2 C8_2 102.57(17)
N3_2 C7_2 H7A_2 111.3
C8_2 C7_2 H7A_2 111.3
N3_2 C7_2 H7AB_2 111.3
C8_2 C7_2 H7AB_2 111.3
H7A_2 C7_2 H7AB_2 109.2
N4_2 C8_2 C7_2 102.94(17)
N4_2 C8_2 H8A_2 111.2
C7_2 C8_2 H8A_2 111.2
N4_2 C8_2 H8AB_2 111.2
C7_2 C8_2 H8AB_2 111.2
H8A_2 C8_2 H8AB_2 109.1
C10_2 C9_2 B1_2 174.1(2)
C9_2 C10_2 C11_2 175.4(2)
C16_2 C11_2 C12_2 118.1(2)
C16_2 C11_2 C10_2 121.7(2)
C12_2 C11_2 C10_2 120.2(2)
C13_2 C12_2 C11_2 120.9(3)
C13_2 C12_2 H12_2 119.6
C11_2 C12_2 H12_2 119.6
C14_2 C13_2 C12_2 120.0(3)
C14_2 C13_2 H13_2 120.0
C12_2 C13_2 H13_2 120.0
C15_2 C14_2 C13_2 120.1(3)
C15_2 C14_2 H14_2 120.0
C13_2 C14_2 H14_2 120.0
C14_2 C15_2 C16_2 120.0(3)
C14_2 C15_2 H15_2 120.0
C16_2 C15_2 H15_2 120.0
C11_2 C16_2 C15_2 120.9(3)
C11_2 C16_2 H16_2 119.5
C15_2 C16_2 H16_2 119.5
C22_2 C17_2 C18_2 116.7(2)
C22_2 C17_2 C2_2 119.9(2)
C18_2 C17_2 C2_2 123.3(3)
C19_2 C18_2 C17_2 121.4(3)
C19_2 C18_2 H18_2 119.3
C17_2 C18_2 H18_2 119.3
C20_2 C19_2 C18_2 119.8(3)
C20_2 C19_2 H19_2 120.1
C18_2 C19_2 H19_2 120.1
C21_2 C20_2 C19_2 120.9(3)
C21_2 C20_2 H20_2 119.6
C19_2 C20_2 H20_2 119.6
C20_2 C21_2 C22_2 119.6(3)
C20_2 C21_2 H21_2 120.2
C22_2 C21_2 H21_2 120.2
C17_2 C22_2 C21_2 121.5(3)
C17_2 C22_2 H22_2 119.2
C21_2 C22_2 H22_2 119.2
C28_2 C23_2 C24_2 119.94(19)
C28_2 C23_2 N1_2 121.02(18)
C24_2 C23_2 N1_2 119.02(19)
C25_2 C24_2 C23_2 118.7(2)
C25_2 C24_2 C29_2 119.8(2)
C23_2 C24_2 C29_2 121.4(2)
C26_2 C25_2 C24_2 121.7(2)
C26_2 C25_2 H25_2 119.2
C24_2 C25_2 H25_2 119.2
C25_2 C26_2 C27_2 119.4(2)
C25_2 C26_2 H26_2 120.3
C27_2 C26_2 H26_2 120.3
C26_2 C27_2 C28_2 121.5(2)
C26_2 C27_2 H27_2 119.3
C28_2 C27_2 H27_2 119.3
C27_2 C28_2 C23_2 118.8(2)
C27_2 C28_2 C31_2 118.4(2)
C23_2 C28_2 C31_2 122.87(19)
C24_2 C29_2 C30_2 111.8(2)
C24_2 C29_2 H29A_2 109.3
C30_2 C29_2 H29A_2 109.3
C24_2 C29_2 H29B_2 109.3
C30_2 C29_2 H29B_2 109.3
H29A_2 C29_2 H29B_2 107.9
C29_2 C30_2 H30A_2 109.5
C29_2 C30_2 H30B_2 109.5
H30A_2 C30_2 H30B_2 109.5
C29_2 C30_2 H30C_2 109.5
H30A_2 C30_2 H30C_2 109.5
H30B_2 C30_2 H30C_2 109.5
C32_2 C31_2 C28_2 114.6(2)
C32_2 C31_2 H31A_2 108.6
C28_2 C31_2 H31A_2 108.6
C32_2 C31_2 H31B_2 108.6
C28_2 C31_2 H31B_2 108.6
H31A_2 C31_2 H31B_2 107.6
C31_2 C32_2 H32A_2 109.5
C31_2 C32_2 H32B_2 109.5
H32A_2 C32_2 H32B_2 109.5
C31_2 C32_2 H32C_2 109.5
H32A_2 C32_2 H32C_2 109.5
H32B_2 C32_2 H32C_2 109.5
C34_2 C33_2 C38_2 121.8(2)
C34_2 C33_2 N2_2 119.27(19)
C38_2 C33_2 N2_2 118.9(2)
C35_2 C34_2 C33_2 117.7(2)
C35_2 C34_2 C41_41 122(2)
C33_2 C34_2 C41_41 120(2)
C35_2 C34_2 C41_4 122.3(3)
C33_2 C34_2 C41_4 120.0(3)
C41_41 C34_2 C41_4 4.9(18)
C36_2 C35_2 C34_2 121.5(3)
C36_2 C35_2 H35_2 119.3
C34_2 C35_2 H35_2 119.3
C37_2 C36_2 C35_2 119.8(3)
C37_2 C36_2 H36_2 120.1
C35_2 C36_2 H36_2 120.1
C36_2 C37_2 C38_2 121.8(3)
C36_2 C37_2 H37_2 119.1
C38_2 C37_2 H37_2 119.1
C37_2 C38_2 C33_2 117.4(3)
C37_2 C38_2 C39_2 120.8(3)
C33_2 C38_2 C39_2 121.8(2)
C40B_2 C39_2 C38_2 113.8(6)
C40B_2 C39_2 C40A_2 86.4(6)
C38_2 C39_2 C40A_2 113.6(4)
C40B_2 C39_2 H39A_2 23.5
C38_2 C39_2 H39A_2 108.9
C40A_2 C39_2 H39A_2 108.9
C40B_2 C39_2 H39B_2 123.5
C38_2 C39_2 H39B_2 108.9
C40A_2 C39_2 H39B_2 108.9
H39A_2 C39_2 H39B_2 107.7
C40B_2 C39_2 H39C_2 108.8
C38_2 C39_2 H39C_2 108.8
C40A_2 C39_2 H39C_2 23.6
H39A_2 C39_2 H39C_2 129.8
H39B_2 C39_2 H39C_2 90.0
C40B_2 C39_2 H39D_2 108.8
C38_2 C39_2 H39D_2 108.8
C40A_2 C39_2 H39D_2 123.6
H39A_2 C39_2 H39D_2 90.0
H39B_2 C39_2 H39D_2 19.3
H39C_2 C39_2 H39D_2 107.7
C39_2 C40A_2 C40B_2 45.2(4)
C39_2 C40A_2 H40A_2 109.5
C40B_2 C40A_2 H40A_2 91.5
C39_2 C40A_2 H40B_2 109.5
C40B_2 C40A_2 H40B_2 152.8
H40A_2 C40A_2 H40B_2 109.5
C39_2 C40A_2 H40C_2 109.5
C40B_2 C40A_2 H40C_2 77.8
H40A_2 C40A_2 H40C_2 109.5
H40B_2 C40A_2 H40C_2 109.5
C39_2 C40B_2 C40A_2 48.5(4)
C39_2 C40B_2 H40D_2 109.5
C40A_2 C40B_2 H40D_2 109.5
C39_2 C40B_2 H40E_2 109.5
C40A_2 C40B_2 H40E_2 63.9
H40D_2 C40B_2 H40E_2 109.5
C39_2 C40B_2 H40F_2 109.5
C40A_2 C40B_2 H40F_2 140.1
H40D_2 C40B_2 H40F_2 109.5
H40E_2 C40B_2 H40F_2 109.5
C42_41 C41_4 C42_4 55.0(12)
C42_41 C41_4 C34_2 116.5(11)
C42_4 C41_4 C34_2 117.3(4)
C42_41 C41_4 H41A_4 135.3
C42_4 C41_4 H41A_4 108.0
C34_2 C41_4 H41A_4 108.0
C42_41 C41_4 H41B_4 55.6
C42_4 C41_4 H41B_4 108.0
C34_2 C41_4 H41B_4 108.0
H41A_4 C41_4 H41B_4 107.2
C42_41 C42_4 C41_41 64.0(15)
C42_41 C42_4 C41_4 59.2(12)
C41_41 C42_4 C41_4 4.9(17)
C42_41 C42_4 H42A_4 92.2
C41_41 C42_4 H42A_4 109.6
C41_4 C42_4 H42A_4 109.5
C42_41 C42_4 H42B_4 158.2
C41_41 C42_4 H42B_4 105.1
C41_4 C42_4 H42B_4 109.5
H42A_4 C42_4 H42B_4 109.5
C42_41 C42_4 H42C_4 62.9
C41_41 C42_4 H42C_4 113.5
C41_4 C42_4 H42C_4 109.5
H42A_4 C42_4 H42C_4 109.5
H42B_4 C42_4 H42C_4 109.5
C42_4 C41_41 C42_41 53.6(16)
C42_4 C41_41 C34_2 118(3)
C42_41 C41_41 C34_2 111.1(17)
C42_4 C41_41 H41A_41 56.7
C42_41 C41_41 H41A_41 109.4
C34_2 C41_41 H41A_41 109.4
C42_4 C41_41 H41B_41 132.2
C42_41 C41_41 H41B_41 109.4
C34_2 C41_41 H41B_41 109.4
H41A_41 C41_41 H41B_41 108.0
C42_4 C42_41 C41_4 65.8(12)
C42_4 C42_41 C41_41 62(2)
C41_4 C42_41 C41_41 3(2)
C42_4 C42_41 H42A_41 70.5
C41_4 C42_41 H42A_41 111.9
C41_41 C42_41 H42A_41 109.5
C42_4 C42_41 H42B_41 79.1
C41_4 C42_41 H42B_41 110.3
C41_41 C42_41 H42B_41 109.5
H42A_41 C42_41 H42B_41 109.5
C42_4 C42_41 H42C_41 170.3
C41_4 C42_41 H42C_41 106.1
C41_41 C42_41 H42C_41 109.5
H42A_41 C42_41 H42C_41 109.5
H42B_41 C42_41 H42C_41 109.5
C48_2 C43_2 C44_2 122.4(2)
C48_2 C43_2 N3_2 119.1(2)
C44_2 C43_2 N3_2 118.3(2)
C45_2 C44_2 C43_2 117.9(3)
C45_2 C44_2 C49_2 119.3(3)
C43_2 C44_2 C49_2 122.8(2)
C46_2 C45_2 C44_2 121.0(3)
C46_2 C45_2 H45_2 119.5
C44_2 C45_2 H45_2 119.5
C45_2 C46_2 C47_2 120.8(3)
C45_2 C46_2 H46_2 119.6
C47_2 C46_2 H46_2 119.6
C46_2 C47_2 C48_2 120.2(3)
C46_2 C47_2 H47_2 119.9
C48_2 C47_2 H47_2 119.9
C43_2 C48_2 C47_2 117.7(3)
C43_2 C48_2 C51_2 120.4(2)
C47_2 C48_2 C51_2 121.9(3)
C44_2 C49_2 C50_2 115.0(3)
C44_2 C49_2 H49A_2 108.5
C50_2 C49_2 H49A_2 108.5
C44_2 C49_2 H49B_2 108.5
C50_2 C49_2 H49B_2 108.5
H49A_2 C49_2 H49B_2 107.5
C49_2 C50_2 H50A_2 109.5
C49_2 C50_2 H50B_2 109.5
H50A_2 C50_2 H50B_2 109.5
C49_2 C50_2 H50C_2 109.5
H50A_2 C50_2 H50C_2 109.5
H50B_2 C50_2 H50C_2 109.5
C52A_2 C51_2 C48_2 118.7(3)
C52A_2 C51_2 C52B_2 29.3(5)
C48_2 C51_2 C52B_2 108.6(6)
C52A_2 C51_2 H51A_2 107.6
C48_2 C51_2 H51A_2 107.6
C52B_2 C51_2 H51A_2 86.6
C52A_2 C51_2 H51B_2 107.6
C48_2 C51_2 H51B_2 107.6
C52B_2 C51_2 H51B_2 134.8
H51A_2 C51_2 H51B_2 107.1
C52A_2 C51_2 H51C_2 80.8
C48_2 C51_2 H51C_2 110.0
C52B_2 C51_2 H51C_2 110.0
H51A_2 C51_2 H51C_2 130.5
H51B_2 C51_2 H51C_2 30.5
C52A_2 C51_2 H51D_2 123.6
C48_2 C51_2 H51D_2 110.0
C52B_2 C51_2 H51D_2 110.0
H51A_2 C51_2 H51D_2 26.6
H51B_2 C51_2 H51D_2 81.4
H51C_2 C51_2 H51D_2 108.4
C52B_2 C52A_2 C51_2 87.9(11)
C52B_2 C52A_2 H52A_2 97.2
C51_2 C52A_2 H52A_2 109.5
C52B_2 C52A_2 H52B_2 31.4
C51_2 C52A_2 H52B_2 109.5
H52A_2 C52A_2 H52B_2 109.5
C52B_2 C52A_2 H52C_2 140.0
C51_2 C52A_2 H52C_2 109.5
H52A_2 C52A_2 H52C_2 109.5
H52B_2 C52A_2 H52C_2 109.5
C52A_2 C52B_2 C51_2 62.9(10)
C52A_2 C52B_2 H52D_2 74.3
C51_2 C52B_2 H52D_2 109.5
C52A_2 C52B_2 H52E_2 172.3
C51_2 C52B_2 H52E_2 109.5
H52D_2 C52B_2 H52E_2 109.5
C52A_2 C52B_2 H52F_2 74.6
C51_2 C52B_2 H52F_2 109.5
H52D_2 C52B_2 H52F_2 109.5
H52E_2 C52B_2 H52F_2 109.5
C54_2 C53_2 C58_2 122.5(2)
C54_2 C53_2 N4_2 118.2(2)
C58_2 C53_2 N4_2 119.3(2)
C55_2 C54_2 C53_2 117.0(3)
C55_2 C54_2 C61_2 120.0(2)
C53_2 C54_2 C61_2 123.0(2)
C56_2 C55_2 C54_2 121.6(3)
C56_2 C55_2 H55_2 119.2
C54_2 C55_2 H55_2 119.2
C55_2 C56_2 C57_2 120.1(3)
C55_2 C56_2 H56_2 120.0
C57_2 C56_2 H56_2 120.0
C56_2 C57_2 C58_2 121.4(3)
C56_2 C57_2 H57_2 119.3
C58_2 C57_2 H57_2 119.3
C57_2 C58_2 C53_2 117.3(2)
C57_2 C58_2 C59_2 119.1(2)
C53_2 C58_2 C59_2 123.5(2)
C60B_2 C59_2 C58_2 109.6(6)
C60B_2 C59_2 C60A_2 30.2(7)
C58_2 C59_2 C60A_2 114.3(3)
C60B_2 C59_2 H59A_2 133.9
C58_2 C59_2 H59A_2 108.7
C60A_2 C59_2 H59A_2 108.7
C60B_2 C59_2 H59B_2 83.2
C58_2 C59_2 H59B_2 108.7
C60A_2 C59_2 H59B_2 108.7
H59A_2 C59_2 H59B_2 107.6
C60B_2 C59_2 H59C_2 109.7
C58_2 C59_2 H59C_2 109.7
C60A_2 C59_2 H59C_2 128.6
H59A_2 C59_2 H59C_2 79.8
H59B_2 C59_2 H59C_2 29.5
C60B_2 C59_2 H59D_2 109.7
C58_2 C59_2 H59D_2 109.7
C60A_2 C59_2 H59D_2 80.6
H59A_2 C59_2 H59D_2 31.3
H59B_2 C59_2 H59D_2 131.6
H59C_2 C59_2 H59D_2 108.2
C60B_2 C60A_2 C59_2 67.4(11)
C60B_2 C60A_2 H60A_2 98.8
C59_2 C60A_2 H60A_2 109.5
C60B_2 C60A_2 H60B_2 50.4
C59_2 C60A_2 H60B_2 109.5
H60A_2 C60A_2 H60B_2 109.5
C60B_2 C60A_2 H60C_2 150.3
C59_2 C60A_2 H60C_2 109.5
H60A_2 C60A_2 H60C_2 109.5
H60B_2 C60A_2 H60C_2 109.5
C60A_2 C60B_2 C59_2 82.4(13)
C60A_2 C60B_2 H60D_2 83.8
C59_2 C60B_2 H60D_2 109.5
C60A_2 C60B_2 H60E_2 47.2
C59_2 C60B_2 H60E_2 109.5
H60D_2 C60B_2 H60E_2 109.5
C60A_2 C60B_2 H60F_2 156.7
C59_2 C60B_2 H60F_2 109.5
H60D_2 C60B_2 H60F_2 109.5
H60E_2 C60B_2 H60F_2 109.5
C54_2 C61_2 C62_2 112.0(2)
C54_2 C61_2 H61A_2 109.2
C62_2 C61_2 H61A_2 109.2
C54_2 C61_2 H61B_2 109.2
C62_2 C61_2 H61B_2 109.2
H61A_2 C61_2 H61B_2 107.9
C61_2 C62_2 H62A_2 109.5
C61_2 C62_2 H62B_2 109.5
H62A_2 C62_2 H62B_2 109.5
C61_2 C62_2 H62C_2 109.5
H62A_2 C62_2 H62C_2 109.5
H62B_2 C62_2 H62C_2 109.5

loop_
_geom_bond_atom_site_label_1
_geom_bond_atom_site_label_2
_geom_bond_distance
B1_1 N1_1 1.528(3)
B1_1 C9_1 1.604(3)
B1_1 C3_1 1.618(3)
B1_1 C1_1 1.621(3)
C1_1 B2_1 1.581(3)
C1_1 H1A_1 0.9900
C1_1 H1AB_1 0.9900
N1_1 C23_1 1.419(2)
N1_1 C5_1 1.444(3)
B2_1 C2_1 1.489(3)
B2_1 C6_1 1.606(3)
C2_1 C3_1 1.429(3)
C2_1 C17_1 1.493(3)
N2_1 C3_1 1.368(2)
N2_1 C33_1 1.438(3)
N2_1 C4_1 1.477(3)
N3_1 C6_1 1.330(3)
N3_1 C43_1 1.447(3)
N3_1 C7_1 1.480(3)
C4_1 C5_1 1.493(3)
C4_1 H4A_1 0.9900
C4_1 H4AB_1 0.9900
N4_1 C6_1 1.335(3)
N4_1 C53_31 1.400(8)
N4_1 C53_3 1.452(4)
N4_1 C8_1 1.480(3)
C5_1 H5A_1 0.9900
C5_1 H5AB_1 0.9900
C7_1 C8_1 1.512(3)
C7_1 H7A_1 0.9900
C7_1 H7AB_1 0.9900
C8_1 H8A_1 0.9900
C8_1 H8AB_1 0.9900
C9_1 C10_1 1.200(3)
C10_1 C11_1 1.443(3)
C11_1 C16_1 1.388(4)
C11_1 C12_1 1.394(4)
C12_1 C13_1 1.382(4)
C12_1 H12_1 0.9500
C13_1 C14_1 1.362(5)
C13_1 H13_1 0.9500
C14_1 C15_1 1.372(5)
C14_1 H14_1 0.9500
C15_1 C16_1 1.386(4)
C15_1 H15_1 0.9500
C16_1 H16_1 0.9500
C17_1 C18_1 1.384(4)
C17_1 C22_1 1.387(4)
C18_1 C19_1 1.403(4)
C18_1 H18_1 0.9500
C19_1 C20_1 1.337(5)
C19_1 H19_1 0.9500
C20_1 C21_1 1.360(5)
C20_1 H20_1 0.9500
C21_1 C22_1 1.397(4)
C21_1 H21_1 0.9500
C22_1 H22_1 0.9500
C23_1 C24_1 1.399(3)
C23_1 C28_1 1.412(3)
C24_1 C25_1 1.395(3)
C24_1 C29_1 1.509(3)
C25_1 C26_1 1.375(4)
C25_1 H25_1 0.9500
C26_1 C27_1 1.373(4)
C26_1 H26_1 0.9500
C27_1 C28_1 1.388(3)
C27_1 H27_1 0.9500
C28_1 C31_1 1.510(3)
C29_1 C30_1 1.515(4)
C29_1 H29A_1 0.9900
C29_1 H29B_1 0.9900
C30_1 H30A_1 0.9800
C30_1 H30B_1 0.9800
C30_1 H30C_1 0.9800
C31_1 C32A_1 1.447(5)
C31_1 C32B_1 1.475(5)
C31_1 H31A_1 0.9900
C31_1 H31B_1 0.9900
C31_1 H31C_1 0.9900
C31_1 H31D_1 0.9900
C32A_1 C32B_1 1.101(9)
C32A_1 H32A_1 0.9800
C32A_1 H32B_1 0.9800
C32A_1 H32C_1 0.9800
C32B_1 H32D_1 0.9800
C32B_1 H32E_1 0.9800
C32B_1 H32F_1 0.9800
C33_1 C38_1 1.394(3)
C33_1 C34_1 1.400(3)
C34_1 C35_1 1.398(4)
C34_1 C39_1 1.495(4)
C35_1 C36_1 1.368(5)
C35_1 H35_1 0.9500
C36_1 C37_1 1.371(5)
C36_1 H36_1 0.9500
C37_1 C38_1 1.387(3)
C37_1 H37_1 0.9500
C38_1 C41_1 1.515(4)
C39_1 C40B_1 1.537(11)
C39_1 C40A_1 1.546(6)
C39_1 H39A_1 0.9900
C39_1 H39B_1 0.9900
C39_1 H39C_1 0.9900
C39_1 H39D_1 0.9900
C40A_1 H40A_1 0.9800
C40A_1 H40B_1 0.9800
C40A_1 H40C_1 0.9800
C40B_1 H40D_1 0.9800
C40B_1 H40E_1 0.9800
C40B_1 H40F_1 0.9800
C41_1 C42_1 1.506(4)
C41_1 H41A_1 0.9900
C41_1 H41B_1 0.9900
C42_1 H42A_1 0.9800
C42_1 H42B_1 0.9800
C42_1 H42C_1 0.9800
C43_1 C48_1 1.392(3)
C43_1 C44_1 1.397(3)
C44_1 C45_1 1.394(4)
C44_1 C49_1 1.495(4)
C45_1 C46_1 1.371(4)
C45_1 H45_1 0.9500
C46_1 C47_1 1.359(5)
C46_1 H46_1 0.9500
C47_1 C48_1 1.388(4)
C47_1 H47_1 0.9500
C48_1 C51_1 1.498(4)
C49_1 C50B_1 1.521(7)
C49_1 C50A_1 1.524(7)
C49_1 H49A_1 0.9900
C49_1 H49B_1 0.9900
C49_1 H49C_1 0.9900
C49_1 H49D_1 0.9900
C50A_1 C50B_1 0.992(9)
C50A_1 H50A_1 0.9800
C50A_1 H50B_1 0.9800
C50A_1 H50C_1 0.9800
C50B_1 H50D_1 0.9800
C50B_1 H50E_1 0.9800
C50B_1 H50F_1 0.9800
C51_1 C52_1 1.527(4)
C51_1 H51A_1 0.9900
C51_1 H51B_1 0.9900
C52_1 H52A_1 0.9800
C52_1 H52B_1 0.9800
C52_1 H52C_1 0.9800
C53_3 C54_31 1.24(2)
C53_3 C54_3 1.3900
C53_3 C58_3 1.3900
C53_3 C58_31 1.52(2)
C54_3 C61_31 1.09(2)
C54_3 C55_3 1.3900
C54_3 C61_3 1.527(6)
C54_3 C53_31 1.55(2)
C54_3 C55_31 1.618(14)
C55_3 C55_31 0.580(11)
C55_3 C54_31 1.274(18)
C55_3 C56_3 1.3900
C55_3 C56_31 1.966(11)
C55_3 H55_3 0.9500
C56_3 C56_31 0.691(10)
C56_3 C55_31 0.860(12)
C56_3 C57_3 1.3900
C56_3 C57_31 2.006(10)
C56_3 H56_3 0.9500
C57_3 C57_31 0.622(9)
C57_3 C56_31 0.799(10)
C57_3 C58_3 1.3900
C57_3 C58_31 1.709(10)
C57_3 C55_31 1.851(11)
C57_3 H57_3 0.9500
C58_3 C57_31 1.188(14)
C58_3 C53_31 1.296(17)
C58_3 C59_3 1.502(8)
C58_3 C59_31 1.957(18)
C59_3 C59_31 0.535(15)
C59_3 C58_31 1.135(15)
C59_3 C60_3 1.529(8)
C59_3 C60_31 1.708(19)
C59_3 C57_31 1.981(11)
C59_3 H59A_3 0.9900
C59_3 H59B_3 0.9900
C60_3 C60_31 0.826(15)
C60_3 C59_31 1.66(2)
C60_3 H60A_3 0.9800
C60_3 H60B_3 0.9800
C60_3 H60C_3 0.9800
C61_3 C62_3 1.470(9)
C61_3 C62_31 1.594(19)
C61_3 C54_31 1.866(12)
C61_3 H61A_3 0.9900
C61_3 H61B_3 0.9900
C62_3 C62_31 0.668(16)
C62_3 C61_31 1.64(2)
C62_3 H62A_3 0.9800
C62_3 H62B_3 0.9800
C62_3 H62C_3 0.9800
C53_31 C54_31 1.3900
C53_31 C58_31 1.3900
C54_31 C55_31 1.3900
C54_31 C61_31 1.43(2)
C55_31 C56_31 1.3900
C55_31 H55_31 0.9500
C56_31 C57_31 1.3900
C56_31 H56_31 0.9500
C57_31 C58_31 1.3900
C57_31 H57_31 0.9500
C58_31 C59_31 1.569(18)
C59_31 C60_31 1.58(2)
C59_31 H59A_31 0.9900
C59_31 H59B_31 0.9900
C60_31 H60A_31 0.9800
C60_31 H60B_31 0.9800
C60_31 H60C_31 0.9800
C61_31 C62_31 1.63(3)
C61_31 H61A_31 0.9900
C61_31 H61B_31 0.9900
C62_31 H62A_31 0.9800
C62_31 H62B_31 0.9800
C62_31 H62C_31 0.9800
B1_2 N1_2 1.518(3)
B1_2 C3_2 1.601(3)
B1_2 C9_2 1.617(3)
B1_2 C1_2 1.621(3)
C1_2 B2_2 1.579(3)
C1_2 H1A_2 0.9900
C1_2 H1AB_2 0.9900
N1_2 C23_2 1.423(2)
N1_2 C5_2 1.439(3)
B2_2 C2_2 1.477(3)
B2_2 C6_2 1.611(3)
C2_2 C3_2 1.441(3)
C2_2 C17_2 1.480(3)
N2_2 C3_2 1.364(2)
N2_2 C33_2 1.444(3)
N2_2 C4_2 1.471(3)
N3_2 C6_2 1.341(3)
N3_2 C43_2 1.454(3)
N3_2 C7_2 1.485(3)
C4_2 C5_2 1.492(3)
C4_2 H4A_2 0.9900
C4_2 H4AB_2 0.9900
N4_2 C6_2 1.333(3)
N4_2 C53_2 1.438(3)
N4_2 C8_2 1.483(3)
C5_2 H5A_2 0.9900
C5_2 H5AB_2 0.9900
C7_2 C8_2 1.516(3)
C7_2 H7A_2 0.9900
C7_2 H7AB_2 0.9900
C8_2 H8A_2 0.9900
C8_2 H8AB_2 0.9900
C9_2 C10_2 1.210(3)
C10_2 C11_2 1.446(3)
C11_2 C16_2 1.382(3)
C11_2 C12_2 1.385(4)
C12_2 C13_2 1.379(4)
C12_2 H12_2 0.9500
C13_2 C14_2 1.375(5)
C13_2 H13_2 0.9500
C14_2 C15_2 1.361(5)
C14_2 H14_2 0.9500
C15_2 C16_2 1.387(4)
C15_2 H15_2 0.9500
C16_2 H16_2 0.9500
C17_2 C22_2 1.392(4)
C17_2 C18_2 1.397(4)
C18_2 C19_2 1.386(4)
C18_2 H18_2 0.9500
C19_2 C20_2 1.369(5)
C19_2 H19_2 0.9500
C20_2 C21_2 1.352(5)
C20_2 H20_2 0.9500
C21_2 C22_2 1.399(4)
C21_2 H21_2 0.9500
C22_2 H22_2 0.9500
C23_2 C28_2 1.398(3)
C23_2 C24_2 1.408(3)
C24_2 C25_2 1.389(3)
C24_2 C29_2 1.507(3)
C25_2 C26_2 1.368(4)
C25_2 H25_2 0.9500
C26_2 C27_2 1.372(4)
C26_2 H26_2 0.9500
C27_2 C28_2 1.396(3)
C27_2 H27_2 0.9500
C28_2 C31_2 1.511(3)
C29_2 C30_2 1.509(4)
C29_2 H29A_2 0.9900
C29_2 H29B_2 0.9900
C30_2 H30A_2 0.9800
C30_2 H30B_2 0.9800
C30_2 H30C_2 0.9800
C31_2 C32_2 1.510(4)
C31_2 H31A_2 0.9900
C31_2 H31B_2 0.9900
C32_2 H32A_2 0.9800
C32_2 H32B_2 0.9800
C32_2 H32C_2 0.9800
C33_2 C34_2 1.398(3)
C33_2 C38_2 1.400(3)
C34_2 C35_2 1.388(3)
C34_2 C41_41 1.510(5)
C34_2 C41_4 1.510(3)
C35_2 C36_2 1.370(4)
C35_2 H35_2 0.9500
C36_2 C37_2 1.368(5)
C36_2 H36_2 0.9500
C37_2 C38_2 1.387(4)
C37_2 H37_2 0.9500
C38_2 C39_2 1.503(4)
C39_2 C40B_2 1.438(10)
C39_2 C40A_2 1.519(6)
C39_2 H39A_2 0.9900
C39_2 H39B_2 0.9900
C39_2 H39C_2 0.9900
C39_2 H39D_2 0.9900
C40A_2 C40B_2 2.024(14)
C40A_2 H40A_2 0.9800
C40A_2 H40B_2 0.9800
C40A_2 H40C_2 0.9800
C40B_2 H40D_2 0.9800
C40B_2 H40E_2 0.9800
C40B_2 H40F_2 0.9800
C41_4 C42_41 1.42(3)
C41_4 C42_4 1.504(4)
C41_4 H41A_4 0.9900
C41_4 H41B_4 0.9900
C42_4 C42_41 1.35(3)
C42_4 C41_41 1.49(5)
C42_4 H42A_4 0.9800
C42_4 H42B_4 0.9800
C42_4 H42C_4 0.9800
C41_41 C42_41 1.509(5)
C41_41 H41A_41 0.9900
C41_41 H41B_41 0.9900
C42_41 H42A_41 0.9800
C42_41 H42B_41 0.9800
C42_41 H42C_41 0.9800
C43_2 C48_2 1.391(3)
C43_2 C44_2 1.398(3)
C44_2 C45_2 1.386(4)
C44_2 C49_2 1.508(4)
C45_2 C46_2 1.363(4)
C45_2 H45_2 0.9500
C46_2 C47_2 1.390(4)
C46_2 H46_2 0.9500
C47_2 C48_2 1.397(4)
C47_2 H47_2 0.9500
C48_2 C51_2 1.506(4)
C49_2 C50_2 1.512(4)
C49_2 H49A_2 0.9900
C49_2 H49B_2 0.9900
C50_2 H50A_2 0.9800
C50_2 H50B_2 0.9800
C50_2 H50C_2 0.9800
C51_2 C52A_2 1.468(5)
C51_2 C52B_2 1.648(13)
C51_2 H51A_2 0.9900
C51_2 H51B_2 0.9900
C51_2 H51C_2 0.9900
C51_2 H51D_2 0.9900
C52A_2 C52B_2 0.806(13)
C52A_2 H52A_2 0.9800
C52A_2 H52B_2 0.9800
C52A_2 H52C_2 0.9800
C52B_2 H52D_2 0.9800
C52B_2 H52E_2 0.9800
C52B_2 H52F_2 0.9800
C53_2 C54_2 1.398(3)
C53_2 C58_2 1.401(3)
C54_2 C55_2 1.397(4)
C54_2 C61_2 1.501(4)
C55_2 C56_2 1.371(4)
C55_2 H55_2 0.9500
C56_2 C57_2 1.374(4)
C56_2 H56_2 0.9500
C57_2 C58_2 1.392(4)
C57_2 H57_2 0.9500
C58_2 C59_2 1.507(4)
C59_2 C60B_2 1.440(13)
C59_2 C60A_2 1.546(6)
C59_2 H59A_2 0.9900
C59_2 H59B_2 0.9900
C59_2 H59C_2 0.9900
C59_2 H59D_2 0.9900
C60A_2 C60B_2 0.785(16)
C60A_2 H60A_2 0.9800
C60A_2 H60B_2 0.9800
C60A_2 H60C_2 0.9800
C60B_2 H60D_2 0.9800
C60B_2 H60E_2 0.9800
C60B_2 H60F_2 0.9800
C61_2 C62_2 1.524(4)
C61_2 H61A_2 0.9900
C61_2 H61B_2 0.9900
C62_2 H62A_2 0.9800
C62_2 H62B_2 0.9800
C62_2 H62C_2 0.9800

loop_
_geom_torsion_atom_site_label_1
_geom_torsion_atom_site_label_2
_geom_torsion_atom_site_label_3
_geom_torsion_atom_site_label_4
_geom_torsion
N1_1 B1_1 C1_1 B2_1 -135.06(18)
C9_1 B1_1 C1_1 B2_1 95.10(18)
C3_1 B1_1 C1_1 B2_1 -15.27(19)
C9_1 B1_1 N1_1 C23_1 107.0(2)
C3_1 B1_1 N1_1 C23_1 -136.12(18)
C1_1 B1_1 N1_1 C23_1 -20.3(3)
C9_1 B1_1 N1_1 C5_1 -87.6(2)
C3_1 B1_1 N1_1 C5_1 29.3(2)
C1_1 B1_1 N1_1 C5_1 145.09(19)
B1_1 C1_1 B2_1 C2_1 12.1(2)
B1_1 C1_1 B2_1 C6_1 -167.25(17)
C1_1 B2_1 C2_1 C3_1 -2.5(2)
C6_1 B2_1 C2_1 C3_1 176.75(19)
C1_1 B2_1 C2_1 C17_1 178.5(2)
C6_1 B2_1 C2_1 C17_1 -2.2(4)
C33_1 N2_1 C3_1 C2_1 1.7(3)
C4_1 N2_1 C3_1 C2_1 -178.7(2)
C33_1 N2_1 C3_1 B1_1 -178.81(19)
C4_1 N2_1 C3_1 B1_1 0.8(3)
B2_1 C2_1 C3_1 N2_1 170.70(19)
C17_1 C2_1 C3_1 N2_1 -10.2(3)
B2_1 C2_1 C3_1 B1_1 -8.8(2)
C17_1 C2_1 C3_1 B1_1 170.21(19)
N1_1 B1_1 C3_1 N2_1 -38.8(2)
C9_1 B1_1 C3_1 N2_1 83.5(2)
C1_1 B1_1 C3_1 N2_1 -163.53(16)
N1_1 B1_1 C3_1 C2_1 140.78(17)
C9_1 B1_1 C3_1 C2_1 -96.89(19)
C1_1 B1_1 C3_1 C2_1 16.1(2)
C3_1 N2_1 C4_1 C5_1 48.7(3)
C33_1 N2_1 C4_1 C5_1 -131.6(2)
C23_1 N1_1 C5_1 C4_1 -178.43(18)
B1_1 N1_1 C5_1 C4_1 15.2(3)
N2_1 C4_1 C5_1 N1_1 -57.0(3)
C43_1 N3_1 C6_1 N4_1 172.1(2)
C7_1 N3_1 C6_1 N4_1 4.1(3)
C43_1 N3_1 C6_1 B2_1 -2.1(3)
C7_1 N3_1 C6_1 B2_1 -170.1(2)
C53_31 N4_1 C6_1 N3_1 -174.3(9)
C53_3 N4_1 C6_1 N3_1 177.9(3)
C8_1 N4_1 C6_1 N3_1 2.5(3)
C53_31 N4_1 C6_1 B2_1 -0.1(10)
C53_3 N4_1 C6_1 B2_1 -7.8(4)
C8_1 N4_1 C6_1 B2_1 176.7(2)
C2_1 B2_1 C6_1 N3_1 -60.1(3)
C1_1 B2_1 C6_1 N3_1 119.1(2)
C2_1 B2_1 C6_1 N4_1 126.6(2)
C1_1 B2_1 C6_1 N4_1 -54.2(3)
C6_1 N3_1 C7_1 C8_1 -8.5(3)
C43_1 N3_1 C7_1 C8_1 -177.2(2)
C6_1 N4_1 C8_1 C7_1 -7.5(3)
C53_31 N4_1 C8_1 C7_1 169.6(8)
C53_3 N4_1 C8_1 C7_1 176.6(3)
N3_1 C7_1 C8_1 N4_1 8.9(3)
C16_1 C11_1 C12_1 C13_1 -2.7(4)
C10_1 C11_1 C12_1 C13_1 174.8(2)
C11_1 C12_1 C13_1 C14_1 1.2(5)
C12_1 C13_1 C14_1 C15_1 1.0(5)
C13_1 C14_1 C15_1 C16_1 -1.6(5)
C14_1 C15_1 C16_1 C11_1 0.0(5)
C12_1 C11_1 C16_1 C15_1 2.1(4)
C10_1 C11_1 C16_1 C15_1 -175.4(3)
C3_1 C2_1 C17_1 C18_1 112.4(3)
B2_1 C2_1 C17_1 C18_1 -68.8(3)
C3_1 C2_1 C17_1 C22_1 -65.9(3)
B2_1 C2_1 C17_1 C22_1 112.9(3)
C22_1 C17_1 C18_1 C19_1 2.9(4)
C2_1 C17_1 C18_1 C19_1 -175.4(2)
C17_1 C18_1 C19_1 C20_1 -0.6(5)
C18_1 C19_1 C20_1 C21_1 -1.6(5)
C19_1 C20_1 C21_1 C22_1 1.2(5)
C18_1 C17_1 C22_1 C21_1 -3.2(4)
C2_1 C17_1 C22_1 C21_1 175.2(2)
C20_1 C21_1 C22_1 C17_1 1.2(4)
C5_1 N1_1 C23_1 C24_1 -81.3(2)
B1_1 N1_1 C23_1 C24_1 84.5(2)
C5_1 N1_1 C23_1 C28_1 98.7(2)
B1_1 N1_1 C23_1 C28_1 -95.5(2)
C28_1 C23_1 C24_1 C25_1 0.5(3)
N1_1 C23_1 C24_1 C25_1 -179.5(2)
C28_1 C23_1 C24_1 C29_1 179.9(2)
N1_1 C23_1 C24_1 C29_1 -0.1(3)
C23_1 C24_1 C25_1 C26_1 -0.1(4)
C29_1 C24_1 C25_1 C26_1 -179.5(2)
C24_1 C25_1 C26_1 C27_1 -0.1(4)
C25_1 C26_1 C27_1 C28_1 -0.3(4)
C26_1 C27_1 C28_1 C23_1 0.8(4)
C26_1 C27_1 C28_1 C31_1 -179.7(3)
C24_1 C23_1 C28_1 C27_1 -0.9(3)
N1_1 C23_1 C28_1 C27_1 179.1(2)
C24_1 C23_1 C28_1 C31_1 179.6(2)
N1_1 C23_1 C28_1 C31_1 -0.4(3)
C25_1 C24_1 C29_1 C30_1 -67.5(3)
C23_1 C24_1 C29_1 C30_1 113.0(3)
C27_1 C28_1 C31_1 C32A_1 -64.6(5)
C23_1 C28_1 C31_1 C32A_1 115.0(5)
C27_1 C28_1 C31_1 C32B_1 -14.9(5)
C23_1 C28_1 C31_1 C32B_1 164.7(4)
C28_1 C31_1 C32A_1 C32B_1 103.6(5)
C28_1 C31_1 C32B_1 C32A_1 -99.6(6)
C3_1 N2_1 C33_1 C38_1 -77.6(3)
C4_1 N2_1 C33_1 C38_1 102.8(2)
C3_1 N2_1 C33_1 C34_1 104.9(2)
C4_1 N2_1 C33_1 C34_1 -74.8(3)
C38_1 C33_1 C34_1 C35_1 -0.3(4)
N2_1 C33_1 C34_1 C35_1 177.2(2)
C38_1 C33_1 C34_1 C39_1 179.2(2)
N2_1 C33_1 C34_1 C39_1 -3.3(3)
C33_1 C34_1 C35_1 C36_1 1.1(4)
C39_1 C34_1 C35_1 C36_1 -178.4(3)
C34_1 C35_1 C36_1 C37_1 -1.1(5)
C35_1 C36_1 C37_1 C38_1 0.1(5)
C36_1 C37_1 C38_1 C33_1 0.7(4)
C36_1 C37_1 C38_1 C41_1 -178.2(3)
C34_1 C33_1 C38_1 C37_1 -0.6(3)
N2_1 C33_1 C38_1 C37_1 -178.0(2)
C34_1 C33_1 C38_1 C41_1 178.4(2)
N2_1 C33_1 C38_1 C41_1 0.9(3)
C35_1 C34_1 C39_1 C40B_1 28.8(8)
C33_1 C34_1 C39_1 C40B_1 -150.8(7)
C35_1 C34_1 C39_1 C40A_1 -75.4(4)
C33_1 C34_1 C39_1 C40A_1 105.1(3)
C37_1 C38_1 C41_1 C42_1 -9.9(4)
C33_1 C38_1 C41_1 C42_1 171.3(3)
C6_1 N3_1 C43_1 C48_1 111.8(2)
C7_1 N3_1 C43_1 C48_1 -81.1(3)
C6_1 N3_1 C43_1 C44_1 -70.0(3)
C7_1 N3_1 C43_1 C44_1 97.1(3)
C48_1 C43_1 C44_1 C45_1 -2.8(3)
N3_1 C43_1 C44_1 C45_1 179.1(2)
C48_1 C43_1 C44_1 C49_1 174.8(2)
N3_1 C43_1 C44_1 C49_1 -3.3(3)
C43_1 C44_1 C45_1 C46_1 0.7(4)
C49_1 C44_1 C45_1 C46_1 -176.9(3)
C44_1 C45_1 C46_1 C47_1 1.0(4)
C45_1 C46_1 C47_1 C48_1 -0.7(4)
C46_1 C47_1 C48_1 C43_1 -1.3(4)
C46_1 C47_1 C48_1 C51_1 177.7(3)
C44_1 C43_1 C48_1 C47_1 3.1(3)
N3_1 C43_1 C48_1 C47_1 -178.8(2)
C44_1 C43_1 C48_1 C51_1 -175.8(2)
N3_1 C43_1 C48_1 C51_1 2.3(3)
C45_1 C44_1 C49_1 C50B_1 38.9(5)
C43_1 C44_1 C49_1 C50B_1 -138.6(4)
C45_1 C44_1 C49_1 C50A_1 80.0(6)
C43_1 C44_1 C49_1 C50A_1 -97.4(5)
C44_1 C49_1 C50A_1 C50B_1 -88.9(7)
C44_1 C49_1 C50B_1 C50A_1 108.6(7)
C47_1 C48_1 C51_1 C52_1 -71.1(3)
C43_1 C48_1 C51_1 C52_1 107.8(3)
C6_1 N4_1 C53_3 C54_31 -88.5(17)
C53_31 N4_1 C53_3 C54_31 159(11)
C8_1 N4_1 C53_3 C54_31 86.7(17)
C6_1 N4_1 C53_3 C54_3 -84.9(4)
C53_31 N4_1 C53_3 C54_3 163(9)
C8_1 N4_1 C53_3 C54_3 90.3(4)
C6_1 N4_1 C53_3 C58_3 102.6(4)
C53_31 N4_1 C53_3 C58_3 -10(9)
C8_1 N4_1 C53_3 C58_3 -82.2(4)
C6_1 N4_1 C53_3 C58_31 99.9(9)
C53_31 N4_1 C53_3 C58_31 -12(8)
C8_1 N4_1 C53_3 C58_31 -85.0(10)
C54_31 C53_3 C54_3 C61_31 174(6)
C58_3 C53_3 C54_3 C61_31 178.6(17)
N4_1 C53_3 C54_3 C61_31 6.0(16)
C58_31 C53_3 C54_3 C61_31 180(2)
C54_31 C53_3 C54_3 C55_3 -4(5)
C58_3 C53_3 C54_3 C55_3 0.0
N4_1 C53_3 C54_3 C55_3 -172.6(5)
C58_31 C53_3 C54_3 C55_3 1.0(12)
C54_31 C53_3 C54_3 C61_3 175(5)
C58_3 C53_3 C54_3 C61_3 179.5(5)
N4_1 C53_3 C54_3 C61_3 7.0(5)
C58_31 C53_3 C54_3 C61_3 -179.4(14)
C54_31 C53_3 C54_3 C53_31 56(17)
C58_3 C53_3 C54_3 C53_31 61(19)
N4_1 C53_3 C54_3 C53_31 -112(19)
C58_31 C53_3 C54_3 C53_31 62(18)
C54_31 C53_3 C54_3 C55_31 -7(4)
C58_3 C53_3 C54_3 C55_31 -2.2(6)
N4_1 C53_3 C54_3 C55_31 -174.8(9)
C58_31 C53_3 C54_3 C55_31 -1.2(14)
C61_31 C54_3 C55_3 C55_31 175(3)
C53_3 C54_3 C55_3 C55_31 -6.3(18)
C61_3 C54_3 C55_3 C55_31 174(2)
C53_31 C54_3 C55_3 C55_31 -8.2(18)
C61_31 C54_3 C55_3 C54_31 -175(5)
C53_3 C54_3 C55_3 C54_31 4(4)
C61_3 C54_3 C55_3 C54_31 -175(5)
C53_31 C54_3 C55_3 C54_31 2(3)
C55_31 C54_3 C55_3 C54_31 10(3)
C61_31 C54_3 C55_3 C56_3 -178.8(15)
C53_3 C54_3 C55_3 C56_3 0.0
C61_3 C54_3 C55_3 C56_3 -179.5(5)
C53_31 C54_3 C55_3 C56_3 -1.8(11)
C55_31 C54_3 C55_3 C56_3 6.3(18)
C61_31 C54_3 C55_3 C56_31 177.4(15)
C53_3 C54_3 C55_3 C56_31 -3.8(5)
C61_3 C54_3 C55_3 C56_31 176.6(6)
C53_31 C54_3 C55_3 C56_31 -5.6(12)
C55_31 C54_3 C55_3 C56_31 2.5(15)
C55_31 C55_3 C56_3 C56_31 4(5)
C54_31 C55_3 C56_3 C56_31 -17(2)
C54_3 C55_3 C56_3 C56_31 -16.1(19)
C54_31 C55_3 C56_3 C55_31 -21(5)
C54_3 C55_3 C56_3 C55_31 -20(6)
C56_31 C55_3 C56_3 C55_31 -4(5)
C55_31 C55_3 C56_3 C57_3 20(6)
C54_31 C55_3 C56_3 C57_3 -1.0(11)
C54_3 C55_3 C56_3 C57_3 0.0
C56_31 C55_3 C56_3 C57_3 16.1(19)
C55_31 C55_3 C56_3 C57_31 17(6)
C54_31 C55_3 C56_3 C57_31 -4.4(12)
C54_3 C55_3 C56_3 C57_31 -3.4(6)
C56_31 C55_3 C56_3 C57_31 12.7(16)
C55_31 C56_3 C57_3 C56_31 -148(4)
C55_3 C56_3 C57_3 C56_31 -152(3)
C57_31 C56_3 C57_3 C56_31 -75(8)
C56_31 C56_3 C57_3 C58_3 152(3)
C55_31 C56_3 C57_3 C58_3 4.4(12)
C55_3 C56_3 C57_3 C58_3 0.0
C57_31 C56_3 C57_3 C58_3 77(8)
C56_31 C56_3 C57_3 C58_31 151(3)
C55_31 C56_3 C57_3 C58_31 3.5(16)
C55_3 C56_3 C57_3 C58_31 -0.8(10)
C57_31 C56_3 C57_3 C58_31 77(8)
C56_31 C56_3 C57_3 C55_31 148(4)
C55_3 C56_3 C57_3 C55_31 -4.4(12)
C57_31 C56_3 C57_3 C55_31 73(8)
C56_31 C57_3 C58_3 C57_31 -155(3)
C56_3 C57_3 C58_3 C57_31 -168.7(18)
C58_31 C57_3 C58_3 C57_31 7(4)
C55_31 C57_3 C58_3 C57_31 -166.8(19)
C57_31 C57_3 C58_3 C53_31 171(3)
C56_31 C57_3 C58_3 C53_31 16(2)
C56_3 C57_3 C58_3 C53_31 2.4(14)
C58_31 C57_3 C58_3 C53_31 178(6)
C55_31 C57_3 C58_3 C53_31 4.3(13)
C57_31 C57_3 C58_3 C53_3 168.7(18)
C56_31 C57_3 C58_3 C53_3 13.2(15)
C56_3 C57_3 C58_3 C53_3 0.0
C58_31 C57_3 C58_3 C53_3 176(5)
C55_31 C57_3 C58_3 C53_3 1.9(5)
C57_31 C57_3 C58_3 C59_3 -12.0(16)
C56_31 C57_3 C58_3 C59_3 -167.5(15)
C56_3 C57_3 C58_3 C59_3 179.3(5)
C58_31 C57_3 C58_3 C59_3 -5(5)
C55_31 C57_3 C58_3 C59_3 -178.7(7)
C57_31 C57_3 C58_3 C59_31 -13.6(16)
C56_31 C57_3 C58_3 C59_31 -169.1(17)
C56_3 C57_3 C58_3 C59_31 177.7(9)
C58_31 C57_3 C58_3 C59_31 -7(5)
C55_31 C57_3 C58_3 C59_31 179.6(10)
C54_31 C53_3 C58_3 C57_31 10.0(18)
C54_3 C53_3 C58_3 C57_31 8.9(14)
N4_1 C53_3 C58_3 C57_31 -178.7(16)
C58_31 C53_3 C58_3 C57_31 -168(4)
C54_31 C53_3 C58_3 C53_31 -160(11)
C54_3 C53_3 C58_3 C53_31 -161(11)
N4_1 C53_3 C58_3 C53_31 11(10)
C58_31 C53_3 C58_3 C53_31 22(8)
C54_31 C53_3 C58_3 C57_3 1.1(11)
C54_3 C53_3 C58_3 C57_3 0.0
N4_1 C53_3 C58_3 C57_3 172.4(5)
C58_31 C53_3 C58_3 C57_3 -177(3)
C54_31 C53_3 C58_3 C59_3 -178.3(13)
C54_3 C53_3 C58_3 C59_3 -179.3(5)
N4_1 C53_3 C58_3 C59_3 -6.9(5)
C58_31 C53_3 C58_3 C59_3 4(3)
C54_31 C53_3 C58_3 C59_31 -177.1(15)
C54_3 C53_3 C58_3 C59_31 -178.1(7)
N4_1 C53_3 C58_3 C59_31 -5.7(7)
C58_31 C53_3 C58_3 C59_31 5(3)
C57_31 C58_3 C59_3 C59_31 -178(5)
C53_31 C58_3 C59_3 C59_31 5(5)
C57_3 C58_3 C59_3 C59_31 -172(5)
C53_3 C58_3 C59_3 C59_31 7(5)
C57_31 C58_3 C59_3 C58_31 165(10)
C53_31 C58_3 C59_3 C58_31 -13(8)
C57_3 C58_3 C59_3 C58_31 170(9)
C53_3 C58_3 C59_3 C58_31 -11(9)
C59_31 C58_3 C59_3 C58_31 -18(9)
C57_31 C58_3 C59_3 C60_3 38.1(9)
C53_31 C58_3 C59_3 C60_3 -139.3(13)
C57_3 C58_3 C59_3 C60_3 43.4(6)
C53_3 C58_3 C59_3 C60_3 -137.2(4)
C59_31 C58_3 C59_3 C60_3 -144(5)
C57_31 C58_3 C59_3 C60_31 43.1(14)
C53_31 C58_3 C59_3 C60_31 -134.2(16)
C57_3 C58_3 C59_3 C60_31 48.5(12)
C53_3 C58_3 C59_3 C60_31 -132.2(10)
C59_31 C58_3 C59_3 C60_31 -139(5)
C53_31 C58_3 C59_3 C57_31 -177.4(18)
C57_3 C58_3 C59_3 C57_31 5.3(7)
C53_3 C58_3 C59_3 C57_31 -175.4(10)
C59_31 C58_3 C59_3 C57_31 178(5)
C59_31 C59_3 C60_3 C60_31 15(3)
C58_31 C59_3 C60_3 C60_31 167.9(16)
C58_3 C59_3 C60_3 C60_31 174.0(12)
C57_31 C59_3 C60_3 C60_31 -164.3(13)
C58_31 C59_3 C60_3 C59_31 153(3)
C58_3 C59_3 C60_3 C59_31 159(3)
C60_31 C59_3 C60_3 C59_31 -15(3)
C57_31 C59_3 C60_3 C59_31 -179(3)
C61_31 C54_3 C61_3 C62_3 -23(15)
C53_3 C54_3 C61_3 C62_3 164.9(5)
C55_3 C54_3 C61_3 C62_3 -15.6(8)
C53_31 C54_3 C61_3 C62_3 166.8(12)
C55_31 C54_3 C61_3 C62_3 -12.5(15)
C61_31 C54_3 C61_3 C62_31 -40(15)
C53_3 C54_3 C61_3 C62_31 148.1(8)
C55_3 C54_3 C61_3 C62_31 -32.3(9)
C53_31 C54_3 C61_3 C62_31 150.0(14)
C55_31 C54_3 C61_3 C62_31 -29.2(15)
C61_31 C54_3 C61_3 C54_31 108(52)
C53_3 C54_3 C61_3 C54_31 -64(49)
C55_3 C54_3 C61_3 C54_31 115(49)
C53_31 C54_3 C61_3 C54_31 -62(49)
C55_31 C54_3 C61_3 C54_31 118(50)
C54_3 C61_3 C62_3 C62_31 -42.9(19)
C54_31 C61_3 C62_3 C62_31 -44(2)
C54_3 C61_3 C62_3 C61_31 5(4)
C62_31 C61_3 C62_3 C61_31 48(4)
C54_31 C61_3 C62_3 C61_31 5(4)
C57_31 C58_3 C53_31 C54_31 6(4)
C57_3 C58_3 C53_31 C54_31 -2.7(15)
C53_3 C58_3 C53_31 C54_31 17(10)
C59_3 C58_3 C53_31 C54_31 -179.9(5)
C59_31 C58_3 C53_31 C54_31 -179.0(7)
C57_31 C58_3 C53_31 C58_31 -170(6)
C57_3 C58_3 C53_31 C58_31 -179(4)
C53_3 C58_3 C53_31 C58_31 -159(8)
C59_3 C58_3 C53_31 C58_31 4(3)
C59_31 C58_3 C53_31 C58_31 5(3)
C57_31 C58_3 C53_31 N4_1 -178.0(17)
C57_3 C58_3 C53_31 N4_1 173.6(12)
C53_3 C58_3 C53_31 N4_1 -166(12)
C59_3 C58_3 C53_31 N4_1 -4(3)
C59_31 C58_3 C53_31 N4_1 -3(3)
C57_31 C58_3 C53_31 C54_3 4(5)
C57_3 C58_3 C53_31 C54_3 -4(2)
C53_3 C58_3 C53_31 C54_3 16(9)
C59_3 C58_3 C53_31 C54_3 178.8(9)
C59_31 C58_3 C53_31 C54_3 179.7(11)
C6_1 N4_1 C53_31 C58_3 95(2)
C53_3 N4_1 C53_31 C58_3 168(11)
C8_1 N4_1 C53_31 C58_3 -81(2)
C6_1 N4_1 C53_31 C54_31 -88.9(11)
C53_3 N4_1 C53_31 C54_31 -16(8)
C8_1 N4_1 C53_31 C54_31 94.4(10)
C6_1 N4_1 C53_31 C58_31 92.9(10)
C53_3 N4_1 C53_31 C58_31 165(10)
C8_1 N4_1 C53_31 C58_31 -83.7(9)
C6_1 N4_1 C53_31 C54_3 -87.0(14)
C53_3 N4_1 C53_31 C54_3 -14(8)
C8_1 N4_1 C53_31 C54_3 96.4(13)
C61_31 C54_3 C53_31 C58_3 -179.8(17)
C53_3 C54_3 C53_31 C58_3 -116(20)
C55_3 C54_3 C53_31 C58_3 4(2)
C61_3 C54_3 C53_31 C58_3 -178.6(10)
C55_31 C54_3 C53_31 C58_3 1(2)
C61_31 C54_3 C53_31 C54_31 174(6)
C53_3 C54_3 C53_31 C54_31 -123(17)
C55_3 C54_3 C53_31 C54_31 -2(4)
C61_3 C54_3 C53_31 C54_31 175(5)
C55_31 C54_3 C53_31 C54_31 -5(4)
C61_31 C54_3 C53_31 C58_31 -177.8(16)
C53_3 C54_3 C53_31 C58_31 -114(20)
C55_3 C54_3 C53_31 C58_31 5.8(19)
C61_3 C54_3 C53_31 C58_31 -176.6(7)
C55_31 C54_3 C53_31 C58_31 2.9(19)
C61_31 C54_3 C53_31 N4_1 2(3)
C53_3 C54_3 C53_31 N4_1 66(18)
C55_3 C54_3 C53_31 N4_1 -174.4(6)
C61_3 C54_3 C53_31 N4_1 3(2)
C55_31 C54_3 C53_31 N4_1 -177.3(9)
C54_3 C53_3 C54_31 C55_3 172(8)
C58_3 C53_3 C54_31 C55_3 -4(4)
N4_1 C53_3 C54_31 C55_3 -174(2)
C58_31 C53_3 C54_31 C55_3 -3(5)
C54_3 C53_3 C54_31 C55_31 171(6)
C58_3 C53_3 C54_31 C55_31 -5.1(16)
N4_1 C53_3 C54_31 C55_31 -175.1(4)
C58_31 C53_3 C54_31 C55_31 -5(3)
C54_3 C53_3 C54_31 C53_31 -147(15)
C58_3 C53_3 C54_31 C53_31 37(18)
N4_1 C53_3 C54_31 C53_31 -133(19)
C58_31 C53_3 C54_31 C53_31 37(17)
C54_3 C53_3 C54_31 C61_31 -4(4)
C58_3 C53_3 C54_31 C61_31 -179.9(12)
N4_1 C53_3 C54_31 C61_31 10(3)
C58_31 C53_3 C54_31 C61_31 -179.3(13)
C54_3 C53_3 C54_31 C61_3 -4(4)
C58_3 C53_3 C54_31 C61_3 -179.6(6)
N4_1 C53_3 C54_31 C61_3 10(2)
C58_31 C53_3 C54_31 C61_3 -179.1(9)
C55_31 C55_3 C54_31 C53_3 -3(5)
C54_3 C55_3 C54_31 C53_3 -173(8)
C56_3 C55_3 C54_31 C53_3 4(4)
C56_31 C55_3 C54_31 C53_3 0(4)
C54_3 C55_3 C54_31 C55_31 -170(3)
C56_3 C55_3 C54_31 C55_31 6.5(15)
C56_31 C55_3 C54_31 C55_31 2.6(14)
C55_31 C55_3 C54_31 C53_31 -6(3)
C54_3 C55_3 C54_31 C53_31 -176(6)
C56_3 C55_3 C54_31 C53_31 0(2)
C56_31 C55_3 C54_31 C53_31 -4(2)
C55_31 C55_3 C54_31 C61_31 173.6(16)
C54_3 C55_3 C54_31 C61_31 4(4)
C56_3 C55_3 C54_31 C61_31 -179.9(10)
C56_31 C55_3 C54_31 C61_31 176.2(12)
C55_31 C55_3 C54_31 C61_3 173.2(13)
C54_3 C55_3 C54_31 C61_3 3(3)
C56_3 C55_3 C54_31 C61_3 179.7(5)
C56_31 C55_3 C54_31 C61_3 175.8(8)
C58_3 C53_31 C54_31 C53_3 -141(19)
C58_31 C53_31 C54_31 C53_3 -139(18)
N4_1 C53_31 C54_31 C53_3 43(17)
C54_3 C53_31 C54_31 C53_3 34(15)
C58_3 C53_31 C54_31 C55_3 1.7(18)
C58_31 C53_31 C54_31 C55_3 3.0(17)
N4_1 C53_31 C54_31 C55_3 -175(2)
C54_3 C53_31 C54_31 C55_3 176(6)
C58_3 C53_31 C54_31 C55_31 -1.3(9)
C58_31 C53_31 C54_31 C55_31 0.0
N4_1 C53_31 C54_31 C55_31 -178.1(15)
C54_3 C53_31 C54_31 C55_31 173(5)
C58_3 C53_31 C54_31 C61_31 -178.2(19)
C58_31 C53_31 C54_31 C61_31 -176.9(15)
N4_1 C53_31 C54_31 C61_31 5.0(14)
C54_3 C53_31 C54_31 C61_31 -4(4)
C58_3 C53_31 C54_31 C61_3 -177.8(16)
C58_31 C53_31 C54_31 C61_3 -176.5(11)
N4_1 C53_31 C54_31 C61_3 5.4(10)
C54_3 C53_31 C54_31 C61_3 -4(4)
C62_3 C61_3 C54_31 C53_3 163.8(11)
C54_3 C61_3 C54_31 C53_3 114(50)
C62_31 C61_3 C54_31 C53_3 146.8(14)
C62_3 C61_3 C54_31 C55_3 -14.0(16)
C54_3 C61_3 C54_31 C55_3 -64(49)
C62_31 C61_3 C54_31 C55_3 -30.9(15)
C62_3 C61_3 C54_31 C55_31 -10.3(15)
C54_3 C61_3 C54_31 C55_31 -60(49)
C62_31 C61_3 C54_31 C55_31 -27.3(14)
C62_3 C61_3 C54_31 C53_31 165.8(7)
C54_3 C61_3 C54_31 C53_31 116(49)
C62_31 C61_3 C54_31 C53_31 148.8(9)
C62_3 C61_3 C54_31 C61_31 -19(14)
C54_3 C61_3 C54_31 C61_31 -69(51)
C62_31 C61_3 C54_31 C61_31 -36(15)
C54_31 C55_3 C55_31 C56_3 160(5)
C54_3 C55_3 C55_31 C56_3 162(5)
C56_31 C55_3 C55_31 C56_3 10(12)
C54_3 C55_3 C55_31 C54_31 2.5(8)
C56_3 C55_3 C55_31 C54_31 -160(5)
C56_31 C55_3 C55_31 C54_31 -150(16)
C54_31 C55_3 C55_31 C54_3 -2.5(8)
C56_3 C55_3 C55_31 C54_3 -162(5)
C56_31 C55_3 C55_31 C54_3 -153(17)
C54_31 C55_3 C55_31 C57_3 25(7)
C54_3 C55_3 C55_31 C57_3 27(7)
C56_3 C55_3 C55_31 C57_3 -135(11)
C56_31 C55_3 C55_31 C57_3 -126(22)
C56_31 C56_3 C55_31 C55_3 -177(4)
C57_3 C56_3 C55_31 C55_3 -162(5)
C57_31 C56_3 C55_31 C55_3 -165(5)
C56_31 C56_3 C55_31 C54_31 -27(4)
C57_3 C56_3 C55_31 C54_31 -12(2)
C55_3 C56_3 C55_31 C54_31 150(7)
C57_31 C56_3 C55_31 C54_31 -15(2)
C57_3 C56_3 C55_31 C56_31 15.0(19)
C55_3 C56_3 C55_31 C56_31 177(4)
C57_31 C56_3 C55_31 C56_31 11.9(17)
C56_31 C56_3 C55_31 C54_3 -29(5)
C57_3 C56_3 C55_31 C54_3 -14(4)
C55_3 C56_3 C55_31 C54_3 148(9)
C57_31 C56_3 C55_31 C54_3 -17(4)
C56_31 C56_3 C55_31 C57_3 -15.0(19)
C55_3 C56_3 C55_31 C57_3 162(5)
C57_31 C56_3 C55_31 C57_3 -3.0(5)
C53_3 C54_31 C55_31 C55_3 178(3)
C53_31 C54_31 C55_31 C55_3 176(2)
C61_31 C54_31 C55_31 C55_3 -7.6(19)
C61_3 C54_31 C55_31 C55_3 -8.5(16)
C53_3 C54_31 C55_31 C56_3 15(2)
C55_3 C54_31 C55_31 C56_3 -164(4)
C53_31 C54_31 C55_31 C56_3 12.2(17)
C61_31 C54_31 C55_31 C56_3 -171(3)
C61_3 C54_31 C55_31 C56_3 -172(2)
C53_3 C54_31 C55_31 C56_31 2.4(14)
C55_3 C54_31 C55_31 C56_31 -176(2)
C53_31 C54_31 C55_31 C56_31 0.0
C61_31 C54_31 C55_31 C56_31 176.6(16)
C61_3 C54_31 C55_31 C56_31 175.8(13)
C53_3 C54_31 C55_31 C54_3 -169(7)
C55_3 C54_31 C55_31 C54_3 13(4)
C53_31 C54_31 C55_31 C54_3 -172(5)
C61_31 C54_31 C55_31 C54_3 5(4)
C61_3 C54_31 C55_31 C54_3 4(4)
C53_3 C54_31 C55_31 C57_3 5.8(14)
C55_3 C54_31 C55_31 C57_3 -172(2)
C53_31 C54_31 C55_31 C57_3 3.3(4)
C61_31 C54_31 C55_31 C57_3 179.9(17)
C61_3 C54_31 C55_31 C57_3 179.1(13)
C61_31 C54_3 C55_31 C55_3 -6(3)
C53_3 C54_3 C55_31 C55_3 174.4(16)
C61_3 C54_3 C55_31 C55_3 -8(3)
C53_31 C54_3 C55_31 C55_3 172.8(16)
C61_31 C54_3 C55_31 C56_3 -168(3)
C53_3 C54_3 C55_31 C56_3 13(4)
C55_3 C54_3 C55_31 C56_3 -161(5)
C61_3 C54_3 C55_31 C56_3 -169(2)
C53_31 C54_3 C55_31 C56_3 11(4)
C61_31 C54_3 C55_31 C54_31 -173(7)
C53_3 C54_3 C55_31 C54_31 8(5)
C55_3 C54_3 C55_31 C54_31 -166(4)
C61_3 C54_3 C55_31 C54_31 -174(6)
C53_31 C54_3 C55_31 C54_31 6(4)
C61_31 C54_3 C55_31 C56_31 177.9(17)
C53_3 C54_3 C55_31 C56_31 -1.2(12)
C55_3 C54_3 C55_31 C56_31 -176(3)
C61_3 C54_3 C55_31 C56_31 176.5(6)
C53_31 C54_3 C55_31 C56_31 -2.8(19)
C61_31 C54_3 C55_31 C57_3 -177.9(18)
C53_3 C54_3 C55_31 C57_3 3.0(8)
C55_3 C54_3 C55_31 C57_3 -171(2)
C61_3 C54_3 C55_31 C57_3 -179.3(6)
C53_31 C54_3 C55_31 C57_3 1.4(15)
C57_31 C57_3 C55_31 C55_3 -49(8)
C56_31 C57_3 C55_31 C55_3 165(6)
C56_3 C57_3 C55_31 C55_3 150(8)
C58_3 C57_3 C55_31 C55_3 -26(7)
C58_31 C57_3 C55_31 C55_3 -27(7)
C57_31 C57_3 C55_31 C56_3 161(3)
C56_31 C57_3 C55_31 C56_3 15.0(19)
C58_3 C57_3 C55_31 C56_3 -176.2(11)
C58_31 C57_3 C55_31 C56_3 -177.2(13)
C57_31 C57_3 C55_31 C54_31 -26(3)
C56_31 C57_3 C55_31 C54_31 -172.7(9)
C56_3 C57_3 C55_31 C54_31 172.3(13)
C58_3 C57_3 C55_31 C54_31 -3.9(6)
C58_31 C57_3 C55_31 C54_31 -4.8(6)
C57_31 C57_3 C55_31 C56_31 146(4)
C56_3 C57_3 C55_31 C56_31 -15.0(19)
C58_3 C57_3 C55_31 C56_31 168.9(12)
C58_31 C57_3 C55_31 C56_31 167.9(15)
C57_31 C57_3 C55_31 C54_3 -26(4)
C56_31 C57_3 C55_31 C54_3 -171.9(12)
C56_3 C57_3 C55_31 C54_3 173.2(19)
C58_3 C57_3 C55_31 C54_3 -3.0(8)
C58_31 C57_3 C55_31 C54_3 -4.0(12)
C55_31 C56_3 C56_31 C57_3 39(5)
C55_3 C56_3 C56_31 C57_3 38(4)
C57_31 C56_3 C56_31 C57_3 7.8(11)
C55_31 C56_3 C56_31 C57_31 32(4)
C57_3 C56_3 C56_31 C57_31 -7.8(11)
C55_3 C56_3 C56_31 C57_31 31(4)
C57_3 C56_3 C56_31 C55_31 -39(5)
C55_3 C56_3 C56_31 C55_31 -1.0(12)
C57_31 C56_3 C56_31 C55_31 -32(4)
C55_31 C56_3 C56_31 C55_3 1.0(12)
C57_3 C56_3 C56_31 C55_3 -38(4)
C57_31 C56_3 C56_31 C55_3 -31(4)
C57_31 C57_3 C56_31 C56_3 -156(3)
C58_3 C57_3 C56_31 C56_3 -36(4)
C58_31 C57_3 C56_31 C56_3 -41(4)
C55_31 C57_3 C56_31 C56_3 -20(2)
C56_3 C57_3 C56_31 C57_31 156(3)
C58_3 C57_3 C56_31 C57_31 120(6)
C58_31 C57_3 C56_31 C57_31 115(6)
C55_31 C57_3 C56_31 C57_31 136(4)
C57_31 C57_3 C56_31 C55_31 -136(4)
C56_3 C57_3 C56_31 C55_31 20(2)
C58_3 C57_3 C56_31 C55_31 -16.3(18)
C58_31 C57_3 C56_31 C55_31 -21(3)
C57_31 C57_3 C56_31 C55_3 -138(4)
C56_3 C57_3 C56_31 C55_3 18.3(19)
C58_3 C57_3 C56_31 C55_3 -18(2)
C58_31 C57_3 C56_31 C55_3 -22(3)
C55_31 C57_3 C56_31 C55_3 -1.5(7)
C54_31 C55_31 C56_31 C56_3 161(3)
C54_3 C55_31 C56_31 C56_3 163(3)
C57_3 C55_31 C56_31 C56_3 152(3)
C56_3 C55_31 C56_31 C57_3 -152(3)
C54_31 C55_31 C56_31 C57_3 8.4(10)
C54_3 C55_31 C56_31 C57_3 10.2(15)
C56_3 C55_31 C56_31 C57_31 -161(3)
C54_31 C55_31 C56_31 C57_31 0.0
C54_3 C55_31 C56_31 C57_31 1.8(12)
C57_3 C55_31 C56_31 C57_31 -8.4(10)
C56_3 C55_31 C56_31 C55_3 -13(15)
C54_31 C55_31 C56_31 C55_3 148(17)
C54_3 C55_31 C56_31 C55_3 150(18)
C57_3 C55_31 C56_31 C55_3 140(17)
C56_31 C57_3 C57_31 C58_3 136(4)
C58_31 C57_3 C57_31 C58_3 -1.4(8)
C55_31 C57_3 C57_31 C58_3 27(4)
C58_3 C57_3 C57_31 C56_31 -136(4)
C58_31 C57_3 C57_31 C56_31 -137(4)
C55_31 C57_3 C57_31 C56_31 -109(7)
C56_31 C57_3 C57_31 C58_31 137(4)
C58_3 C57_3 C57_31 C58_31 1.4(8)
C55_31 C57_3 C57_31 C58_31 28(4)
C56_31 C57_3 C57_31 C59_3 149(3)
C58_3 C57_3 C57_31 C59_3 13.1(17)
C58_31 C57_3 C57_31 C59_3 12(2)
C55_31 C57_3 C57_31 C59_3 40(5)
C56_31 C57_3 C57_31 C56_3 53(7)
C58_3 C57_3 C57_31 C56_3 -83(8)
C58_31 C57_3 C57_31 C56_3 -85(8)
C55_31 C57_3 C57_31 C56_3 -56(7)
C53_31 C58_3 C57_31 C57_3 -15(4)
C53_3 C58_3 C57_31 C57_3 -18(3)
C59_3 C58_3 C57_31 C57_3 169.6(14)
C59_31 C58_3 C57_31 C57_3 169.2(13)
C53_31 C58_3 C57_31 C56_31 -6(4)
C57_3 C58_3 C57_31 C56_31 9.7(12)
C53_3 C58_3 C57_31 C56_31 -7.8(18)
C59_3 C58_3 C57_31 C56_31 179.4(5)
C59_31 C58_3 C57_31 C56_31 179.0(6)
C53_31 C58_3 C57_31 C58_31 170(7)
C57_3 C58_3 C57_31 C58_31 -175(3)
C53_3 C58_3 C57_31 C58_31 167(5)
C59_3 C58_3 C57_31 C58_31 -5(4)
C59_31 C58_3 C57_31 C58_31 -6(3)
C53_31 C58_3 C57_31 C59_3 175(3)
C57_3 C58_3 C57_31 C59_3 -169.6(14)
C53_3 C58_3 C57_31 C59_3 172.8(15)
C59_31 C58_3 C57_31 C59_3 -0.4(8)
C53_31 C58_3 C57_31 C56_3 -9(4)
C57_3 C58_3 C57_31 C56_3 6.8(11)
C53_3 C58_3 C57_31 C56_3 -10.7(17)
C59_3 C58_3 C57_31 C56_3 176.4(5)
C59_31 C58_3 C57_31 C56_3 176.0(6)
C56_3 C56_31 C57_31 C57_3 30(4)
C55_31 C56_31 C57_31 C57_3 47(5)
C55_3 C56_31 C57_31 C57_3 46(5)
C56_3 C56_31 C57_31 C58_3 -16(3)
C57_3 C56_31 C57_31 C58_3 -46(4)
C55_31 C56_31 C57_31 C58_3 1.4(10)
C55_3 C56_31 C57_31 C58_3 0.1(12)
C56_3 C56_31 C57_31 C58_31 -17(2)
C57_3 C56_31 C57_31 C58_31 -47(5)
C55_31 C56_31 C57_31 C58_31 0.0
C55_3 C56_31 C57_31 C58_31 -1.3(7)
C56_3 C56_31 C57_31 C59_3 -15(3)
C57_3 C56_31 C57_31 C59_3 -45(4)
C55_31 C56_31 C57_31 C59_3 2.5(17)
C55_3 C56_31 C57_31 C59_3 1(2)
C57_3 C56_31 C57_31 C56_3 -30(4)
C55_31 C56_31 C57_31 C56_3 17(2)
C55_3 C56_31 C57_31 C56_3 16.0(19)
C59_31 C59_3 C58_31 C57_31 -178(4)
C58_3 C59_3 C58_31 C57_31 -13(9)
C60_3 C59_3 C58_31 C57_31 42.9(12)
C60_31 C59_3 C58_31 C57_31 54(2)
C59_31 C59_3 C58_31 C53_31 -1(5)
C58_3 C59_3 C58_31 C53_31 164(10)
C60_3 C59_3 C58_31 C53_31 -139.6(10)
C60_31 C59_3 C58_31 C53_31 -128.6(15)
C57_31 C59_3 C58_31 C53_31 177.5(17)
C59_31 C59_3 C58_31 C53_3 2(6)
C58_3 C59_3 C58_31 C53_3 166(12)
C60_3 C59_3 C58_31 C53_3 -137(2)
C60_31 C59_3 C58_31 C53_3 -126(2)
C57_31 C59_3 C58_31 C53_3 180(3)
C58_3 C59_3 C58_31 C59_31 165(8)
C60_3 C59_3 C58_31 C59_31 -139(5)
C60_31 C59_3 C58_31 C59_31 -128(6)
C57_31 C59_3 C58_31 C59_31 178(4)
C59_31 C59_3 C58_31 C57_3 -173(4)
C58_3 C59_3 C58_31 C57_3 -8(8)
C60_3 C59_3 C58_31 C57_3 48.0(19)
C60_31 C59_3 C58_31 C57_3 59(3)
C57_31 C59_3 C58_31 C57_3 5.0(9)
C57_3 C57_31 C58_31 C59_3 167(2)
C58_3 C57_31 C58_31 C59_3 173(5)
C56_31 C57_31 C58_31 C59_3 178.0(13)
C56_3 C57_31 C58_31 C59_3 174.6(13)
C57_3 C57_31 C58_31 C53_31 -10.6(14)
C58_3 C57_31 C58_31 C53_31 -5(4)
C56_31 C57_31 C58_31 C53_31 0.0
C59_3 C57_31 C58_31 C53_31 -178.0(13)
C56_3 C57_31 C58_31 C53_31 -3.4(5)
C57_3 C57_31 C58_31 C53_3 -12.5(15)
C58_3 C57_31 C58_31 C53_3 -7(3)
C56_31 C57_31 C58_31 C53_3 -1.9(11)
C59_3 C57_31 C58_31 C53_3 -180(2)
C56_3 C57_31 C58_31 C53_3 -5.3(12)
C57_3 C57_31 C58_31 C59_31 167(2)
C58_3 C57_31 C58_31 C59_31 172(4)
C56_31 C57_31 C58_31 C59_31 177.5(12)
C59_3 C57_31 C58_31 C59_31 -0.5(11)
C56_3 C57_31 C58_31 C59_31 174.1(11)
C58_3 C57_31 C58_31 C57_3 5(3)
C56_31 C57_31 C58_31 C57_3 10.6(14)
C59_3 C57_31 C58_31 C57_3 -167(2)
C56_3 C57_31 C58_31 C57_3 7.2(12)
C58_3 C53_31 C58_31 C59_3 -173(5)
C54_31 C53_31 C58_31 C59_3 -177.1(19)
N4_1 C53_31 C58_31 C59_3 1.1(14)
C54_3 C53_31 C58_31 C59_3 -179(2)
C58_3 C53_31 C58_31 C57_31 5(3)
C54_31 C53_31 C58_31 C57_31 0.0
N4_1 C53_31 C58_31 C57_31 178.2(14)
C54_3 C53_31 C58_31 C57_31 -1.9(13)
C58_3 C53_31 C58_31 C53_3 27(9)
C54_31 C53_31 C58_31 C53_3 22(12)
N4_1 C53_31 C58_31 C53_3 -160(13)
C54_3 C53_31 C58_31 C53_3 20(11)
C58_3 C53_31 C58_31 C59_31 -173(4)
C54_31 C53_31 C58_31 C59_31 -177.3(13)
N4_1 C53_31 C58_31 C59_31 1.0(13)
C54_3 C53_31 C58_31 C59_31 -179.2(19)
C58_3 C53_31 C58_31 C57_3 1(3)
C54_31 C53_31 C58_31 C57_3 -3.7(5)
N4_1 C53_31 C58_31 C57_3 174.6(15)
C54_3 C53_31 C58_31 C57_3 -5.6(13)
C54_31 C53_3 C58_31 C59_3 -175.5(17)
C54_3 C53_3 C58_31 C59_3 -177.0(16)
C58_3 C53_3 C58_31 C59_3 -174(6)
N4_1 C53_3 C58_31 C59_3 -3(3)
C54_31 C53_3 C58_31 C57_31 4(2)
C54_3 C53_3 C58_31 C57_31 2.8(18)
C58_3 C53_3 C58_31 C57_31 6(2)
N4_1 C53_3 C58_31 C57_31 176.9(5)
C54_31 C53_3 C58_31 C53_31 -154(13)
C54_3 C53_3 C58_31 C53_31 -156(13)
C58_3 C53_3 C58_31 C53_31 -152(10)
N4_1 C53_3 C58_31 C53_31 18(11)
C54_31 C53_3 C58_31 C59_31 -175.0(13)
C54_3 C53_3 C58_31 C59_31 -176.5(9)
C58_3 C53_3 C58_31 C59_31 -173(4)
N4_1 C53_3 C58_31 C59_31 -2.3(19)
C54_31 C53_3 C58_31 C57_3 0(2)
C54_3 C53_3 C58_31 C57_3 -1.5(17)
C58_3 C53_3 C58_31 C57_3 2(2)
N4_1 C53_3 C58_31 C57_3 172.7(4)
C57_31 C57_3 C58_31 C59_3 -15(3)
C56_31 C57_3 C58_31 C59_3 -165.7(18)
C56_3 C57_3 C58_31 C59_3 178.0(9)
C58_3 C57_3 C58_31 C59_3 173(6)
C55_31 C57_3 C58_31 C59_3 179.6(14)
C56_31 C57_3 C58_31 C57_31 -151(4)
C56_3 C57_3 C58_31 C57_31 -167(2)
C58_3 C57_3 C58_31 C57_31 -172(4)
C55_31 C57_3 C58_31 C57_31 -165.8(18)
C57_31 C57_3 C58_31 C53_31 170.7(12)
C56_31 C57_3 C58_31 C53_31 20(2)
C56_3 C57_3 C58_31 C53_31 3.3(10)
C58_3 C57_3 C58_31 C53_31 -1(5)
C55_31 C57_3 C58_31 C53_31 4.9(6)
C57_31 C57_3 C58_31 C53_3 168.7(14)
C56_31 C57_3 C58_31 C53_3 18(3)
C56_3 C57_3 C58_31 C53_3 1.3(16)
C58_3 C57_3 C58_31 C53_3 -3(4)
C55_31 C57_3 C58_31 C53_3 2.9(13)
C57_31 C57_3 C58_31 C59_31 -17(3)
C56_31 C57_3 C58_31 C59_31 -168(2)
C56_3 C57_3 C58_31 C59_31 175.7(12)
C58_3 C57_3 C58_31 C59_31 171(6)
C55_31 C57_3 C58_31 C59_31 177.3(15)
C58_3 C59_3 C59_31 C58_31 -2.9(15)
C60_3 C59_3 C59_31 C58_31 145(4)
C60_31 C59_3 C59_31 C58_31 153(3)
C58_31 C59_3 C59_31 C60_31 -153(3)
C58_3 C59_3 C59_31 C60_31 -156(3)
C60_3 C59_3 C59_31 C60_31 -7.6(13)
C58_31 C59_3 C59_31 C60_3 -145(4)
C58_3 C59_3 C59_31 C60_3 -148(4)
C60_31 C59_3 C59_31 C60_3 7.6(13)
C58_31 C59_3 C59_31 C58_3 2.9(15)
C60_3 C59_3 C59_31 C58_3 148(4)
C60_31 C59_3 C59_31 C58_3 156(3)
C57_31 C58_31 C59_31 C59_3 2(5)
C53_31 C58_31 C59_31 C59_3 180(4)
C53_3 C58_31 C59_31 C59_3 -179(5)
C57_3 C58_31 C59_31 C59_3 9(5)
C59_3 C58_31 C59_31 C60_31 32(4)
C57_31 C58_31 C59_31 C60_31 34.2(16)
C53_31 C58_31 C59_31 C60_31 -148.4(10)
C53_3 C58_31 C59_31 C60_31 -146.6(15)
C57_3 C58_31 C59_31 C60_31 41(2)
C59_3 C58_31 C59_31 C60_3 32(4)
C57_31 C58_31 C59_31 C60_3 33.7(11)
C53_31 C58_31 C59_31 C60_3 -148.9(8)
C53_3 C58_31 C59_31 C60_3 -147.0(15)
C57_3 C58_31 C59_31 C60_3 40.1(18)
C59_3 C58_31 C59_31 C58_3 -30(15)
C57_31 C58_31 C59_31 C58_3 -28(15)
C53_31 C58_31 C59_31 C58_3 150(16)
C53_3 C58_31 C59_31 C58_3 151(17)
C57_3 C58_31 C59_31 C58_3 -21(14)
C60_31 C60_3 C59_31 C59_3 -164(3)
C60_31 C60_3 C59_31 C58_31 179.2(14)
C59_3 C60_3 C59_31 C58_31 -16(2)
C59_3 C60_3 C59_31 C60_31 164(3)
C60_31 C60_3 C59_31 C58_3 -178.5(12)
C59_3 C60_3 C59_31 C58_3 -14(2)
C59_3 C60_3 C60_31 C59_31 -4.9(8)
C59_31 C60_3 C60_31 C59_3 4.9(8)
C59_3 C59_31 C60_31 C60_3 14(3)
C58_31 C59_31 C60_31 C60_3 -1.0(16)
C58_3 C59_31 C60_31 C60_3 1.8(14)
C58_31 C59_31 C60_31 C59_3 -15.2(19)
C60_3 C59_31 C60_31 C59_3 -14(3)
C58_3 C59_31 C60_31 C59_3 -12.5(18)
C59_31 C59_3 C60_31 C60_3 -164(3)
C58_31 C59_3 C60_31 C60_3 -20(2)
C58_3 C59_3 C60_31 C60_3 -9.4(18)
C57_31 C59_3 C60_31 C60_3 17.2(14)
C58_31 C59_3 C60_31 C59_31 144(4)
C58_3 C59_3 C60_31 C59_31 155(3)
C60_3 C59_3 C60_31 C59_31 164(3)
C57_31 C59_3 C60_31 C59_31 -179(3)
C53_3 C54_3 C61_31 C54_31 -126(43)
C55_3 C54_3 C61_31 C54_31 52(43)
C61_3 C54_3 C61_31 C54_31 -134(40)
C53_31 C54_3 C61_31 C54_31 -124(44)
C55_31 C54_3 C61_31 C54_31 55(42)
C53_3 C54_3 C61_31 C62_31 144.2(11)
C55_3 C54_3 C61_31 C62_31 -37(2)
C61_3 C54_3 C61_31 C62_31 136(16)
C53_31 C54_3 C61_31 C62_31 146.2(16)
C55_31 C54_3 C61_31 C62_31 -35(3)
C53_3 C54_3 C61_31 C62_3 161.0(17)
C55_3 C54_3 C61_31 C62_3 -20(3)
C61_3 C54_3 C61_31 C62_3 153(17)
C53_31 C54_3 C61_31 C62_3 163.0(18)
C55_31 C54_3 C61_31 C62_3 -18(4)
C53_3 C54_31 C61_31 C54_3 52(42)
C55_3 C54_31 C61_31 C54_3 -126(44)
C55_31 C54_31 C61_31 C54_3 -123(43)
C53_31 C54_31 C61_31 C54_3 54(43)
C61_3 C54_31 C61_31 C54_3 49(43)
C53_3 C54_31 C61_31 C62_31 143.0(18)
C55_3 C54_31 C61_31 C62_31 -35(2)
C55_31 C54_31 C61_31 C62_31 -32(2)
C53_31 C54_31 C61_31 C62_31 145.1(13)
C61_3 C54_31 C61_31 C62_31 140(16)
C53_3 C54_31 C61_31 C62_3 160(2)
C55_3 C54_31 C61_31 C62_3 -17(3)
C55_31 C54_31 C61_31 C62_3 -14(3)
C53_31 C54_31 C61_31 C62_3 162.6(18)
C61_3 C54_31 C61_31 C62_3 157(17)
C62_31 C62_3 C61_31 C54_3 -40(3)
C61_3 C62_3 C61_31 C54_3 -170(7)
C62_31 C62_3 C61_31 C54_31 -42(3)
C61_3 C62_3 C61_31 C54_31 -172(6)
C61_3 C62_3 C61_31 C62_31 -130(4)
C61_31 C62_3 C62_31 C61_3 -11.8(9)
C61_3 C62_3 C62_31 C61_31 11.8(9)
C54_3 C61_3 C62_31 C62_3 142.2(17)
C54_31 C61_3 C62_31 C62_3 141.7(17)
C62_3 C61_3 C62_31 C61_31 -133(4)
C54_3 C61_3 C62_31 C61_31 9(4)
C54_31 C61_3 C62_31 C61_31 8(3)
C54_3 C61_31 C62_31 C62_3 151(2)
C54_31 C61_31 C62_31 C62_3 149(2)
C54_3 C61_31 C62_31 C61_3 -166(5)
C54_31 C61_31 C62_31 C61_3 -168(5)
C62_3 C61_31 C62_31 C61_3 43(4)
N1_2 B1_2 C1_2 B2_2 136.87(18)
C3_2 B1_2 C1_2 B2_2 15.45(19)
C9_2 B1_2 C1_2 B2_2 -94.33(19)
C3_2 B1_2 N1_2 C23_2 136.63(19)
C9_2 B1_2 N1_2 C23_2 -107.3(2)
C1_2 B1_2 N1_2 C23_2 19.3(3)
C3_2 B1_2 N1_2 C5_2 -28.5(2)
C9_2 B1_2 N1_2 C5_2 87.6(2)
C1_2 B1_2 N1_2 C5_2 -145.8(2)
B1_2 C1_2 B2_2 C2_2 -12.2(2)
B1_2 C1_2 B2_2 C6_2 166.39(18)
C1_2 B2_2 C2_2 C3_2 2.6(2)
C6_2 B2_2 C2_2 C3_2 -175.8(2)
C1_2 B2_2 C2_2 C17_2 179.8(2)
C6_2 B2_2 C2_2 C17_2 1.4(4)
C33_2 N2_2 C3_2 C2_2 -1.5(4)
C4_2 N2_2 C3_2 C2_2 179.3(2)
C33_2 N2_2 C3_2 B1_2 178.41(19)
C4_2 N2_2 C3_2 B1_2 -0.8(3)
B2_2 C2_2 C3_2 N2_2 -171.2(2)
C17_2 C2_2 C3_2 N2_2 11.3(4)
B2_2 C2_2 C3_2 B1_2 8.9(2)
C17_2 C2_2 C3_2 B1_2 -168.6(2)
N1_2 B1_2 C3_2 N2_2 38.2(2)
C9_2 B1_2 C3_2 N2_2 -83.2(2)
C1_2 B1_2 C3_2 N2_2 163.81(17)
N1_2 B1_2 C3_2 C2_2 -141.91(17)
C9_2 B1_2 C3_2 C2_2 96.69(19)
C1_2 B1_2 C3_2 C2_2 -16.3(2)
C3_2 N2_2 C4_2 C5_2 -47.5(3)
C33_2 N2_2 C4_2 C5_2 133.2(2)
C23_2 N1_2 C5_2 C4_2 178.09(18)
B1_2 N1_2 C5_2 C4_2 -15.5(3)
N2_2 C4_2 C5_2 N1_2 56.1(3)
C53_2 N4_2 C6_2 N3_2 -170.1(2)
C8_2 N4_2 C6_2 N3_2 -3.0(3)
C53_2 N4_2 C6_2 B2_2 3.3(3)
C8_2 N4_2 C6_2 B2_2 170.5(2)
C43_2 N3_2 C6_2 N4_2 176.8(2)
C7_2 N3_2 C6_2 N4_2 -4.8(3)
C43_2 N3_2 C6_2 B2_2 3.5(4)
C7_2 N3_2 C6_2 B2_2 -178.1(2)
C2_2 B2_2 C6_2 N4_2 63.6(3)
C1_2 B2_2 C6_2 N4_2 -114.8(2)
C2_2 B2_2 C6_2 N3_2 -124.0(3)
C1_2 B2_2 C6_2 N3_2 57.6(3)
C6_2 N3_2 C7_2 C8_2 10.0(3)
C43_2 N3_2 C7_2 C8_2 -171.4(2)
C6_2 N4_2 C8_2 C7_2 9.0(3)
C53_2 N4_2 C8_2 C7_2 176.6(2)
N3_2 C7_2 C8_2 N4_2 -10.7(3)
C16_2 C11_2 C12_2 C13_2 -1.2(4)
C10_2 C11_2 C12_2 C13_2 176.5(3)
C11_2 C12_2 C13_2 C14_2 -0.2(5)
C12_2 C13_2 C14_2 C15_2 1.1(5)
C13_2 C14_2 C15_2 C16_2 -0.4(5)
C12_2 C11_2 C16_2 C15_2 2.0(4)
C10_2 C11_2 C16_2 C15_2 -175.7(2)
C14_2 C15_2 C16_2 C11_2 -1.2(4)
C3_2 C2_2 C17_2 C22_2 63.3(3)
B2_2 C2_2 C17_2 C22_2 -113.5(3)
C3_2 C2_2 C17_2 C18_2 -113.7(3)
B2_2 C2_2 C17_2 C18_2 69.5(3)
C22_2 C17_2 C18_2 C19_2 -2.1(4)
C2_2 C17_2 C18_2 C19_2 175.0(2)
C17_2 C18_2 C19_2 C20_2 0.0(5)
C18_2 C19_2 C20_2 C21_2 1.7(5)
C19_2 C20_2 C21_2 C22_2 -1.3(5)
C18_2 C17_2 C22_2 C21_2 2.5(4)
C2_2 C17_2 C22_2 C21_2 -174.7(2)
C20_2 C21_2 C22_2 C17_2 -0.9(4)
C5_2 N1_2 C23_2 C28_2 82.7(2)
B1_2 N1_2 C23_2 C28_2 -82.8(3)
C5_2 N1_2 C23_2 C24_2 -95.8(2)
B1_2 N1_2 C23_2 C24_2 98.7(2)
C28_2 C23_2 C24_2 C25_2 -0.4(3)
N1_2 C23_2 C24_2 C25_2 178.1(2)
C28_2 C23_2 C24_2 C29_2 177.3(2)
N1_2 C23_2 C24_2 C29_2 -4.3(3)
C23_2 C24_2 C25_2 C26_2 0.8(4)
C29_2 C24_2 C25_2 C26_2 -176.9(3)
C24_2 C25_2 C26_2 C27_2 -0.4(4)
C25_2 C26_2 C27_2 C28_2 -0.4(4)
C26_2 C27_2 C28_2 C23_2 0.8(4)
C26_2 C27_2 C28_2 C31_2 -178.8(2)
C24_2 C23_2 C28_2 C27_2 -0.3(3)
N1_2 C23_2 C28_2 C27_2 -178.77(19)
C24_2 C23_2 C28_2 C31_2 179.2(2)
N1_2 C23_2 C28_2 C31_2 0.8(3)
C25_2 C24_2 C29_2 C30_2 73.5(3)
C23_2 C24_2 C29_2 C30_2 -104.2(3)
C27_2 C28_2 C31_2 C32_2 65.2(3)
C23_2 C28_2 C31_2 C32_2 -114.4(3)
C3_2 N2_2 C33_2 C34_2 77.2(3)
C4_2 N2_2 C33_2 C34_2 -103.7(2)
C3_2 N2_2 C33_2 C38_2 -106.1(3)
C4_2 N2_2 C33_2 C38_2 73.1(3)
C38_2 C33_2 C34_2 C35_2 0.7(3)
N2_2 C33_2 C34_2 C35_2 177.4(2)
C38_2 C33_2 C34_2 C41_41 177.0(18)
N2_2 C33_2 C34_2 C41_41 -6.4(19)
C38_2 C33_2 C34_2 C41_4 -177.4(3)
N2_2 C33_2 C34_2 C41_4 -0.7(4)
C33_2 C34_2 C35_2 C36_2 -1.3(4)
C41_41 C34_2 C35_2 C36_2 -177.5(18)
C41_4 C34_2 C35_2 C36_2 176.8(4)
C34_2 C35_2 C36_2 C37_2 1.0(5)
C35_2 C36_2 C37_2 C38_2 -0.1(5)
C36_2 C37_2 C38_2 C33_2 -0.5(4)
C36_2 C37_2 C38_2 C39_2 178.6(3)
C34_2 C33_2 C38_2 C37_2 0.2(3)
N2_2 C33_2 C38_2 C37_2 -176.5(2)
C34_2 C33_2 C38_2 C39_2 -178.9(2)
N2_2 C33_2 C38_2 C39_2 4.4(3)
C37_2 C38_2 C39_2 C40B_2 -25.0(7)
C33_2 C38_2 C39_2 C40B_2 154.0(7)
C37_2 C38_2 C39_2 C40A_2 71.7(4)
C33_2 C38_2 C39_2 C40A_2 -109.3(3)
C38_2 C39_2 C40A_2 C40B_2 -114.4(6)
C38_2 C39_2 C40B_2 C40A_2 114.2(5)
C35_2 C34_2 C41_4 C42_41 -53.2(15)
C33_2 C34_2 C41_4 C42_41 124.8(14)
C41_41 C34_2 C41_4 C42_41 -140(25)
C35_2 C34_2 C41_4 C42_4 9.1(6)
C33_2 C34_2 C41_4 C42_4 -172.9(3)
C41_41 C34_2 C41_4 C42_4 -77(25)
C34_2 C41_4 C42_4 C42_41 -104.6(14)
C42_41 C41_4 C42_4 C41_41 -174(13)
C34_2 C41_4 C42_4 C41_41 82(13)
C41_4 C42_4 C41_41 C42_41 6(13)
C42_41 C42_4 C41_41 C34_2 -96(3)
C41_4 C42_4 C41_41 C34_2 -90(11)
C35_2 C34_2 C41_41 C42_4 -2(4)
C33_2 C34_2 C41_41 C42_4 -178.1(17)
C41_4 C34_2 C41_41 C42_4 95(24)
C35_2 C34_2 C41_41 C42_41 -61(4)
C33_2 C34_2 C41_41 C42_41 123(3)
C41_4 C34_2 C41_41 C42_41 36(22)
C41_41 C42_4 C42_41 C41_4 0.6(11)
C41_4 C42_4 C42_41 C41_41 -0.6(11)
C34_2 C41_4 C42_41 C42_4 106.0(9)
C42_4 C41_4 C42_41 C41_41 9(22)
C34_2 C41_4 C42_41 C41_41 115(22)
C34_2 C41_41 C42_41 C42_4 110(4)
C42_4 C41_41 C42_41 C41_4 -171(22)
C34_2 C41_41 C42_41 C41_4 -61(19)
C6_2 N3_2 C43_2 C48_2 85.7(3)
C7_2 N3_2 C43_2 C48_2 -92.6(3)
C6_2 N3_2 C43_2 C44_2 -99.8(3)
C7_2 N3_2 C43_2 C44_2 81.9(3)
C48_2 C43_2 C44_2 C45_2 1.6(3)
N3_2 C43_2 C44_2 C45_2 -172.8(2)
C48_2 C43_2 C44_2 C49_2 -179.3(2)
N3_2 C43_2 C44_2 C49_2 6.3(3)
C43_2 C44_2 C45_2 C46_2 0.0(4)
C49_2 C44_2 C45_2 C46_2 -179.1(3)
C44_2 C45_2 C46_2 C47_2 -1.5(5)
C45_2 C46_2 C47_2 C48_2 1.3(5)
C44_2 C43_2 C48_2 C47_2 -1.8(3)
N3_2 C43_2 C48_2 C47_2 172.5(2)
C44_2 C43_2 C48_2 C51_2 178.7(2)
N3_2 C43_2 C48_2 C51_2 -6.9(3)
C46_2 C47_2 C48_2 C43_2 0.3(4)
C46_2 C47_2 C48_2 C51_2 179.8(3)
C45_2 C44_2 C49_2 C50_2 -43.0(4)
C43_2 C44_2 C49_2 C50_2 137.9(3)
C43_2 C48_2 C51_2 C52A_2 -166.4(3)
C47_2 C48_2 C51_2 C52A_2 14.2(4)
C43_2 C48_2 C51_2 C52B_2 -136.3(6)
C47_2 C48_2 C51_2 C52B_2 44.3(6)
C48_2 C51_2 C52A_2 C52B_2 76.4(12)
C48_2 C51_2 C52B_2 C52A_2 -115.9(11)
C6_2 N4_2 C53_2 C54_2 -108.3(2)
C8_2 N4_2 C53_2 C54_2 85.8(3)
C6_2 N4_2 C53_2 C58_2 72.8(3)
C8_2 N4_2 C53_2 C58_2 -93.1(3)
C58_2 C53_2 C54_2 C55_2 -3.5(3)
N4_2 C53_2 C54_2 C55_2 177.60(19)
C58_2 C53_2 C54_2 C61_2 174.8(2)
N4_2 C53_2 C54_2 C61_2 -4.1(3)
C53_2 C54_2 C55_2 C56_2 0.6(4)
C61_2 C54_2 C55_2 C56_2 -177.8(2)
C54_2 C55_2 C56_2 C57_2 2.5(4)
C55_2 C56_2 C57_2 C58_2 -2.7(4)
C56_2 C57_2 C58_2 C53_2 -0.2(4)
C56_2 C57_2 C58_2 C59_2 178.0(2)
C54_2 C53_2 C58_2 C57_2 3.3(3)
N4_2 C53_2 C58_2 C57_2 -177.79(19)
C54_2 C53_2 C58_2 C59_2 -174.7(2)
N4_2 C53_2 C58_2 C59_2 4.2(3)
C57_2 C58_2 C59_2 C60B_2 -41.3(9)
C53_2 C58_2 C59_2 C60B_2 136.7(9)
C57_2 C58_2 C59_2 C60A_2 -73.6(4)
C53_2 C58_2 C59_2 C60A_2 104.5(4)
C58_2 C59_2 C60A_2 C60B_2 87.4(13)
C58_2 C59_2 C60B_2 C60A_2 -104.9(12)
C55_2 C54_2 C61_2 C62_2 73.1(3)
C53_2 C54_2 C61_2 C62_2 -105.2(3)
